data_1571546
loop_
_publ_author_name
'Tipping, Max B.'
'Pru&#xf1;onosa Lara, Lid&#xf3;n'
'Solea, Atena B.'
'von Krbek, Larissa K. S.'
'Ward, Michael D.'

_publ_section_title
;
 Photoswitching of Co(ii)-based coordination cages containing azobenzene
 backbones.
;
_journal_issue 22
_journal_name_full 'Chemical science'
_journal_page_first 8488
_journal_page_last 8499
_journal_paper_doi 10.1039/d4sc01575d
_journal_volume 15
_journal_year 2024
_chemical_formula_moiety 'C180 H144.407 Co4 N48.107, 1.881(C H4 O), 6.668(B F4), B0.881 F4, [+ solvents]'
_chemical_formula_sum 'C191.88 H203.94 B7.94 Co4 F32.28 N48.11 O17.88'
_chemical_formula_weight 4405.01
_space_group_crystal_system triclinic
_space_group_IT_number 2
_space_group_name_Hall '-P 1'
_space_group_name_H-M_alt 'P -1'
_atom_sites_solution_hydrogens mixed
_atom_sites_solution_primary dual
_audit_creation_date 2023-10-16
_audit_creation_method
;
Olex2 1.3
(compiled 2020.11.12 svn.r5f609507 for OlexSys, GUI svn.r6408)
;
_audit_update_record
;
2023-10-16 deposited with the CCDC.	2024-05-03 downloaded from the CCDC.
;
_cell_angle_alpha 93.3668(5)
_cell_angle_beta 93.7613(5)
_cell_angle_gamma 94.7042(6)
_cell_formula_units_Z 2
_cell_length_a 20.35957(13)
_cell_length_b 21.05549(13)
_cell_length_c 23.94804(13)
_cell_measurement_reflns_used 71741
_cell_measurement_temperature 100
_cell_measurement_theta_max 28.319576310414686
_cell_measurement_theta_min 0.820877521877219
_cell_volume 10188.21(11)
_computing_data_reduction
;
aimless (Evans, P. R. and Murshudov, G. N., 2013)
ccp4 (Winn, M. D. et al., 2011)
DIALS 3.10.3-2-g650e29187-release (Winter, G. et al., 2018)
pointless (Evans, P., 2006)
XIA2 3.10.1 (Winter, G., 2010)
;
_computing_molecular_graphics 'Olex2 1.3 (Dolomanov et al., 2009)'
_computing_publication_material 'Olex2 1.3 (Dolomanov et al., 2009)'
_computing_structure_refinement 'SHELXL 2018/3 (Sheldrick, 2015)'
_computing_structure_solution 'SHELXT 2018/2 (Sheldrick, 2018)'
_diffrn_ambient_temperature 100
_diffrn_measured_fraction_theta_full 0.999
_diffrn_measured_fraction_theta_max 0.999
_diffrn_radiation_wavelength 0.6889
_diffrn_reflns_av_R_equivalents 0.0390
_diffrn_reflns_av_unetI/netI 0.0289
_diffrn_reflns_Laue_measured_fraction_full 0.999
_diffrn_reflns_Laue_measured_fraction_max 0.999
_diffrn_reflns_limit_h_max 22
_diffrn_reflns_limit_h_min -22
_diffrn_reflns_limit_k_max 23
_diffrn_reflns_limit_k_min -23
_diffrn_reflns_limit_l_max 26
_diffrn_reflns_limit_l_min -26
_diffrn_reflns_number 203895
_diffrn_reflns_point_group_measured_fraction_full 0.999
_diffrn_reflns_point_group_measured_fraction_max 0.999
_diffrn_reflns_theta_full 22.502
_diffrn_reflns_theta_max 22.502
_diffrn_reflns_theta_min 0.942
_entry.id xia2

_exptl_absorpt_coefficient_mu 0.393
_exptl_absorpt_correction_T_max 1.0
_exptl_absorpt_correction_T_min 0.9723190591518912
_exptl_absorpt_correction_type empirical
_exptl_absorpt_process_details
;
CCP4 8.0.001: AIMLESS, version 0.7.8 : 28/07/21
Scaling & analysis of unmerged intensities, absorption correction using spherical harmonics
;
_exptl_crystal_density_diffrn 1.436
_exptl_crystal_description block
_exptl_crystal_F_000 4546
_exptl_crystal_preparation 'solvothermal synthesis in MeOH'
_exptl_crystal_recrystallization_method solvothermal
_exptl_crystal_size_max 0.1
_exptl_crystal_size_mid 0.08
_exptl_crystal_size_min 0.07
_refine_diff_density_max 0.902
_refine_diff_density_min -0.568
_refine_diff_density_rms 0.059
_refine_ls_extinction_method none
_refine_ls_goodness_of_fit_ref 1.073
_refine_ls_hydrogen_treatment mixed
_refine_ls_matrix_type full
_refine_ls_number_parameters 2943
_refine_ls_number_reflns 29237
_refine_ls_number_restraints 6264
_refine_ls_restrained_S_all 1.071
_refine_ls_R_factor_all 0.0762
_refine_ls_R_factor_gt 0.0638
_refine_ls_shift/su_max 0.001
_refine_ls_shift/su_mean 0.000
_refine_ls_structure_factor_coef Fsqd
_refine_ls_weighting_details 'w=1/[\s^2^(Fo^2^)+(0.1166P)^2^+7.3812P] where P=(Fo^2^+2Fc^2^)/3'
_refine_ls_weighting_scheme calc
_refine_ls_wR_factor_gt 0.1905
_refine_ls_wR_factor_ref 0.1986
_reflns_Friedel_coverage 0.000
_reflns_number_gt 22728
_reflns_number_total 29237
_reflns_threshold_expression 'I > 2\s(I)'
_cod_data_source_file d4sc01575d2.cif
_cod_data_source_block shelxt_a
_cod_depositor_comments 'Adding full bibliography for 1571545--1571546.cif.'
_cod_original_cell_volume 10188.21(8)
_cod_database_code 1571546
_shelx_shelxl_version_number 2018/3
_shelx_space_group_comment
;
The symmetry employed for this shelxl refinement is uniquely defined
by the following loop, which should always be used as a source of
symmetry information in preference to the above space-group names.
They are only intended as comments.
;
_shelx_estimated_absorpt_t_max 0.973
_shelx_estimated_absorpt_t_min 0.962
_olex2_refinement_description
;
1. Restrained distances
 C12F-C13F
 1.54 with sigma of 0.02
 B25X-F27X \\sim B25X-F27Y
 with sigma of 0.02
 B25X-F29X \\sim B25X-F29Y
 with sigma of 0.02
 B25X-F26X \\sim B25X-F26Y
 with sigma of 0.02
 B25X-F28X \\sim B25X-F28Y
 with sigma of 0.02
 C23D-C27D \\sim C23H-C27D
 with sigma of 0.02
 C32D-H32D \\sim C32H-H32H
 with sigma of 0.02
 C27D-C32D \\sim C27H-C32H
 with sigma of 0.04
 C31D-N28D \\sim C31H-N28H
 with sigma of 0.04
 Co04-N1F \\sim Co04-N1G
 with sigma of 0.02
 C21D-C26D \\sim C21H-C26H
 with sigma of 0.02
 N1F-C6F \\sim N1G-C6G
 with sigma of 0.02
 C25D-C26D \\sim C25H-C26H
 with sigma of 0.02
 C21D-H22D \\sim C21H-H22H
 with sigma of 0.04
 C23D-H24D \\sim C23H-H24H
 with sigma of 0.04
 N1F-C2F \\sim N1G-C2G
 with sigma of 0.02
 Co04-N29D \\sim Co04-N29H
 with sigma of 0.02
 C6F-C5F \\sim C6G-C5G
 with sigma of 0.02
 C30D-C31D \\sim C30H-C31H
 with sigma of 0.02
 C6F-C7F \\sim C6G-C7F
 with sigma of 0.02
 C23D-N28D \\sim C23D-N28H
 with sigma of 0.04
 C5F-H5F \\sim C5G-H5G
 with sigma of 0.02
 C30D-H31D \\sim C30H-H31H
 with sigma of 0.04
 C5F-C4F \\sim C5G-C4G
 with sigma of 0.02
 N28D-C23H \\sim N28H-C23H
 with sigma of 0.04
 C22D-C24D \\sim C22H-C24H
 with sigma of 0.04
 C24D-C27D \\sim C24H-C27D
 with sigma of 0.04
 C3F-C2F \\sim C3G-C2G
 with sigma of 0.02
 C2F-H2F \\sim C2G-H2G
 with sigma of 0.02
 Co04-C6F \\sim Co04-C6G
 with sigma of 0.04
 Co04-C2F \\sim Co04-C2G
 with sigma of 0.04
 N20D-C21D \\sim N20D-C21H
 with sigma of 0.02
 N1F-C5F \\sim N1G-C5G
 with sigma of 0.04
 C22D-C23D \\sim C22H-C23H
 with sigma of 0.02
 N1F-C3F \\sim N1G-C3G
 with sigma of 0.04
 C24D-C25D \\sim C24H-C25H
 with sigma of 0.02
 N1F-H2F \\sim N1G-H2G
 with sigma of 0.04
 N20D-C22D \\sim N20D-C22H
 with sigma of 0.04
 N1F-C7F \\sim N1G-C7F
 with sigma of 0.04
 C21D-C25D \\sim C21H-C25H
 with sigma of 0.04
 C6F-H5F \\sim C6G-H5G
 with sigma of 0.04
 C22D-C27D \\sim C22H-C27D
 with sigma of 0.04
 C6F-C4F \\sim C6G-C4G
 with sigma of 0.04
 C24D-H25D \\sim C24H-H25H
 with sigma of 0.04
 C6F-C2F \\sim C6G-C2G
 with sigma of 0.04
 C27D-N28D \\sim C27H-N28H
 with sigma of 0.02
 C5F-C3F \\sim C5G-C3G
 with sigma of 0.04
 N29D-C30D \\sim N29H-C30H
 with sigma of 0.02
 C5F-C7F \\sim C5G-C7F
 with sigma of 0.04
 C31D-H31D \\sim C31H-H31H
 with sigma of 0.02
 H5F-C4F \\sim H5G-C4G
 with sigma of 0.04
 Co04-C30D \\sim Co04-C30H
 with sigma of 0.04
 C4F-C2F \\sim C4G-C2G
 with sigma of 0.04
 N29D-C32D \\sim N29H-C32H
 with sigma of 0.04
 C30D-N28D \\sim C30H-N28H
 with sigma of 0.04
 C3F-H2F \\sim C3G-H2G
 with sigma of 0.04
 H31D-C32D \\sim H31H-C32H
 with sigma of 0.04
 Co04-N8F \\sim Co04-N8G
 with sigma of 0.02
 C4F-C3F \\sim C4G-C3G
 with sigma of 0.02
 C6F-C7F \\sim C6F-C7G
 with sigma of 0.02
 N8F-C7F \\sim N8G-C7G
 with sigma of 0.02
 N9F-C10F \\sim N9G-C10G
 with sigma of 0.02
 N9F-C12F \\sim N9G-C12F
 with sigma of 0.02
 C10F-H10F \\sim C10G-H10G
 with sigma of 0.02
 C10F-C11F \\sim C10G-C11G
 with sigma of 0.02
 C11F-C7F \\sim C11G-C7G
 with sigma of 0.02
 C7F-C6G \\sim C7G-C6G
 with sigma of 0.02
 Co04-N9F \\sim Co04-N9G
 with sigma of 0.04
 Co04-C7F \\sim Co04-C7G
 with sigma of 0.04
 C6F-N8F \\sim C6F-N8G
 with sigma of 0.04
 C21D-C22D \\sim C21H-C22H
 with sigma of 0.02
 C6F-C11F \\sim C6F-C11G
 with sigma of 0.04
 C22D-H22D \\sim C22H-H22H
 with sigma of 0.02
 N8F-C10F \\sim N8G-C10G
 with sigma of 0.04
 C23D-C24D \\sim C23H-C24H
 with sigma of 0.02
 N8F-C11F \\sim N8G-C11G
 with sigma of 0.04
 C24D-H24D \\sim C24H-H24H
 with sigma of 0.02
 N8F-C12F \\sim N8G-C12F
 with sigma of 0.04
 C25D-H25D \\sim C25H-H25H
 with sigma of 0.02
 N8F-C6G \\sim N8G-C6G
 with sigma of 0.04
 N9F-H10F \\sim N9G-H10G
 with sigma of 0.04
 N20D-C26D \\sim N20D-C26H
 with sigma of 0.04
 N9F-C11F \\sim N9G-C11G
 with sigma of 0.04
 C21D-C23D \\sim C21H-C23H
 with sigma of 0.04
 N9F-C7F \\sim N9G-C7G
 with sigma of 0.04
 C22D-C26D \\sim C22H-C26H
 with sigma of 0.04
 C10F-C7F \\sim C10G-C7G
 with sigma of 0.04
 H22D-C23D \\sim H22H-C23H
 with sigma of 0.04
 C10F-C12F \\sim C10G-C12F
 with sigma of 0.04
 C23D-C25D \\sim C23H-C25H
 with sigma of 0.04
 H10F-C11F \\sim H10G-C11G
 with sigma of 0.04
 C24D-C26D \\sim C24H-C26H
 with sigma of 0.04
 C11F-C6G \\sim C11G-C6G
 with sigma of 0.04
 H24D-C25D \\sim H24H-C25H
 with sigma of 0.04
 H25D-C26D \\sim H25H-C26H
 with sigma of 0.04
 C23D-C27D \\sim C23D-C27H
 with sigma of 0.02
 C27D-C23H \\sim C27H-C23H
 with sigma of 0.02
 N29D-N28D \\sim N29H-N28H
 with sigma of 0.02
 C30D-C33D \\sim C30H-C33D
 with sigma of 0.02
 C31D-C32D \\sim C31H-C32H
 with sigma of 0.02
 C32D-N28D \\sim C32H-N28H
 with sigma of 0.02
 Co04-N28D \\sim Co04-N28H
 with sigma of 0.04
 C27D-N29D \\sim C27H-N29H
 with sigma of 0.04
 N29D-C31D \\sim N29H-C31H
 with sigma of 0.04
 N29D-C33D \\sim N29H-C33D
 with sigma of 0.04
 C30D-C32D \\sim C30H-C32H
 with sigma of 0.04
 C31D-H32D \\sim C31H-H32H
 with sigma of 0.04
 C31D-C33D \\sim C31H-C33D
 with sigma of 0.04
 H32D-N28D \\sim H32H-N28H
 with sigma of 0.04
 N8F-N9F \\sim N8G-N9G
 with sigma of 0.02
 H17F-C18F \\sim H17F-C18G
 with sigma of 0.04
 C16F-H16F \\sim C16G-H16F
 with sigma of 0.02
 C16F-C17F \\sim C16G-C17G
 with sigma of 0.02
 C17F-H17F \\sim C17G-H17F
 with sigma of 0.02
 C17F-C13F \\sim C17G-C13G
 with sigma of 0.04
 C17F-C18F \\sim C17G-C18G
 with sigma of 0.02
 C15F-N19F \\sim C15F-N19G
 with sigma of 0.02
 C18F-H18F \\sim C18G-H18F
 with sigma of 0.02
 C12F-C13F \\sim C12F-C13G
 with sigma of 0.02
 H16F-C17F \\sim H16F-C17G
 with sigma of 0.04
 H18F-C13F \\sim H18F-C13G
 with sigma of 0.04
 C13F-C14F \\sim C13G-C14G
 with sigma of 0.02
 C14F-N19F \\sim C14G-N19F
 with sigma of 0.04
 N20F-C21F \\sim N20G-C21F
 with sigma of 0.02
 C14F-H14F \\sim C14G-H14F
 with sigma of 0.02
 C17F-H18F \\sim C17G-H18F
 with sigma of 0.04
 C18F-C14F \\sim C18G-C14G
 with sigma of 0.04
 C12F-C18F \\sim C12F-C18G
 with sigma of 0.04
 C12F-C14F \\sim C12F-C14G
 with sigma of 0.04
 C15F-H16F \\sim C15G-H16F
 with sigma of 0.04
 C13F-H14F \\sim C13G-H14F
 with sigma of 0.04
 C15F-C17F \\sim C15G-C17G
 with sigma of 0.04
 C15F-C13F \\sim C15G-C13G
 with sigma of 0.04
 C15F-H14F \\sim C15G-H14F
 with sigma of 0.04
 C15F-C16F \\sim C15G-C16G
 with sigma of 0.02
 C15F-C14F \\sim C15G-C14G
 with sigma of 0.02
 N19F-N20F \\sim N19G-N20F
 with sigma of 0.02
 C15F-N19F \\sim C15G-N19F
 with sigma of 0.02
 C16F-H17F \\sim C16G-H17F
 with sigma of 0.04
 N19F-N20F \\sim N19F-N20G
 with sigma of 0.02
 C16F-C18F \\sim C16G-C18G
 with sigma of 0.04
 C16F-C14F \\sim C16G-C14G
 with sigma of 0.04
 C16F-N19F \\sim C16G-N19F
 with sigma of 0.04
 C18F-C13F \\sim C18G-C13G
 with sigma of 0.02
 C21F-N19G \\sim C21G-N19G
 with sigma of 0.02
 C23F-C24F \\sim C23G-C24G
 with sigma of 0.02
 C24F-C25F \\sim C24G-C25G
 with sigma of 0.02
 C25F-C26F \\sim C25G-C26G
 with sigma of 0.02
 C25F-N20G \\sim C25G-N20G
 with sigma of 0.04
 C26F-N20G \\sim C26G-N20G
 with sigma of 0.02
 C23F-C25F \\sim C23G-C25G
 with sigma of 0.04
 N20F-C26F \\sim N20F-C26G
 with sigma of 0.04
 C24F-C26F \\sim C24G-C26G
 with sigma of 0.04
 C21F-C23F \\sim C21G-C23G
 with sigma of 0.04
 C21F-C25F \\sim C21G-C25G
 with sigma of 0.04
 C26F-N19G \\sim C26G-N19G
 with sigma of 0.04
 C21F-C26F \\sim C21G-C26G
 with sigma of 0.02
 C21F-N20G \\sim C21G-N20G
 with sigma of 0.04
 N20F-C21F \\sim N20F-C21G
 with sigma of 0.02
 C22F-C23F \\sim C22G-C23F
 with sigma of 0.02
 C21F-C22F \\sim C21F-C22G
 with sigma of 0.02
 B40X-F44X \\sim B40X-F44Y
 with sigma of 0.02
 B40X-F42X \\sim B40X-F42Y
 with sigma of 0.02
 B40X-F41X \\sim B40X-F41Y
 with sigma of 0.02
 B40X-F43X \\sim B40X-F43Y
 with sigma of 0.02
 F31X-F32X \\sim F31Y-F32Y
 with sigma of 0.04
 F31X-F34X \\sim F31Y-F34Y
 with sigma of 0.04
 F32X-F34X \\sim F32Y-F34Y
 with sigma of 0.04
 F31X-F33X \\sim F31Y-F33Y
 with sigma of 0.04
 F32X-F33X \\sim F32Y-F33Y
 with sigma of 0.04
 F33X-F34X \\sim F33Y-F34Y
 with sigma of 0.04
 B30X-F31X \\sim B30Y-F31Y
 with sigma of 0.02
 B30X-F32X \\sim B30Y-F32Y
 with sigma of 0.02
 B30X-F33X \\sim B30Y-F33Y
 with sigma of 0.02
 B30X-F34X \\sim B30Y-F34Y
 with sigma of 0.02
 F37X-F38X \\sim F37Y-F38Y
 with sigma of 0.04
 F36X-F39X \\sim F36Y-F39Y
 with sigma of 0.04
 F38X-F39X \\sim F38Y-F39Y
 with sigma of 0.04
 F36X-F37X \\sim F36Y-F37Y
 with sigma of 0.04
 F36X-F38X \\sim F36Y-F38Y
 with sigma of 0.04
 F37X-F39X \\sim F37Y-F39Y
 with sigma of 0.04
2. Restrained planarity
 N28D, N29D, C30D, C31D, C32D
 with sigma of 0.1
3. Rigid bond restraints
 N19F, N20F
 with sigma for 1-2 distances of 0.01 and sigma for 1-3 distances of 0.01
4. Uiso/Uaniso restraints and constraints
N1A \\sim C2A \\sim C3A \\sim C4A \\sim C5A \\sim C6A \\sim C7A \\sim N8A \\sim
N9A \\sim C10A \\sim C11A \\sim C12A \\sim C13A \\sim C14A \\sim C15A \\sim
C16A \\sim C17A \\sim C18A \\sim N19A \\sim N20A \\sim C21A \\sim C22A \\sim
C23A \\sim C24A \\sim C25A \\sim C26A \\sim C27A \\sim N28A \\sim N29A \\sim
C30A \\sim C31A \\sim C32A \\sim C33A \\sim N34A \\sim C35A \\sim C36A \\sim
C37A \\sim C38A \\sim N1B \\sim C2B \\sim C3B \\sim C4B \\sim C5B \\sim C6B
\\sim C7B \\sim N8B \\sim N9B \\sim C10B \\sim C11B \\sim C12B \\sim C13B \\sim
C14B \\sim C15B \\sim C16B \\sim C17B \\sim C18B \\sim N19B \\sim N20B \\sim
C21B \\sim C22B \\sim C23B \\sim C24B \\sim C25B \\sim C26B \\sim C27B \\sim
N28B \\sim N29B \\sim C30B \\sim C31B \\sim C32B \\sim C33B \\sim N34B \\sim
C35B \\sim C36B \\sim C37B \\sim C38B \\sim N1C \\sim C2C \\sim C3C \\sim C4C
\\sim C5C \\sim C6C \\sim N8C \\sim C7C \\sim C11C \\sim C10C \\sim N9C \\sim
C12C \\sim C13C \\sim C14C \\sim C15C \\sim C16C \\sim C17C \\sim C18C \\sim
N19C \\sim N20C \\sim C21C \\sim C22C \\sim C23C \\sim C24C \\sim C25C \\sim
C26C \\sim C27C \\sim N28C \\sim N29C \\sim C30C \\sim C31C \\sim C32C \\sim
C33C \\sim N34C \\sim C35C \\sim C36C \\sim C37C \\sim C38C \\sim N1D \\sim C2D
\\sim C3D \\sim C4D \\sim C5D \\sim C6D \\sim C7D \\sim N8D \\sim N9D \\sim
C10D \\sim C11D \\sim C12D \\sim C13D \\sim C14D \\sim C15D \\sim C16D \\sim
C17D \\sim C18D \\sim N19D \\sim N20D \\sim C21D \\sim C22D \\sim C23D \\sim
C24D \\sim C25D \\sim C26D \\sim C27D \\sim N29D \\sim C30D \\sim C31D \\sim
C32D \\sim N28D \\sim C33D \\sim N34D \\sim C35D \\sim C36D \\sim C37D \\sim
C38D \\sim N1E \\sim C2E \\sim C3E \\sim C4E \\sim C5E \\sim C6E \\sim C7E
\\sim N8E \\sim N9E \\sim C10E \\sim C11E \\sim C12E \\sim C13E \\sim C14E
\\sim C15E \\sim C16E \\sim C17E \\sim C18E \\sim N19E \\sim N20E \\sim C21E
\\sim C22E \\sim C23E \\sim C24E \\sim C25E \\sim C26E \\sim C27E \\sim N28E
\\sim N29E \\sim C30E \\sim C31E \\sim C32E \\sim C33E \\sim N34E \\sim C35E
\\sim C36E \\sim C37E \\sim C38E \\sim N1F \\sim C6F \\sim C5F \\sim C4F \\sim
C3F \\sim C2F \\sim N8F \\sim N9F \\sim C10F \\sim C11F \\sim C7F \\sim C12F
\\sim C15F \\sim C16F \\sim C17F \\sim C18F \\sim C13F \\sim C14F \\sim N19F
\\sim N20F \\sim C21F \\sim C22F \\sim C23F \\sim C24F \\sim C25F \\sim C26F
\\sim C27F \\sim N28F \\sim N29F \\sim C30F \\sim C31F \\sim C32F \\sim C33F
\\sim N34F \\sim C35F \\sim C36F \\sim C37F \\sim C38F \\sim N1G \\sim C2G
\\sim C3G \\sim C4G \\sim C5G \\sim C6G \\sim C7G \\sim N8G \\sim N9G \\sim
C10G \\sim C11G \\sim C13G \\sim C14G \\sim C15G \\sim C16G \\sim C17G \\sim
C18G \\sim N19G \\sim N20G \\sim C21G \\sim C22G \\sim C23G \\sim C24G \\sim
C25G \\sim C26G \\sim C21H \\sim C22H \\sim C23H \\sim C24H \\sim C25H \\sim
C26H \\sim C27H \\sim N28H \\sim N29H \\sim C30H \\sim C31H \\sim C32H \\sim
O1S \\sim C2S \\sim O3S \\sim C4S \\sim B10X \\sim F11X \\sim F12X \\sim F13X
\\sim F14X \\sim B15X \\sim F16X \\sim F17X \\sim F18X \\sim F19X \\sim B20X
\\sim F21X \\sim F22X \\sim F23X \\sim F24X \\sim B25X \\sim F26X \\sim F27X
\\sim F28X \\sim F29X \\sim F26Y \\sim F27Y \\sim F28Y \\sim F29Y \\sim B30X
\\sim F31X \\sim F32X \\sim F33X \\sim F34X \\sim B35X \\sim F36X \\sim F37X
\\sim F38X \\sim F39X \\sim F36Y \\sim F37Y \\sim F38Y \\sim F39Y \\sim B40X
\\sim F41X \\sim F42X \\sim F43X \\sim F44X \\sim F41Y \\sim F42Y \\sim F43Y
\\sim F44Y \\sim B45X \\sim F46X \\sim F47X \\sim F48X \\sim F49X \\sim B30Y
\\sim F31Y \\sim F32Y \\sim F33Y \\sim F34Y: within 2A with sigma of 0.04 and
sigma for terminal atoms of 0.08 within 2A
H32H \\sim H31H \\sim N28H \\sim N29H \\sim C30H \\sim C31H \\sim C32H: within
2A with sigma of 0.04 and sigma for terminal atoms of 0.08 within 2A
5. Rigid body (RIGU) restrains
 N1A, C2A, C3A, C4A, C5A, C6A, C7A, N8A, N9A, C10A, C11A, C12A, C13A, C14A,
 C15A, C16A, C17A, C18A, N19A, N20A, C21A, C22A, C23A, C24A, C25A, C26A, C27A,
 N28A, N29A, C30A, C31A, C32A, C33A, N34A, C35A, C36A, C37A, C38A, N1B, C2B,
 C3B, C4B, C5B, C6B, C7B, N8B, N9B, C10B, C11B, C12B, C13B, C14B, C15B, C16B,
 C17B, C18B, N19B, N20B, C21B, C22B, C23B, C24B, C25B, C26B, C27B, N28B, N29B,
 C30B, C31B, C32B, C33B, N34B, C35B, C36B, C37B, C38B, N1C, C2C, C3C, C4C, C5C,
 C6C, N8C, C7C, C11C, C10C, N9C, C12C, C13C, C14C, C15C, C16C, C17C, C18C, N19C,
  N20C, C21C, C22C, C23C, C24C, C25C, C26C, C27C, N28C, N29C, C30C, C31C, C32C,
 C33C, N34C, C35C, C36C, C37C, C38C, N1D, C2D, C3D, C4D, C5D, C6D, C7D, N8D,
 N9D, C10D, C11D, C12D, C13D, C14D, C15D, C16D, C17D, C18D, N19D, N20D, C21D,
 C22D, C23D, C24D, C25D, C26D, C27D, N29D, C30D, C31D, C32D, N28D, C33D, N34D,
 C35D, C36D, C37D, C38D, N1E, C2E, C3E, C4E, C5E, C6E, C7E, N8E, N9E, C10E,
 C11E, C12E, C13E, C14E, C15E, C16E, C17E, C18E, N19E, N20E, C21E, C22E, C23E,
 C24E, C25E, C26E, C27E, N28E, N29E, C30E, C31E, C32E, C33E, N34E, C35E, C36E,
 C37E, C38E, N1F, C6F, C5F, C4F, C3F, C2F, N8F, N9F, C10F, C11F, C7F, C12F,
 C15F, C16F, C17F, C18F, C13F, C14F, N19F, N20F, C21F, C22F, C23F, C24F, C25F,
 C26F, C27F, N28F, N29F, C30F, C31F, C32F, C33F, N34F, C35F, C36F, C37F, C38F,
 N1G, C2G, C3G, C4G, C5G, C6G, C7G, N8G, N9G, C10G, C11G, C13G, C14G, C15G,
 C16G, C17G, C18G, N19G, N20G, C21G, C22G, C23G, C24G, C25G, C26G, C21H, C22H,
 C23H, C24H, C25H, C26H, C27H, N28H, N29H, C30H, C31H, C32H, O1S, C2S, O3S, C4S,
  B10X, F11X, F12X, F13X, F14X, B15X, F16X, F17X, F18X, F19X, B20X, F21X, F22X,
 F23X, F24X, B25X, F26X, F27X, F28X, F29X, F26Y, F27Y, F28Y, F29Y, B30X, F31X,
 F32X, F33X, F34X, B35X, F36X, F37X, F38X, F39X, F36Y, F37Y, F38Y, F39Y, B40X,
 F41X, F42X, F43X, F44X, F41Y, F42Y, F43Y, F44Y, B45X, F46X, F47X, F48X, F49X,
 B30Y, F31Y, F32Y, F33Y, F34Y
 with sigma for 1-2 distances of 0.004 and sigma for 1-3 distances of 0.004
6. Same fragment restrains
{B10X, F11X, F12X, F13X, F14X} sigma for 1-2: 0.02, 1-3: 0.04
as in
{B15X, F16X, F17X, F18X, F19X}
{B10X, F11X, F12X, F13X, F14X} sigma for 1-2: 0.02, 1-3: 0.04
as in
{B20X, F21X, F22X, F23X, F24X}
{B10X, F11X, F12X, F13X, F14X} sigma for 1-2: 0.02, 1-3: 0.04
as in
{B25X, F26X, F27X, F28X, F29X}
{F11X, F12X, F13X, F14X} sigma for 1-2: 0.02, 1-3: 0.04
as in
{F26Y, F27Y, F28Y, F29Y}
{B10X, F11X, F12X, F13X, F14X} sigma for 1-2: 0.02, 1-3: 0.04
as in
{B30X, F31X, F32X, F33X, F34X}
{B10X, F11X, F12X, F13X, F14X} sigma for 1-2: 0.02, 1-3: 0.04
as in
{B35X, F36X, F37X, F38X, F39X}
{B10X, F11X, F12X, F13X, F14X} sigma for 1-2: 0.02, 1-3: 0.04
as in
{B40X, F41X, F42X, F43X, F44X}
{B10X, F11X, F12X, F13X, F14X} sigma for 1-2: 0.02, 1-3: 0.04
as in
{B45X, F46X, F47X, F48X, F49X}
7. Others
 Sof(B20X)=Sof(F21X)=Sof(F22X)=Sof(F23X)=Sof(F24X)=FVAR(1)
 Sof(O3S)=Sof(H3S)=Sof(C4S)=Sof(H4SA)=Sof(H4SB)=Sof(H4SC)=FVAR(2)
 Sof(F26Y)=Sof(F27Y)=Sof(F28Y)=Sof(F29Y)=1-FVAR(3)
 Sof(F26X)=Sof(F27X)=Sof(F28X)=Sof(F29X)=FVAR(3)
 Sof(N1G)=Sof(C2G)=Sof(H2G)=Sof(C3G)=Sof(H3G)=Sof(C4G)=Sof(H4G)=Sof(C5G)=
 Sof(H5G)=Sof(C6G)=1-FVAR(4)
 Sof(N1F)=Sof(C6F)=Sof(C5F)=Sof(H5F)=Sof(C4F)=Sof(H4F)=Sof(C3F)=Sof(H3F)=
 Sof(C2F)=Sof(H2F)=FVAR(4)
 Sof(C7G)=Sof(N8G)=Sof(N9G)=Sof(C10G)=Sof(H10G)=Sof(C11G)=Sof(H11G)=1-FVAR(5)
 Sof(N8F)=Sof(N9F)=Sof(C10F)=Sof(H10F)=Sof(C11F)=Sof(H11F)=Sof(C7F)=FVAR(5)
 Sof(C21H)=Sof(C22H)=Sof(H22H)=Sof(C23H)=Sof(C24H)=Sof(H24H)=Sof(C25H)=
 Sof(H25H)=Sof(C26H)=Sof(H26H)=1-FVAR(6)
 Sof(C21D)=Sof(C22D)=Sof(H22D)=Sof(C23D)=Sof(C24D)=Sof(H24D)=Sof(C25D)=
 Sof(H25D)=Sof(C26D)=Sof(H26D)=FVAR(6)
 Sof(C27H)=Sof(H27M)=Sof(H27N)=Sof(N28H)=Sof(N29H)=Sof(C30H)=Sof(C31H)=
 Sof(H31H)=Sof(C32H)=Sof(H32H)=1-FVAR(7)
 Sof(C27D)=Sof(H27G)=Sof(H27H)=Sof(N29D)=Sof(C30D)=Sof(C31D)=Sof(H31D)=
 Sof(C32D)=Sof(H32D)=Sof(N28D)=FVAR(7)
 Sof(C13G)=Sof(H13G)=Sof(C14G)=Sof(H14G)=Sof(C15G)=Sof(C16G)=Sof(H16G)=
 Sof(C17G)=Sof(H17G)=Sof(C18G)=Sof(H18G)=1-FVAR(8)
 Sof(C15F)=Sof(C16F)=Sof(H16F)=Sof(C17F)=Sof(H17F)=Sof(C18F)=Sof(H18F)=
 Sof(C13F)=Sof(C14F)=Sof(H14F)=FVAR(8)
 Sof(N19G)=1-FVAR(9)
 Sof(N19F)=Sof(N20F)=FVAR(9)
 Sof(C21G)=Sof(C22G)=Sof(H22G)=Sof(C23G)=Sof(C24G)=Sof(H24G)=Sof(C25G)=
 Sof(H25G)=Sof(C26G)=Sof(H26G)=1-FVAR(10)
 Sof(C21F)=Sof(C22F)=Sof(H22F)=Sof(C23F)=Sof(C24F)=Sof(H24F)=Sof(C25F)=
 Sof(H25F)=Sof(C26F)=Sof(H26F)=FVAR(10)
 Sof(F41Y)=Sof(F42Y)=Sof(F43Y)=Sof(F44Y)=1-FVAR(11)
 Sof(F41X)=Sof(F42X)=Sof(F43X)=Sof(F44X)=FVAR(11)
 Sof(B30Y)=Sof(F31Y)=Sof(F32Y)=Sof(F33Y)=Sof(F34Y)=1-FVAR(12)
 Sof(B30X)=Sof(F31X)=Sof(F32X)=Sof(F33X)=Sof(F34X)=FVAR(12)
 Sof(F36Y)=Sof(F37Y)=Sof(F38Y)=Sof(F39Y)=1-FVAR(13)
 Sof(F36X)=Sof(F37X)=Sof(F38X)=Sof(F39X)=FVAR(13)
8.a Secondary CH2 refined with riding coordinates:
 C12A(H12A,H12B), C27A(H27A,H27B), C12B(H12C,H12D), C27B(H27C,H27D), C12C(H12E,
 H12F), C27C(H27E,H27F), C12D(H12G,H12H), C27D(H27G,H27H), C12E(H12I,H12J),
 C27E(H27I,H27J), C12F(H12K,H12L), C27H(H27M,H27N)
8.b Aromatic/amide H refined with riding coordinates:
 C2A(H2A), C3A(H3A), C4A(H4A), C5A(H5A), C10A(H10A), C11A(H11A), C14A(H14A),
 C16A(H16A), C17A(H17A), C18A(H18A), C22A(H22A), C23A(H23A), C24A(H24A),
 C26A(H26A), C31A(H31A), C32A(H32A), C35A(H35A), C36A(H36A), C37A(H37A),
 C38A(H38A), C2B(H2B), C3B(H3B), C4B(H4B), C5B(H5B), C10B(H10B), C11B(H11B),
 C14B(H14B), C15B(H15B), C16B(H16B), C18B(H18B), C22B(H22B), C24B(H24B),
 C25B(H25B), C26B(H26B), C31B(H31B), C32B(H32B), C35B(H35B), C36B(H36B),
 C37B(H37B), C38B(H38B), C2C(H2C), C3C(H3C), C4C(H4C), C5C(H5C), C11C(H11C),
 C10C(H10C), C14C(H14C), C16C(H16C), C17C(H17C), C18C(H18C), C22C(H22C),
 C24C(H24C), C25C(H25C), C26C(H26C), C31C(H31C), C32C(H32C), C35C(H35C),
 C36C(H36C), C37C(H37C), C38C(H38C), C3D(H3D), C4D(H4D), C5D(H5D), C6D(H6D),
 C10D(H10D), C11D(H11D), C14D(H14D), C16D(H16D), C17D(H17D), C18D(H18D),
 C22D(H22D), C24D(H24D), C25D(H25D), C26D(H26D), C31D(H31D), C32D(H32D),
 C35D(H35D), C36D(H36D), C37D(H37D), C38D(H38D), C2E(H2E), C3E(H3E), C4E(H4E),
 C5E(H5E), C10E(H10E), C11E(H11E), C14E(H14E), C16E(H16E), C17E(H17E),
 C18E(H18E), C22E(H22E), C24E(H24E), C25E(H25E), C26E(H26E), C31E(H31E),
 C32E(H32E), C35E(H35E), C36E(H36E), C37E(H37E), C38E(H38E), C5F(H5F), C4F(H4F),
  C3F(H3F), C2F(H2F), C10F(H10F), C11F(H11F), C16F(H16F), C17F(H17F),
 C18F(H18F), C14F(H14F), C22F(H22F), C24F(H24F), C25F(H25F), C26F(H26F),
 C31F(H31F), C32F(H32F), C35F(H35F), C36F(H36F), C37F(H37F), C38F(H38F),
 C3G(H3G), C4G(H4G), C5G(H5G), C10G(H10G), C11G(H11G), C13G(H13G), C14G(H14G),
 C16G(H16G), C17G(H17G), C18G(H18G), C22G(H22G), C24G(H24G), C25G(H25G),
 C26G(H26G), C22H(H22H), C24H(H24H), C25H(H25H), C26H(H26H), C31H(H31H),
 C32H(H32H)
8.c Fitted pentagon refined as free rotating group:
 N8C(C7C,C11C,C10C,N9C), N29D(C30D,C31D,C32D,N28D), N8F(N9F,C10F,C11F,C7F)
8.d Fitted hexagon refined as free rotating group:
 N1C(C2C,C3C,C4C,C5C,C6C), N1F(C6F,C5F,C4F,C3F,C2F), C15F(C16F,C17F,C18F,C13F,
 C14F)
8.e Idealised Me refined as rotating group:
 C2S(H2SA,H2SB,H2SC), C4S(H4SA,H4SB,H4SC)
8.f Idealised tetrahedral OH refined as rotating group:
 O1S(H1S), O3S(H3S)
;
_smtbx_masks_special_details
;
A solvent mask was calculated and 521 electrons were 
found in a volume of 1754\%A^3^ in 4 voids per unit cell. 
This is consistent with the presence of 
0.4[BF4], 8[CH4O], 4[H2O], 1[CH4O], 1[H2O], 1[CH4O], 1[H2O] per Formula Unit 
which account for 513 electrons 
per unit cell.
;
_smtbx_masks_void_probe_radius 1.2
_smtbx_masks_void_truncation_radius 1.2
_olex2_date_sample_data_collection 2022-08-08
_olex2_date_sample_submission 2022-08-01
_olex2_exptl_crystal_mounting_method
'Crystals were transferred to Fomblin oil before a crystal was mounted on a MiteGen Microloop and flash frozen under liquid nitrogen for storage.'
_olex2_submission_original_sample_id MT7_844
_olex2_submission_special_instructions 'No special instructions were received'

loop_
_space_group_symop_operation_xyz
'x, y, z'
'-x, -y, -z'

loop_
_atom_site_label
_atom_site_type_symbol
_atom_site_fract_x
_atom_site_fract_y
_atom_site_fract_z
_atom_site_U_iso_or_equiv
_atom_site_adp_type
_atom_site_occupancy
_atom_site_site_symmetry_order
_atom_site_calc_flag
_atom_site_refinement_flags_posn
_atom_site_refinement_flags_adp
_atom_site_refinement_flags_occupancy
_atom_site_disorder_assembly
_atom_site_disorder_group
Co01 Co 0.83715(2) 0.90717(3) 0.11081(2) 0.05025(15) Uani 1 1 d . . . . .
Co02 Co 0.71774(3) 0.87071(2) 0.62037(2) 0.05004(15) Uani 1 1 d . . . . .
Co03 Co 0.79558(3) 0.38819(2) 0.30575(2) 0.05349(15) Uani 1 1 d . . . . .
Co04 Co 0.32663(3) 0.71473(3) 0.20852(3) 0.06778(18) Uani 1 1 d D . . . .
N1A N 0.62577(15) 0.89848(15) 0.64877(13) 0.0521(7) Uani 1 1 d . U . . .
C2A C 0.5882(2) 0.9400(2) 0.62477(18) 0.0589(10) Uani 1 1 d . U . . .
H2A H 0.598727 0.954733 0.589421 0.071 Uiso 1 1 calc R U . . .
C3A C 0.5337(2) 0.9625(2) 0.65016(19) 0.0656(11) Uani 1 1 d . U . . .
H3A H 0.507168 0.991312 0.631941 0.079 Uiso 1 1 calc R U . . .
C4A C 0.5193(2) 0.9424(2) 0.7016(2) 0.0688(11) Uani 1 1 d . U . . .
H4A H 0.483391 0.958094 0.719904 0.083 Uiso 1 1 calc R U . . .
C5A C 0.5572(2) 0.8994(2) 0.72657(18) 0.0616(10) Uani 1 1 d . U . . .
H5A H 0.547615 0.884873 0.762191 0.074 Uiso 1 1 calc R U . . .
C6A C 0.60978(19) 0.87758(19) 0.69880(16) 0.0537(9) Uani 1 1 d . U . . .
C7A C 0.6516(2) 0.83104(19) 0.72122(16) 0.0538(9) Uani 1 1 d . U . . .
N8A N 0.70127(16) 0.81318(15) 0.69040(13) 0.0540(8) Uani 1 1 d . U . . .
N9A N 0.73201(17) 0.77059(16) 0.72117(13) 0.0595(8) Uani 1 1 d . U . . .
C10A C 0.7020(2) 0.7608(2) 0.76890(17) 0.0673(11) Uani 1 1 d . U . . .
H10A H 0.714497 0.732654 0.796534 0.081 Uiso 1 1 calc R U . . .
C11A C 0.6501(2) 0.7988(2) 0.77055(17) 0.0635(10) Uani 1 1 d . U . . .
H11A H 0.619946 0.802343 0.798983 0.076 Uiso 1 1 calc R U . . .
C12A C 0.7813(2) 0.7333(2) 0.69769(17) 0.0610(10) Uani 1 1 d . U . . .
H12A H 0.809385 0.718036 0.728596 0.073 Uiso 1 1 calc R U . . .
H12B H 0.810037 0.760928 0.675606 0.073 Uiso 1 1 calc R U . . .
C13A C 0.7509(2) 0.6762(2) 0.66021(16) 0.0581(10) Uani 1 1 d . U . . .
C14A C 0.7918(2) 0.64315(19) 0.62656(16) 0.0576(10) Uani 1 1 d . U . . .
H14A H 0.837282 0.657176 0.626061 0.069 Uiso 1 1 calc R U . . .
C15A C 0.7652(2) 0.5896(2) 0.59391(17) 0.0622(10) Uani 1 1 d . U . . .
C16A C 0.6992(2) 0.5678(2) 0.59495(18) 0.0673(11) Uani 1 1 d . U . . .
H16A H 0.682286 0.529636 0.573932 0.081 Uiso 1 1 calc R U . . .
C17A C 0.6584(2) 0.6019(2) 0.62669(18) 0.0688(11) Uani 1 1 d . U . . .
H17A H 0.612667 0.588399 0.626221 0.083 Uiso 1 1 calc R U . . .
C18A C 0.6842(2) 0.6557(2) 0.65925(18) 0.0651(11) Uani 1 1 d . U . . .
H18A H 0.655975 0.678989 0.681212 0.078 Uiso 1 1 calc R U . . .
N19A N 0.80231(19) 0.55323(16) 0.55645(14) 0.0631(9) Uani 1 1 d . U . . .
N20A N 0.85117(17) 0.58526(16) 0.53937(14) 0.0567(8) Uani 1 1 d . U . . .
C21A C 0.8871(2) 0.54834(18) 0.50112(16) 0.0535(9) Uani 1 1 d . U . . .
C22A C 0.93598(19) 0.58253(19) 0.47476(16) 0.0548(9) Uani 1 1 d . U . . .
H22A H 0.945362 0.627075 0.483543 0.066 Uiso 1 1 calc R U . . .
C23A C 0.9711(2) 0.55110(19) 0.43545(17) 0.0579(10) Uani 1 1 d . U . . .
H23A H 1.003963 0.574213 0.416517 0.070 Uiso 1 1 calc R U . . .
C24A C 0.9579(2) 0.48566(19) 0.42394(17) 0.0571(10) Uani 1 1 d . U . . .
H24A H 0.982079 0.464273 0.397071 0.068 Uiso 1 1 calc R U . . .
C25A C 0.90974(19) 0.45086(18) 0.45123(16) 0.0514(9) Uani 1 1 d . U . . .
C26A C 0.87426(19) 0.48292(18) 0.48984(16) 0.0518(9) Uani 1 1 d . U . . .
H26A H 0.841091 0.460007 0.508607 0.062 Uiso 1 1 calc R U . . .
C27A C 0.8965(2) 0.37929(18) 0.44376(16) 0.0554(9) Uani 1 1 d . U . . .
H27A H 0.918591 0.359975 0.475865 0.067 Uiso 1 1 calc R U . . .
H27B H 0.848401 0.367925 0.444199 0.067 Uiso 1 1 calc R U . . .
N28A N 0.91956(16) 0.35201(15) 0.39159(14) 0.0550(8) Uani 1 1 d . U . . .
N29A N 0.88703(16) 0.35716(14) 0.34105(13) 0.0538(8) Uani 1 1 d . U . . .
C30A C 0.9225(2) 0.32728(18) 0.30348(17) 0.0573(9) Uani 1 1 d . U . . .
C31A C 0.9772(2) 0.3029(2) 0.33030(19) 0.0644(11) Uani 1 1 d . U . . .
H31A H 1.009759 0.279749 0.313560 0.077 Uiso 1 1 calc R U . . .
C32A C 0.9736(2) 0.31993(19) 0.3862(2) 0.0634(10) Uani 1 1 d . U . . .
H32A H 1.003914 0.310672 0.415842 0.076 Uiso 1 1 calc R U . . .
C33A C 0.8996(2) 0.3253(2) 0.24457(18) 0.0627(10) Uani 1 1 d . U . . .
N34A N 0.84586(19) 0.35676(17) 0.23291(15) 0.0655(9) Uani 1 1 d . U . . .
C35A C 0.8228(3) 0.3585(3) 0.17911(19) 0.0814(14) Uani 1 1 d . U . . .
H35A H 0.785498 0.381500 0.170827 0.098 Uiso 1 1 calc R U . . .
C36A C 0.8516(3) 0.3280(3) 0.1355(2) 0.0987(17) Uani 1 1 d . U . . .
H36A H 0.834321 0.329638 0.097809 0.118 Uiso 1 1 calc R U . . .
C37A C 0.9068(3) 0.2947(3) 0.1481(2) 0.0979(17) Uani 1 1 d . U . . .
H37A H 0.927150 0.272922 0.118907 0.118 Uiso 1 1 calc R U . . .
C38A C 0.9318(3) 0.2932(2) 0.2031(2) 0.0794(13) Uani 1 1 d . U . . .
H38A H 0.969614 0.271262 0.212278 0.095 Uiso 1 1 calc R U . . .
N1B N 0.76273(15) 0.94770(17) 0.67759(14) 0.0565(8) Uani 1 1 d . U . . .
C2B C 0.77738(19) 0.9456(2) 0.73240(18) 0.0642(11) Uani 1 1 d . U . . .
H2B H 0.776072 0.905112 0.747996 0.077 Uiso 1 1 calc R U . . .
C3B C 0.7944(2) 0.9995(3) 0.7676(2) 0.0739(12) Uani 1 1 d . U . . .
H3B H 0.803860 0.996393 0.806705 0.089 Uiso 1 1 calc R U . . .
C4B C 0.7972(2) 1.0573(3) 0.7447(2) 0.0817(14) Uani 1 1 d . U . . .
H4B H 0.808805 1.095141 0.767980 0.098 Uiso 1 1 calc R U . . .
C5B C 0.7832(2) 1.0612(2) 0.6878(2) 0.0715(12) Uani 1 1 d . U . . .
H5B H 0.784988 1.101329 0.671478 0.086 Uiso 1 1 calc R U . . .
C6B C 0.76645(19) 1.0047(2) 0.65514(18) 0.0600(10) Uani 1 1 d . U . . .
C7B C 0.74968(19) 1.00392(19) 0.59453(18) 0.0565(9) Uani 1 1 d . U . . .
N8B N 0.72360(15) 0.94859(15) 0.56802(13) 0.0507(7) Uani 1 1 d . U . . .
N9B N 0.71110(16) 0.96193(15) 0.51341(14) 0.0549(8) Uani 1 1 d . U . . .
C10B C 0.7299(2) 1.0239(2) 0.5057(2) 0.0648(11) Uani 1 1 d . U . . .
H10B H 0.726690 1.044354 0.471418 0.078 Uiso 1 1 calc R U . . .
C11B C 0.7548(2) 1.0517(2) 0.5573(2) 0.0641(11) Uani 1 1 d . U . . .
H11B H 0.771855 1.094820 0.565594 0.077 Uiso 1 1 calc R U . . .
C12B C 0.67779(19) 0.91435(19) 0.47178(17) 0.0550(9) Uani 1 1 d . U . . .
H12C H 0.652544 0.936704 0.443365 0.066 Uiso 1 1 calc R U . . .
H12D H 0.645704 0.886548 0.490626 0.066 Uiso 1 1 calc R U . . .
C13B C 0.72371(19) 0.87270(18) 0.44207(15) 0.0503(9) Uani 1 1 d . U . . .
C14B C 0.78892(19) 0.89387(19) 0.43577(15) 0.0509(9) Uani 1 1 d . U . . .
H14B H 0.805545 0.935309 0.450672 0.061 Uiso 1 1 calc R U . . .
C15B C 0.8303(2) 0.85551(19) 0.40806(16) 0.0548(9) Uani 1 1 d . U . . .
H15B H 0.874980 0.870613 0.404526 0.066 Uiso 1 1 calc R U . . .
C16B C 0.8066(2) 0.79530(19) 0.38555(15) 0.0531(9) Uani 1 1 d . U . . .
H16B H 0.835152 0.768501 0.367404 0.064 Uiso 1 1 calc R U . . .
C17B C 0.7414(2) 0.77472(18) 0.38974(15) 0.0522(9) Uani 1 1 d . U . . .
C18B C 0.69917(19) 0.81293(18) 0.41838(16) 0.0527(9) Uani 1 1 d . U . . .
H18B H 0.654333 0.797977 0.421476 0.063 Uiso 1 1 calc R U . . .
N19B N 0.72182(16) 0.71151(16) 0.36357(14) 0.0567(8) Uani 1 1 d . U . . .
N20B N 0.66338(16) 0.69367(16) 0.36995(14) 0.0561(8) Uani 1 1 d . U . . .
C21B C 0.6443(2) 0.62980(19) 0.34359(17) 0.0575(9) Uani 1 1 d . U . . .
C22B C 0.67737(19) 0.60103(19) 0.30142(18) 0.0575(10) Uani 1 1 d . U . . .
H22B H 0.715286 0.623056 0.288159 0.069 Uiso 1 1 calc R U . . .
C23B C 0.6553(2) 0.5398(2) 0.27826(18) 0.0599(10) Uani 1 1 d . U . . .
C24B C 0.5991(2) 0.5092(2) 0.2989(2) 0.0649(11) Uani 1 1 d . U . . .
H24B H 0.582900 0.467724 0.283763 0.078 Uiso 1 1 calc R U . . .
C25B C 0.5671(2) 0.5383(2) 0.34099(19) 0.0648(11) Uani 1 1 d . U . . .
H25B H 0.529430 0.516445 0.354846 0.078 Uiso 1 1 calc R U . . .
C26B C 0.5889(2) 0.5990(2) 0.36333(19) 0.0618(10) Uani 1 1 d . U . . .
H26B H 0.566103 0.619225 0.391843 0.074 Uiso 1 1 calc R U . . .
C27B C 0.6906(2) 0.5092(2) 0.23205(19) 0.0667(11) Uani 1 1 d . U . . .
H27C H 0.679480 0.529506 0.196807 0.080 Uiso 1 1 calc R U . . .
H27D H 0.738827 0.517589 0.240959 0.080 Uiso 1 1 calc R U . . .
N28B N 0.67460(19) 0.44067(18) 0.22295(16) 0.0693(9) Uani 1 1 d . U . . .
N29B N 0.70467(17) 0.39779(16) 0.25395(14) 0.0591(8) Uani 1 1 d . U . . .
C30B C 0.6722(2) 0.3411(2) 0.23807(19) 0.0645(11) Uani 1 1 d . U . . .
C31B C 0.6213(3) 0.3476(2) 0.1967(2) 0.0796(13) Uani 1 1 d . U . . .
H31B H 0.591323 0.314797 0.178220 0.096 Uiso 1 1 calc R U . . .
C32B C 0.6246(3) 0.4116(3) 0.1889(2) 0.0839(14) Uani 1 1 d . U . . .
H32B H 0.596386 0.432012 0.163801 0.101 Uiso 1 1 calc R U . . .
C33B C 0.6939(2) 0.2843(2) 0.26293(19) 0.0648(11) Uani 1 1 d . U . . .
N34B N 0.74795(17) 0.29358(15) 0.29962(15) 0.0588(8) Uani 1 1 d . U . . .
C35B C 0.7702(2) 0.2429(2) 0.3247(2) 0.0657(11) Uani 1 1 d . U . . .
H35B H 0.807847 0.249373 0.350661 0.079 Uiso 1 1 calc R U . . .
C36B C 0.7401(2) 0.1823(2) 0.3140(2) 0.0776(13) Uani 1 1 d . U . . .
H36B H 0.756336 0.147388 0.332414 0.093 Uiso 1 1 calc R U . . .
C37B C 0.6856(3) 0.1732(2) 0.2759(3) 0.0904(16) Uani 1 1 d . U . . .
H37B H 0.664344 0.131498 0.267614 0.109 Uiso 1 1 calc R U . . .
C38B C 0.6623(3) 0.2237(2) 0.2500(2) 0.0828(14) Uani 1 1 d . U . . .
H38B H 0.625035 0.217477 0.223589 0.099 Uiso 1 1 calc R U . . .
N1C N 0.67539(13) 0.79351(10) 0.56565(10) 0.0630(9) Uani 1 1 d G U . . .
C2C C 0.60835(13) 0.77386(13) 0.55857(12) 0.0769(13) Uani 1 1 d G U . . .
H2C H 0.577108 0.799669 0.574121 0.092 Uiso 1 1 calc R U . . .
C3C C 0.58701(15) 0.71644(15) 0.52875(14) 0.0940(16) Uani 1 1 d G U . . .
H3C H 0.541184 0.703008 0.523920 0.113 Uiso 1 1 calc R U . . .
C4C C 0.6327(2) 0.67867(11) 0.50601(12) 0.1019(18) Uani 1 1 d G U . . .
H4C H 0.618131 0.639430 0.485627 0.122 Uiso 1 1 calc R U . . .
C5C C 0.69976(19) 0.69832(12) 0.51308(12) 0.0893(16) Uani 1 1 d G U . . .
H5C H 0.731002 0.672512 0.497534 0.107 Uiso 1 1 calc R U . . .
C6C C 0.72110(13) 0.75574(13) 0.54290(11) 0.0674(11) Uani 1 1 d G U . . .
N8C N 0.80181(11) 0.83323(12) 0.58874(10) 0.0591(8) Uani 1 1 d G U . . .
C7C C 0.78572(14) 0.77808(13) 0.55183(11) 0.0701(11) Uani 1 1 d G U . . .
C11C C 0.84552(18) 0.75704(12) 0.53311(12) 0.0877(16) Uani 1 1 d G U . . .
H11C H 0.849365 0.721080 0.508033 0.105 Uiso 1 1 calc R U . . .
C10C C 0.89858(13) 0.79919(16) 0.55846(13) 0.0902(16) Uani 1 1 d G U . . .
H10C H 0.944147 0.796382 0.553315 0.108 Uiso 1 1 calc R U . . .
N9C N 0.87156(11) 0.84628(12) 0.59284(11) 0.0681(9) Uani 1 1 d G U . . .
C12C C 0.9042(2) 0.8978(2) 0.62583(18) 0.0684(11) Uani 1 1 d . U . . .
H12E H 0.948817 0.886488 0.638375 0.082 Uiso 1 1 calc R U . . .
H12F H 0.879742 0.905248 0.659661 0.082 Uiso 1 1 calc R U . . .
C13C C 0.91106(18) 0.9589(2) 0.59608(17) 0.0595(10) Uani 1 1 d . U . . .
C14C C 0.91067(17) 0.9604(2) 0.53820(16) 0.0530(9) Uani 1 1 d . U . . .
H14C H 0.904625 0.921635 0.515415 0.064 Uiso 1 1 calc R U . . .
C15C C 0.91902(17) 1.0181(2) 0.51335(16) 0.0516(9) Uani 1 1 d . U . . .
C16C C 0.9297(2) 1.0756(2) 0.54599(18) 0.0637(11) Uani 1 1 d . U . . .
H16C H 0.935613 1.115076 0.528888 0.076 Uiso 1 1 calc R U . . .
C17C C 0.9314(2) 1.0740(3) 0.60375(19) 0.0715(12) Uani 1 1 d . U . . .
H17C H 0.939472 1.112702 0.626580 0.086 Uiso 1 1 calc R U . . .
C18C C 0.9214(2) 1.0165(3) 0.62861(18) 0.0693(11) Uani 1 1 d . U . . .
H18C H 0.921605 1.016273 0.668280 0.083 Uiso 1 1 calc R U . . .
N19C N 0.91525(14) 1.01401(16) 0.45297(13) 0.0506(7) Uani 1 1 d . U . . .
N20C N 0.91806(16) 1.06717(16) 0.43204(14) 0.0556(8) Uani 1 1 d . U . . .
C21C C 0.91770(18) 1.06335(19) 0.37204(16) 0.0523(9) Uani 1 1 d . U . . .
C22C C 0.92523(17) 1.00779(19) 0.33970(15) 0.0491(8) Uani 1 1 d . U . . .
H22C H 0.926721 0.968482 0.357096 0.059 Uiso 1 1 calc R U . . .
C23C C 0.93057(18) 1.00901(19) 0.28269(16) 0.0519(9) Uani 1 1 d . U . . .
C24C C 0.92768(19) 1.0673(2) 0.25736(18) 0.0608(10) Uani 1 1 d . U . . .
H24C H 0.931759 1.068851 0.218167 0.073 Uiso 1 1 calc R U . . .
C25C C 0.9189(2) 1.1226(2) 0.28950(19) 0.0644(11) Uani 1 1 d . U . . .
H25C H 0.916030 1.161743 0.272044 0.077 Uiso 1 1 calc R U . . .
C26C C 0.91419(19) 1.1211(2) 0.34661(18) 0.0600(10) Uani 1 1 d . U . . .
H26C H 0.908604 1.159078 0.368520 0.072 Uiso 1 1 calc R U . . .
C27C C 0.9389(2) 0.9471(2) 0.25054(15) 0.0564(10) Uani 1 1 d . U . . .
H27E H 0.966026 0.921193 0.274684 0.068 Uiso 1 1 calc R U . . .
H27F H 0.894892 0.923424 0.243003 0.068 Uiso 1 1 calc R U . . .
N28C N 0.96965(16) 0.95241(16) 0.19708(13) 0.0557(8) Uani 1 1 d . U . . .
N29C N 0.93654(15) 0.93357(15) 0.14726(12) 0.0515(7) Uani 1 1 d . U . . .
C30C C 0.98176(18) 0.93990(19) 0.10884(16) 0.0521(9) Uani 1 1 d . U . . .
C31C C 1.0433(2) 0.9621(2) 0.13471(18) 0.0664(11) Uani 1 1 d . U . . .
H31C H 1.083470 0.970362 0.117247 0.080 Uiso 1 1 calc R U . . .
C32C C 1.0337(2) 0.9694(2) 0.19032(19) 0.0704(12) Uani 1 1 d . U . . .
H32C H 1.066439 0.983990 0.219343 0.084 Uiso 1 1 calc R U . . .
C33C C 0.96046(19) 0.92447(18) 0.04962(15) 0.0518(9) Uani 1 1 d . U . . .
N34C N 0.89469(16) 0.91384(15) 0.03801(12) 0.0525(7) Uani 1 1 d . U . . .
C35C C 0.8721(2) 0.8999(2) -0.01547(16) 0.0598(10) Uani 1 1 d . U . . .
H35C H 0.825770 0.892862 -0.023942 0.072 Uiso 1 1 calc R U . . .
C36C C 0.9136(2) 0.8952(2) -0.05912(17) 0.0658(11) Uani 1 1 d . U . . .
H36C H 0.896109 0.885022 -0.096618 0.079 Uiso 1 1 calc R U . . .
C37C C 0.9804(2) 0.9057(2) -0.04667(18) 0.0685(11) Uani 1 1 d . U . . .
H37C H 1.009919 0.902532 -0.075664 0.082 Uiso 1 1 calc R U . . .
C38C C 1.0049(2) 0.9210(2) 0.00799(18) 0.0636(11) Uani 1 1 d . U . . .
H38C H 1.051082 0.928919 0.017036 0.076 Uiso 1 1 calc R U . . .
N1D N 0.83260(16) 0.48506(15) 0.30944(14) 0.0563(8) Uani 1 1 d . U . . .
C2D C 0.80862(19) 0.52336(18) 0.34984(17) 0.0531(9) Uani 1 1 d . U . . .
C3D C 0.8280(2) 0.58834(19) 0.35556(19) 0.0597(10) Uani 1 1 d . U . . .
H3D H 0.811047 0.614571 0.383908 0.072 Uiso 1 1 calc R U . . .
C4D C 0.8714(2) 0.6146(2) 0.3203(2) 0.0660(11) Uani 1 1 d . U . . .
H4D H 0.884517 0.659055 0.323820 0.079 Uiso 1 1 calc R U . . .
C5D C 0.8960(2) 0.5760(2) 0.2800(2) 0.0717(12) Uani 1 1 d . U . . .
H5D H 0.926180 0.593418 0.255125 0.086 Uiso 1 1 calc R U . . .
C6D C 0.8760(2) 0.5115(2) 0.27597(19) 0.0662(11) Uani 1 1 d . U . . .
H6D H 0.893721 0.484854 0.248402 0.079 Uiso 1 1 calc R U . . .
C7D C 0.76291(18) 0.49127(18) 0.38471(16) 0.0513(9) Uani 1 1 d . U . . .
N8D N 0.75458(15) 0.42637(14) 0.37975(13) 0.0508(7) Uani 1 1 d . U . . .
N9D N 0.71287(16) 0.40967(15) 0.41909(13) 0.0534(7) Uani 1 1 d . U . . .
C10D C 0.6942(2) 0.4619(2) 0.44741(17) 0.0596(10) Uani 1 1 d . U . . .
H10D H 0.664907 0.461956 0.476693 0.071 Uiso 1 1 calc R U . . .
C11D C 0.7247(2) 0.5143(2) 0.42668(18) 0.0585(10) Uani 1 1 d . U . . .
H11D H 0.720868 0.557676 0.438277 0.070 Uiso 1 1 calc R U . . .
C12D C 0.6930(2) 0.3427(2) 0.42784(18) 0.0625(10) Uani 1 1 d . U . . .
H12G H 0.685558 0.338828 0.467982 0.075 Uiso 1 1 calc R U . . .
H12H H 0.729698 0.316682 0.418820 0.075 Uiso 1 1 calc R U . . .
C13D C 0.6316(2) 0.3159(2) 0.39326(19) 0.0628(10) Uani 1 1 d . U . . .
C14D C 0.5910(2) 0.3538(2) 0.36347(17) 0.0602(10) Uani 1 1 d . U . . .
H14D H 0.601276 0.398769 0.365576 0.072 Uiso 1 1 calc R U . . .
C15D C 0.5359(2) 0.3275(2) 0.33086(19) 0.0657(11) Uani 1 1 d . U . . .
C16D C 0.5199(3) 0.2613(2) 0.3287(3) 0.0868(15) Uani 1 1 d . U . . .
H16D H 0.482438 0.242425 0.306195 0.104 Uiso 1 1 calc R U . . .
C17D C 0.5583(3) 0.2248(2) 0.3588(3) 0.106(2) Uani 1 1 d . U . . .
H17D H 0.546754 0.180089 0.357979 0.127 Uiso 1 1 calc R U . . .
C18D C 0.6143(3) 0.2507(2) 0.3912(3) 0.0899(16) Uani 1 1 d . U . . .
H18D H 0.640639 0.223777 0.411884 0.108 Uiso 1 1 calc R U . . .
N19D N 0.49913(18) 0.37193(19) 0.30225(16) 0.0697(10) Uani 1 1 d . U . . .
N20D N 0.4647(2) 0.3482(2) 0.26000(19) 0.0911(13) Uani 1 1 d D U . . .
C21D C 0.4222(9) 0.3993(8) 0.2426(7) 0.081(4) Uani 0.451(15) 1 d D U P A 1
C22D C 0.4138(9) 0.4585(7) 0.2712(7) 0.071(3) Uani 0.451(15) 1 d D U P A 1
H22D H 0.436164 0.467918 0.307190 0.085 Uiso 0.451(15) 1 calc DR U P A 1
C23D C 0.3756(8) 0.5028(9) 0.2502(8) 0.085(3) Uani 0.451(15) 1 d D U P A 1
C24D C 0.3422(9) 0.4909(8) 0.1963(7) 0.104(5) Uani 0.451(15) 1 d D U P A 1
H24D H 0.316544 0.521641 0.179998 0.125 Uiso 0.451(15) 1 calc DR U P A 1
C25D C 0.3488(12) 0.4328(9) 0.1688(9) 0.123(6) Uani 0.451(15) 1 d D U P A 1
H25D H 0.325654 0.422980 0.133179 0.148 Uiso 0.451(15) 1 calc DR U P A 1
C26D C 0.3865(9) 0.3895(8) 0.1900(6) 0.103(4) Uani 0.451(15) 1 d D U P A 1
H26D H 0.389274 0.350436 0.168658 0.124 Uiso 0.451(15) 1 calc R U P A 1
C27D C 0.3653(6) 0.5660(8) 0.2819(7) 0.084(3) Uani 0.396(8) 1 d D U P A 1
H27G H 0.377880 0.562162 0.322155 0.101 Uiso 0.396(8) 1 calc R U P A 1
H27H H 0.396084 0.599728 0.268572 0.101 Uiso 0.396(8) 1 calc R U P A 1
N29D N 0.2841(4) 0.6406(5) 0.2490(5) 0.079(4) Uani 0.396(8) 1 d DG U P A 1
C30D C 0.2145(5) 0.6422(6) 0.2483(5) 0.092(4) Uani 0.396(8) 1 d DG U P A 1
C31D C 0.1888(4) 0.5889(7) 0.2763(6) 0.119(5) Uani 0.396(8) 1 d DG U P A 1
H31D H 0.143590 0.578247 0.281935 0.143 Uiso 0.396(8) 1 calc DR U P A 1
C32D C 0.2426(5) 0.5545(6) 0.2943(6) 0.129(5) Uani 0.396(8) 1 d DG U P A 1
H32D H 0.239675 0.516689 0.314090 0.155 Uiso 0.396(8) 1 calc DR U P A 1
N28D N 0.3015(4) 0.5864(6) 0.2774(5) 0.095(4) Uani 0.396(8) 1 d DG U P A 1
C33D C 0.1828(3) 0.6780(3) 0.2090(2) 0.0960(17) Uani 1 1 d D U . . .
N34D N 0.22393(19) 0.7285(2) 0.19795(16) 0.0722(10) Uani 1 1 d . U . . .
C35D C 0.1989(2) 0.7799(3) 0.1782(2) 0.0827(14) Uani 1 1 d . U . . .
H35D H 0.228833 0.814257 0.169301 0.099 Uiso 1 1 calc R U . . .
C36D C 0.1320(3) 0.7864(3) 0.1699(2) 0.0901(15) Uani 1 1 d . U . . .
H36D H 0.115978 0.823531 0.155117 0.108 Uiso 1 1 calc R U . . .
C37D C 0.0899(3) 0.7368(4) 0.1840(3) 0.1011(17) Uani 1 1 d . U . . .
H37D H 0.043648 0.740650 0.181076 0.121 Uiso 1 1 calc R U . . .
C38D C 0.1136(3) 0.6797(4) 0.2027(3) 0.121(2) Uani 1 1 d . U . . .
H38D H 0.084326 0.644422 0.210702 0.145 Uiso 1 1 calc R U . . .
N1E N 0.84957(16) 0.80705(16) 0.10202(13) 0.0562(8) Uani 1 1 d . U . . .
C2E C 0.9029(2) 0.7785(2) 0.1206(2) 0.0680(11) Uani 1 1 d . U . . .
H2E H 0.936819 0.802835 0.143645 0.082 Uiso 1 1 calc R U . . .
C3E C 0.9098(3) 0.7148(2) 0.1069(2) 0.0834(14) Uani 1 1 d . U . . .
H3E H 0.948064 0.695901 0.120390 0.100 Uiso 1 1 calc R U . . .
C4E C 0.8610(3) 0.6788(3) 0.0738(2) 0.0824(13) Uani 1 1 d . U . . .
H4E H 0.864824 0.634869 0.064183 0.099 Uiso 1 1 calc R U . . .
C5E C 0.8066(3) 0.7081(2) 0.0548(2) 0.0742(12) Uani 1 1 d . U . . .
H5E H 0.772370 0.684668 0.031511 0.089 Uiso 1 1 calc R U . . .
C6E C 0.8021(2) 0.7716(2) 0.06989(17) 0.0591(10) Uani 1 1 d . U . . .
C7E C 0.7467(2) 0.8063(2) 0.04931(16) 0.0618(10) Uani 1 1 d . U . . .
N8E N 0.75115(16) 0.87037(18) 0.05904(13) 0.0592(8) Uani 1 1 d . U . . .
N9E N 0.69630(17) 0.8902(2) 0.03256(14) 0.0663(9) Uani 1 1 d . U . . .
C10E C 0.6583(2) 0.8400(3) 0.00822(19) 0.0792(13) Uani 1 1 d . U . . .
H10E H 0.616832 0.841827 -0.012010 0.095 Uiso 1 1 calc R U . . .
C11E C 0.6890(2) 0.7854(3) 0.01727(19) 0.0742(12) Uani 1 1 d . U . . .
H11E H 0.674073 0.742775 0.004416 0.089 Uiso 1 1 calc R U . . .
C12E C 0.6866(2) 0.9569(3) 0.02821(18) 0.0733(12) Uani 1 1 d . U . . .
H12I H 0.658119 0.961190 -0.006241 0.088 Uiso 1 1 calc R U . . .
H12J H 0.729968 0.980225 0.023737 0.088 Uiso 1 1 calc R U . . .
C13E C 0.6561(2) 0.9885(3) 0.07705(18) 0.0679(11) Uani 1 1 d . U . . .
C14E C 0.6329(2) 0.9557(3) 0.12081(18) 0.0689(11) Uani 1 1 d . U . . .
H14E H 0.637148 0.911195 0.122159 0.083 Uiso 1 1 calc R U . . .
C15E C 0.6031(2) 0.9888(3) 0.16330(18) 0.0696(11) Uani 1 1 d . U . . .
C16E C 0.5956(2) 1.0524(3) 0.1611(2) 0.0737(12) Uani 1 1 d . U . . .
H16E H 0.574268 1.073853 0.189837 0.088 Uiso 1 1 calc R U . . .
C17E C 0.6189(2) 1.0859(3) 0.1175(2) 0.0812(13) Uani 1 1 d . U . . .
H17E H 0.614344 1.130364 0.116400 0.097 Uiso 1 1 calc R U . . .
C18E C 0.6487(2) 1.0541(3) 0.0757(2) 0.0761(12) Uani 1 1 d . U . . .
H18E H 0.664454 1.076789 0.045412 0.091 Uiso 1 1 calc R U . . .
N19E N 0.57834(18) 0.9587(2) 0.21151(15) 0.0724(10) Uani 1 1 d . U . . .
N20E N 0.58319(18) 0.9000(2) 0.21159(16) 0.0713(10) Uani 1 1 d . U . . .
C21E C 0.5611(2) 0.8724(3) 0.26072(18) 0.0685(11) Uani 1 1 d . U . . .
C22E C 0.5383(2) 0.8084(2) 0.25580(19) 0.0681(11) Uani 1 1 d . U . . .
H22E H 0.538738 0.784716 0.220819 0.082 Uiso 1 1 calc R U . . .
C23E C 0.5151(2) 0.7788(2) 0.30109(18) 0.0650(11) Uani 1 1 d . U . . .
C24E C 0.5178(2) 0.8125(3) 0.35269(19) 0.0738(12) Uani 1 1 d . U . . .
H24E H 0.502760 0.791917 0.384305 0.089 Uiso 1 1 calc R U . . .
C25E C 0.5421(2) 0.8758(3) 0.35862(19) 0.0745(12) Uani 1 1 d . U . . .
H25E H 0.543607 0.898189 0.394345 0.089 Uiso 1 1 calc R U . . .
C26E C 0.5644(2) 0.9073(3) 0.31302(18) 0.0704(12) Uani 1 1 d . U . . .
H26E H 0.581321 0.950907 0.317050 0.084 Uiso 1 1 calc R U . . .
C27E C 0.4882(2) 0.7094(3) 0.29812(19) 0.0747(12) Uani 1 1 d . U . . .
H27I H 0.518702 0.685595 0.321194 0.090 Uiso 1 1 calc R U . . .
H27J H 0.445123 0.706618 0.315100 0.090 Uiso 1 1 calc R U . . .
N28E N 0.47914(18) 0.67782(19) 0.24162(16) 0.0693(9) Uani 1 1 d . U . . .
N29E N 0.42414(17) 0.68155(18) 0.20706(15) 0.0655(9) Uani 1 1 d . U . . .
C30E C 0.4322(2) 0.6441(2) 0.1620(2) 0.0684(11) Uani 1 1 d . U . . .
C31E C 0.4926(2) 0.6169(2) 0.1669(2) 0.0716(12) Uani 1 1 d . U . . .
H31E H 0.510137 0.588853 0.140393 0.086 Uiso 1 1 calc R U . . .
C32E C 0.5204(2) 0.6394(2) 0.2177(2) 0.0728(12) Uani 1 1 d . U . . .
H32E H 0.562018 0.629718 0.233772 0.087 Uiso 1 1 calc R U . . .
C33E C 0.3789(2) 0.6351(3) 0.1175(2) 0.0762(12) Uani 1 1 d . U . . .
N34E N 0.32512(18) 0.6672(2) 0.12738(16) 0.0720(10) Uani 1 1 d . U . . .
C35E C 0.2739(3) 0.6598(3) 0.0886(2) 0.0898(16) Uani 1 1 d . U . . .
H35E H 0.235720 0.681479 0.095317 0.108 Uiso 1 1 calc R U . . .
C36E C 0.2742(3) 0.6220(4) 0.0391(3) 0.115(2) Uani 1 1 d . U . . .
H36E H 0.237685 0.618865 0.011903 0.138 Uiso 1 1 calc R U . . .
C37E C 0.3279(3) 0.5896(4) 0.0305(3) 0.128(3) Uani 1 1 d . U . . .
H37E H 0.328766 0.562681 -0.002636 0.153 Uiso 1 1 calc R U . . .
C38E C 0.3814(3) 0.5954(3) 0.0696(3) 0.1033(19) Uani 1 1 d . U . . .
H38E H 0.419060 0.572754 0.063720 0.124 Uiso 1 1 calc R U . . .
N1F N 0.3477(6) 0.7808(6) 0.2810(4) 0.085(3) Uani 0.386(8) 1 d DG U P A 1
C6F C 0.3698(7) 0.8434(6) 0.2722(4) 0.091(4) Uani 0.386(8) 1 d DG U P A 1
C5F C 0.3809(5) 0.8885(5) 0.3174(5) 0.093(4) Uani 0.386(8) 1 d DG U P A 1
H5F H 0.395934 0.931264 0.311407 0.112 Uiso 0.386(8) 1 calc DR U P A 1
C4F C 0.3699(6) 0.8709(6) 0.3713(4) 0.103(4) Uani 0.386(8) 1 d DG U P A 1
H4F H 0.377492 0.901667 0.402113 0.123 Uiso 0.386(8) 1 calc R U P A 1
C3F C 0.3479(7) 0.8082(6) 0.3800(4) 0.101(5) Uani 0.386(8) 1 d DG U P A 1
H3F H 0.340380 0.796225 0.416820 0.122 Uiso 0.386(8) 1 calc R U P A 1
C2F C 0.3368(6) 0.7632(5) 0.3348(5) 0.097(4) Uani 0.386(8) 1 d DG U P A 1
H2F H 0.321711 0.720379 0.340821 0.116 Uiso 0.386(8) 1 calc DR U P A 1
N8F N 0.3568(5) 0.8087(3) 0.1759(5) 0.086(3) Uani 0.486(11) 1 d DG U P A 1
N9F N 0.3665(5) 0.8391(4) 0.1253(5) 0.095(3) Uani 0.486(11) 1 d DG U P A 1
C10F C 0.3920(6) 0.9032(4) 0.1396(7) 0.123(4) Uani 0.486(11) 1 d DG U P A 1
H10F H 0.403092 0.934464 0.113953 0.148 Uiso 0.486(11) 1 calc DR U P A 1
C11F C 0.3981(7) 0.9125(4) 0.1990(7) 0.118(5) Uani 0.486(11) 1 d DG U P A 1
H11F H 0.413981 0.950945 0.220051 0.141 Uiso 0.486(11) 1 calc R U P A 1
C7F C 0.3764(5) 0.8541(5) 0.2214(5) 0.091(3) Uani 0.486(11) 1 d DG U P A 1
C12F C 0.3498(5) 0.8162(5) 0.0845(4) 0.148(3) Uani 1 1 d D U . A 1
H12K H 0.338096 0.850162 0.059683 0.178 Uiso 1 1 calc R U . A 1
H12L H 0.308577 0.789239 0.088991 0.178 Uiso 1 1 calc R U . A 1
C15F C 0.5022(3) 0.7233(5) 0.0537(3) 0.094(3) Uani 0.593(9) 1 d DG U P A 1
C16F C 0.4840(4) 0.6927(5) 0.0013(3) 0.124(4) Uani 0.593(9) 1 d DG U P A 1
H16F H 0.512939 0.665621 -0.015929 0.148 Uiso 0.593(9) 1 calc R U P A 1
C17F C 0.4233(5) 0.7018(5) -0.0259(3) 0.144(4) Uani 0.593(9) 1 d DG U P A 1
H17F H 0.410859 0.680841 -0.061709 0.173 Uiso 0.593(9) 1 calc R U P A 1
C18F C 0.3810(4) 0.7414(6) -0.0007(4) 0.142(4) Uani 0.593(9) 1 d DG U P A 1
H18F H 0.339532 0.747575 -0.019293 0.170 Uiso 0.593(9) 1 calc R U P A 1
C13F C 0.3992(4) 0.7720(5) 0.0517(4) 0.111(4) Uani 0.593(9) 1 d DG U P A 1
C14F C 0.4599(4) 0.7630(4) 0.0789(3) 0.091(3) Uani 0.593(9) 1 d DG U P A 1
H14F H 0.472362 0.783869 0.114685 0.110 Uiso 0.593(9) 1 calc R U P A 1
N19F N 0.5657(4) 0.7113(4) 0.0771(3) 0.082(3) Uani 0.611(14) 1 d . U P A 1
N20F N 0.5831(8) 0.7429(7) 0.1211(8) 0.064(3) Uani 0.611(14) 1 d . U P A 1
C21F C 0.6470(9) 0.7268(7) 0.1445(6) 0.065(3) Uani 0.58(3) 1 d D U P A 1
C22F C 0.6855(12) 0.7762(10) 0.1759(12) 0.062(3) Uani 0.58(3) 1 d . U P A 1
H22F H 0.669684 0.817246 0.180431 0.074 Uiso 0.58(3) 1 calc R U P A 1
C23F C 0.7466(11) 0.7652(8) 0.2004(13) 0.064(3) Uani 0.58(3) 1 d D U P A 1
C24F C 0.7681(9) 0.7038(7) 0.1936(10) 0.072(4) Uani 0.58(3) 1 d D U P A 1
H24F H 0.809929 0.695699 0.210405 0.087 Uiso 0.58(3) 1 calc R U P A 1
C25F C 0.7302(9) 0.6552(6) 0.1635(8) 0.076(4) Uani 0.58(3) 1 d D U P A 1
H25F H 0.745622 0.613854 0.160142 0.091 Uiso 0.58(3) 1 calc R U P A 1
C26F C 0.6685(9) 0.6662(6) 0.1376(7) 0.072(3) Uani 0.58(3) 1 d D U P A 1
H26F H 0.642320 0.633060 0.115885 0.087 Uiso 0.58(3) 1 calc R U P A 1
C27F C 0.7943(3) 0.8143(2) 0.2354(2) 0.0700(11) Uani 1 1 d . U . . .
H27K H 0.795(2) 0.804(2) 0.275(2) 0.084 Uiso 1 1 d . U . . .
H27L H 0.843(3) 0.814(2) 0.227(2) 0.084 Uiso 1 1 d . U . . .
N28F N 0.77374(16) 0.87790(18) 0.23163(14) 0.0617(8) Uani 1 1 d . U . . .
N29F N 0.79018(15) 0.91423(17) 0.18881(12) 0.0552(8) Uani 1 1 d . U . . .
C30F C 0.77346(19) 0.9729(2) 0.20332(16) 0.0582(10) Uani 1 1 d . U . . .
C31F C 0.7452(2) 0.9745(3) 0.25532(17) 0.0687(11) Uani 1 1 d . U . . .
H31F H 0.728756 1.009879 0.274576 0.082 Uiso 1 1 calc R U . . .
C32F C 0.7468(2) 0.9141(3) 0.27179(18) 0.0714(12) Uani 1 1 d . U . . .
H32F H 0.731599 0.899451 0.305820 0.086 Uiso 1 1 calc R U . . .
C33F C 0.79012(19) 1.0242(2) 0.16646(16) 0.0586(10) Uani 1 1 d . U . . .
N34F N 0.81834(15) 1.00545(16) 0.11926(13) 0.0546(8) Uani 1 1 d . U . . .
C35F C 0.8368(2) 1.0506(2) 0.08511(18) 0.0637(10) Uani 1 1 d . U . . .
H35F H 0.856577 1.038081 0.051824 0.076 Uiso 1 1 calc R U . . .
C36F C 0.8285(2) 1.1147(2) 0.0957(2) 0.0759(12) Uani 1 1 d . U . . .
H36F H 0.841962 1.145231 0.070169 0.091 Uiso 1 1 calc R U . . .
C37F C 0.8003(3) 1.1333(2) 0.1442(2) 0.0801(13) Uani 1 1 d . U . . .
H37F H 0.794681 1.177011 0.152967 0.096 Uiso 1 1 calc R U . . .
C38F C 0.7805(2) 1.0878(2) 0.1797(2) 0.0718(12) Uani 1 1 d . U . . .
H38F H 0.760327 1.099626 0.212958 0.086 Uiso 1 1 calc R U . . .
N1G N 0.3291(4) 0.7513(4) 0.2939(3) 0.0696(19) Uani 0.614(8) 1 d D U P A 2
C2G C 0.3140(5) 0.7186(5) 0.3392(3) 0.082(3) Uani 0.614(8) 1 d D U P A 2
H2G H 0.304(4) 0.6729(11) 0.3367(18) 0.08(2) Uiso 0.614(8) 1 d D . P A 2
C3G C 0.3187(5) 0.7493(5) 0.3928(4) 0.105(3) Uani 0.614(8) 1 d D U P A 2
H3G H 0.308694 0.725686 0.424214 0.126 Uiso 0.614(8) 1 calc R U P A 2
C4G C 0.3379(6) 0.8142(6) 0.4003(5) 0.105(3) Uani 0.614(8) 1 d D U P A 2
H4G H 0.341050 0.835457 0.436572 0.127 Uiso 0.614(8) 1 calc R U P A 2
C5G C 0.3522(5) 0.8469(5) 0.3540(4) 0.093(3) Uani 0.614(8) 1 d D U P A 2
H5G H 0.364602 0.891467 0.357902 0.112 Uiso 0.614(8) 1 calc DR U P A 2
C6G C 0.3485(4) 0.8145(4) 0.3014(4) 0.073(2) Uani 0.614(8) 1 d D U P A 2
C7G C 0.3604(6) 0.8445(5) 0.2542(5) 0.067(3) Uani 0.514(11) 1 d D U P A 2
N8G N 0.3520(5) 0.8124(4) 0.2034(4) 0.063(2) Uani 0.514(11) 1 d D U P A 2
N9G N 0.3648(5) 0.8527(5) 0.1617(5) 0.080(3) Uani 0.514(11) 1 d D U P A 2
C10G C 0.3843(9) 0.9124(6) 0.1844(6) 0.095(4) Uani 0.514(11) 1 d D U P A 2
H10G H 0.396585 0.949109 0.164971 0.12(4) Uiso 0.514(11) 1 calc DR . P A 2
C11G C 0.3826(6) 0.9083(5) 0.2429(6) 0.095(3) Uani 0.514(11) 1 d D U P A 2
H11G H 0.394327 0.942522 0.270283 0.114 Uiso 0.514(11) 1 calc R U P A 2
C13G C 0.4084(6) 0.7976(9) 0.0812(6) 0.085(4) Uani 0.407(9) 1 d D U P A 2
H13G H 0.374753 0.819158 0.097899 0.102 Uiso 0.407(9) 1 calc R U P A 2
C14G C 0.4688(5) 0.7963(8) 0.1103(5) 0.081(4) Uani 0.407(9) 1 d D U P A 2
H14G H 0.477366 0.819531 0.145589 0.097 Uiso 0.407(9) 1 calc R U P A 2
C15G C 0.5176(6) 0.7613(7) 0.0885(5) 0.081(3) Uani 0.407(9) 1 d D U P A 2
C16G C 0.5056(7) 0.7317(10) 0.0346(7) 0.100(5) Uani 0.407(9) 1 d D U P A 2
H16G H 0.539365 0.709703 0.018536 0.120 Uiso 0.407(9) 1 calc R U P A 2
C17G C 0.4451(7) 0.7335(10) 0.0038(6) 0.118(4) Uani 0.407(9) 1 d D U P A 2
H17G H 0.437139 0.712350 -0.032404 0.141 Uiso 0.407(9) 1 calc R U P A 2
C18G C 0.3960(9) 0.7680(12) 0.0282(8) 0.112(5) Uani 0.407(9) 1 d D U P A 2
H18G H 0.354624 0.770669 0.008066 0.135 Uiso 0.407(9) 1 calc R U P A 2
N19G N 0.5754(14) 0.7623(12) 0.1212(14) 0.079(5) Uani 0.389(14) 1 d . U P A 2
N20G N 0.6065(6) 0.7101(7) 0.1127(5) 0.090(4) Uani 0.496(18) 1 d . U . A 2
C21G C 0.6673(12) 0.7086(14) 0.1454(9) 0.075(4) Uani 0.42(3) 1 d D U P A 2
C22G C 0.6975(18) 0.7626(16) 0.1776(17) 0.068(5) Uani 0.42(3) 1 d . U P A 2
H22G H 0.676169 0.801013 0.180186 0.082 Uiso 0.42(3) 1 calc R U P A 2
C23G C 0.7600(16) 0.7587(13) 0.2058(18) 0.066(5) Uani 0.42(3) 1 d D U P A 2
C24G C 0.7884(14) 0.6996(12) 0.2032(13) 0.072(4) Uani 0.42(3) 1 d D U P A 2
H24G H 0.830296 0.696419 0.222389 0.086 Uiso 0.42(3) 1 calc R U P A 2
C25G C 0.7573(13) 0.6471(11) 0.1739(9) 0.081(4) Uani 0.42(3) 1 d D U P A 2
H25G H 0.776959 0.607717 0.173510 0.097 Uiso 0.42(3) 1 calc R U P A 2
C26G C 0.6961(14) 0.6509(13) 0.1442(7) 0.073(4) Uani 0.42(3) 1 d D U P A 2
H26G H 0.674492 0.614404 0.123496 0.088 Uiso 0.42(3) 1 calc R U P A 2
C21H C 0.4333(7) 0.3897(6) 0.2247(5) 0.069(3) Uani 0.549(15) 1 d D U P A 2
C22H C 0.4137(8) 0.4453(7) 0.2498(5) 0.071(3) Uani 0.549(15) 1 d D U P A 2
H22H H 0.427628 0.456196 0.288024 0.03(2) Uiso 0.549(15) 1 calc DR . P A 2
C23H C 0.3757(6) 0.4849(6) 0.2225(6) 0.072(3) Uani 0.549(15) 1 d D U P A 2
C24H C 0.3574(7) 0.4662(6) 0.1656(6) 0.089(3) Uani 0.549(15) 1 d D U P A 2
H24H H 0.331243 0.492239 0.143786 0.17(6) Uiso 0.549(15) 1 calc DR . P A 2
C25H C 0.3771(6) 0.4105(6) 0.1415(5) 0.091(3) Uani 0.549(15) 1 d D U P A 2
H25H H 0.365340 0.399951 0.102839 0.13(4) Uiso 0.549(15) 1 calc DR . P A 2
C26H C 0.4122(6) 0.3704(6) 0.1704(4) 0.084(3) Uani 0.549(15) 1 d D U P A 2
H26H H 0.421926 0.330401 0.153836 0.101 Uiso 0.549(15) 1 calc R U P A 2
C27H C 0.3575(5) 0.5411(6) 0.2514(5) 0.090(3) Uani 0.604(8) 1 d D U P A 2
H27M H 0.389056 0.577258 0.243502 0.108 Uiso 0.604(8) 1 calc R U P A 2
H27N H 0.362673 0.535527 0.292175 0.108 Uiso 0.604(8) 1 calc R U P A 2
N28H N 0.2919(4) 0.5584(4) 0.2383(4) 0.090(2) Uani 0.604(8) 1 d D U P A 2
N29H N 0.2778(4) 0.6203(4) 0.2278(4) 0.068(2) Uani 0.604(8) 1 d D U P A 2
C30H C 0.2107(4) 0.6170(4) 0.2187(4) 0.077(2) Uani 0.604(8) 1 d D U P A 2
C31H C 0.1842(5) 0.5533(5) 0.2251(6) 0.115(4) Uani 0.604(8) 1 d D U P A 2
H31H H 0.138766 0.538142 0.221137 0.14(2) Uiso 0.604(8) 1 calc DR U P A 2
C32H C 0.2365(5) 0.5174(5) 0.2382(6) 0.125(4) Uani 0.604(8) 1 d D U P A 2
H32H H 0.234193 0.473412 0.245584 0.14(2) Uiso 0.604(8) 1 calc DR U P A 2
O1S O 1.01363(16) 0.74295(15) 0.49516(14) 0.0746(8) Uani 1 1 d . U . . .
H1S H 1.050768 0.762591 0.504105 0.112 Uiso 1 1 calc R U . . .
C2S C 0.9954(3) 0.7515(3) 0.4392(2) 0.0931(16) Uani 1 1 d . U . . .
H2SA H 0.961529 0.717689 0.424876 0.140 Uiso 1 1 calc R U . . .
H2SB H 1.034113 0.749761 0.417140 0.140 Uiso 1 1 calc R U . . .
H2SC H 0.977639 0.793187 0.436305 0.140 Uiso 1 1 calc R U . . .
O3S O 1.0454(3) 0.5053(4) 0.3031(3) 0.167(3) Uani 0.881(10) 1 d . U P . .
H3S H 1.043424 0.497945 0.268107 0.251 Uiso 0.881(10) 1 calc R U P . .
C4S C 1.0919(4) 0.4702(6) 0.3277(5) 0.186(6) Uani 0.881(10) 1 d . U P . .
H4SA H 1.071623 0.444129 0.355580 0.279 Uiso 0.881(10) 1 calc R U P . .
H4SB H 1.128127 0.499111 0.346145 0.279 Uiso 0.881(10) 1 calc R U P . .
H4SC H 1.109258 0.442351 0.298976 0.279 Uiso 0.881(10) 1 calc R U P . .
B10X B 0.9198(2) 0.8338(3) 0.78118(19) 0.0640(12) Uani 1 1 d D U . . .
F11X F 0.86176(15) 0.81811(18) 0.80461(13) 0.1085(11) Uani 1 1 d D U . . .
F12X F 0.97355(13) 0.84028(15) 0.81982(10) 0.0812(7) Uani 1 1 d D U . . .
F13X F 0.91437(18) 0.89340(17) 0.75934(15) 0.1108(10) Uani 1 1 d D U . . .
F14X F 0.92984(15) 0.79344(16) 0.73621(13) 0.1007(10) Uani 1 1 d D U . . .
B15X B 0.9769(3) 0.7804(3) 0.2834(3) 0.0780(15) Uani 1 1 d D U . . .
F16X F 0.93649(17) 0.8052(2) 0.31938(15) 0.1370(15) Uani 1 1 d D U . . .
F17X F 1.0383(2) 0.7865(4) 0.30739(18) 0.204(3) Uani 1 1 d D U . . .
F18X F 0.9827(3) 0.8145(2) 0.23806(16) 0.1572(19) Uani 1 1 d D U . . .
F19X F 0.9625(4) 0.7216(3) 0.2650(4) 0.276(5) Uani 1 1 d D U . . .
B20X B 0.6546(3) 1.0569(3) 0.3773(2) 0.0500(15) Uani 0.668(5) 1 d D U P . .
F21X F 0.6658(4) 1.1095(3) 0.4056(3) 0.146(3) Uani 0.668(5) 1 d D U P . .
F22X F 0.7068(3) 1.0213(3) 0.3745(2) 0.132(2) Uani 0.668(5) 1 d D U P . .
F23X F 0.6305(3) 1.0599(3) 0.3214(2) 0.135(2) Uani 0.668(5) 1 d D U P . .
F24X F 0.6068(2) 1.0182(2) 0.4049(2) 0.1078(17) Uani 0.668(5) 1 d D U P . .
B25X B 0.5162(3) 0.8078(4) -0.1170(3) 0.1002(19) Uani 1 1 d D U . . .
F26X F 0.4551(3) 0.7787(3) -0.1299(3) 0.137(3) Uani 0.734(8) 1 d D U P B 1
F27X F 0.5687(3) 0.7725(3) -0.1087(2) 0.1075(19) Uani 0.734(8) 1 d D U P B 1
F28X F 0.5317(4) 0.8562(4) -0.1515(3) 0.176(4) Uani 0.734(8) 1 d D U P B 1
F29X F 0.5128(2) 0.8430(3) -0.0654(2) 0.0901(15) Uani 0.734(8) 1 d D U P B 1
F26Y F 0.4904(8) 0.8070(7) -0.1717(5) 0.113(5) Uani 0.266(8) 1 d D U P B 2
F27Y F 0.5293(14) 0.7406(8) -0.1238(8) 0.188(9) Uani 0.266(8) 1 d D U P B 2
F28Y F 0.5746(10) 0.8420(16) -0.1175(11) 0.247(12) Uani 0.266(8) 1 d D U P B 2
F29Y F 0.4787(14) 0.8186(14) -0.0756(9) 0.226(12) Uani 0.266(8) 1 d D U P B 2
B30X B 0.1865(10) 0.7613(10) 0.4944(10) 0.217(9) Uani 0.490(12) 1 d D U P C 1
F31X F 0.1561(14) 0.7874(13) 0.4491(11) 0.397(14) Uani 0.490(12) 1 d D U P C 1
F32X F 0.1987(9) 0.6972(8) 0.4763(10) 0.270(9) Uani 0.490(12) 1 d D U P C 1
F33X F 0.2379(8) 0.8026(8) 0.5171(8) 0.203(7) Uani 0.490(12) 1 d D U P C 1
F34X F 0.1471(10) 0.7659(10) 0.5378(9) 0.225(8) Uani 0.490(12) 1 d D U P C 1
B35X B 0.4175(4) 0.6079(5) 0.4297(3) 0.125(2) Uani 1 1 d D U . . .
F36X F 0.4488(8) 0.6578(6) 0.4074(6) 0.206(7) Uani 0.515(10) 1 d D U P D 1
F37X F 0.4313(8) 0.6232(8) 0.4875(4) 0.222(7) Uani 0.515(10) 1 d D U P D 1
F38X F 0.3531(6) 0.6157(10) 0.4250(8) 0.226(8) Uani 0.515(10) 1 d D U P D 1
F39X F 0.4322(5) 0.5458(6) 0.4148(6) 0.179(6) Uani 0.515(10) 1 d D U P D 1
F36Y F 0.4536(12) 0.5595(13) 0.4501(10) 0.341(12) Uani 0.485(10) 1 d D U P D 2
F37Y F 0.3650(6) 0.6055(6) 0.4504(5) 0.149(5) Uani 0.485(10) 1 d D U P D 2
F38Y F 0.4601(6) 0.6608(9) 0.4382(5) 0.184(6) Uani 0.485(10) 1 d D U P D 2
F39Y F 0.4116(5) 0.5976(6) 0.3709(3) 0.153(5) Uani 0.485(10) 1 d D U P D 2
B40X B 0.7745(5) 0.4906(4) 0.0946(3) 0.134(3) Uani 0.88(2) 1 d D U . . .
F41X F 0.7612(9) 0.4270(4) 0.0822(5) 0.166(6) Uani 0.531(15) 1 d D U P E 1
F42X F 0.7091(5) 0.5121(6) 0.0917(4) 0.165(6) Uani 0.531(15) 1 d D U P E 1
F43X F 0.8100(8) 0.5151(8) 0.0545(5) 0.187(6) Uani 0.531(15) 1 d D U P E 1
F44X F 0.8006(5) 0.5074(6) 0.1470(3) 0.097(3) Uani 0.531(15) 1 d D U P E 1
F41Y F 0.7297(10) 0.4418(9) 0.1020(8) 0.206(8) Uani 0.469(15) 1 d D U P E 2
F42Y F 0.7645(14) 0.5423(6) 0.0609(8) 0.227(10) Uani 0.469(15) 1 d D U P E 2
F43Y F 0.8237(8) 0.4605(10) 0.0648(7) 0.201(7) Uani 0.469(15) 1 d D U P E 2
F44Y F 0.8188(13) 0.5120(14) 0.1397(8) 0.251(11) Uani 0.469(15) 1 d D U P E 2
B45X B 0.2047(3) 0.9169(3) 0.0645(2) 0.0699(13) Uani 1 1 d D U . . .
F46X F 0.17590(17) 0.97303(17) 0.05517(14) 0.1075(10) Uani 1 1 d D U . . .
F47X F 0.1555(2) 0.8702(2) 0.04510(16) 0.1387(14) Uani 1 1 d D U . . .
F48X F 0.21913(16) 0.91162(15) 0.11959(10) 0.0912(8) Uani 1 1 d D U . . .
F49X F 0.25758(16) 0.91484(19) 0.03360(13) 0.1134(12) Uani 1 1 d D U . . .
B30Y B 0.1908(4) 0.7970(5) 0.5187(4) 0.080(3) Uani 0.510(12) 1 d D U P C 2
F31Y F 0.1615(4) 0.8062(4) 0.4674(3) 0.110(3) Uani 0.510(12) 1 d D U P C 2
F32Y F 0.2412(7) 0.7559(9) 0.5105(5) 0.194(7) Uani 0.510(12) 1 d D U P C 2
F33Y F 0.2179(5) 0.8507(5) 0.5482(5) 0.155(4) Uani 0.510(12) 1 d D U P C 2
F34Y F 0.1469(5) 0.7655(4) 0.5486(4) 0.100(3) Uani 0.510(12) 1 d D U P C 2

loop_
_atom_site_aniso_label
_atom_site_aniso_U_11
_atom_site_aniso_U_22
_atom_site_aniso_U_33
_atom_site_aniso_U_23
_atom_site_aniso_U_13
_atom_site_aniso_U_12
Co01 0.0477(3) 0.0656(3) 0.0399(3) 0.0081(2) 0.0117(2) 0.0096(2)
Co02 0.0525(3) 0.0545(3) 0.0444(3) -0.0030(2) 0.0049(2) 0.0152(2)
Co03 0.0593(3) 0.0484(3) 0.0530(3) -0.0027(2) 0.0066(2) 0.0088(2)
Co04 0.0617(4) 0.0771(4) 0.0672(4) 0.0026(3) 0.0015(3) 0.0261(3)
N1A 0.0503(18) 0.0561(19) 0.0495(18) -0.0047(14) 0.0018(14) 0.0099(14)
C2A 0.057(2) 0.065(3) 0.056(2) 0.0012(19) 0.0042(18) 0.0138(19)
C3A 0.060(2) 0.075(3) 0.064(3) -0.005(2) 0.004(2) 0.024(2)
C4A 0.060(3) 0.076(3) 0.072(3) -0.010(2) 0.014(2) 0.019(2)
C5A 0.063(2) 0.066(3) 0.055(2) -0.0064(19) 0.0115(19) 0.008(2)
C6A 0.054(2) 0.057(2) 0.050(2) -0.0058(17) 0.0043(17) 0.0074(17)
C7A 0.059(2) 0.055(2) 0.046(2) -0.0094(17) 0.0042(17) 0.0073(18)
N8A 0.0590(19) 0.0570(19) 0.0467(17) -0.0031(14) 0.0022(14) 0.0142(15)
N9A 0.070(2) 0.066(2) 0.0454(18) 0.0004(15) 0.0010(15) 0.0250(17)
C10A 0.093(3) 0.064(3) 0.048(2) 0.0007(19) 0.010(2) 0.017(2)
C11A 0.077(3) 0.067(3) 0.048(2) -0.0009(19) 0.011(2) 0.011(2)
C12A 0.073(3) 0.057(2) 0.055(2) -0.0009(18) 0.0007(19) 0.023(2)
C13A 0.073(3) 0.059(2) 0.045(2) 0.0079(17) 0.0044(19) 0.0213(19)
C14A 0.071(3) 0.056(2) 0.047(2) 0.0062(17) 0.0060(18) 0.0157(19)
C15A 0.081(3) 0.054(2) 0.055(2) 0.0038(18) 0.015(2) 0.016(2)
C16A 0.084(3) 0.058(3) 0.061(3) 0.005(2) 0.019(2) 0.004(2)
C17A 0.080(3) 0.066(3) 0.062(3) 0.003(2) 0.022(2) 0.004(2)
C18A 0.077(3) 0.066(3) 0.056(2) 0.003(2) 0.018(2) 0.016(2)
N19A 0.077(2) 0.056(2) 0.058(2) 0.0011(16) 0.0114(17) 0.0150(17)
N20A 0.065(2) 0.0525(19) 0.0541(19) 0.0029(15) 0.0044(16) 0.0181(16)
C21A 0.060(2) 0.049(2) 0.052(2) 0.0014(17) -0.0003(17) 0.0144(17)
C22A 0.059(2) 0.048(2) 0.057(2) 0.0004(18) -0.0026(18) 0.0096(17)
C23A 0.058(2) 0.054(2) 0.062(2) 0.0063(19) 0.0026(19) 0.0067(18)
C24A 0.058(2) 0.056(2) 0.059(2) 0.0017(18) 0.0042(18) 0.0158(18)
C25A 0.055(2) 0.049(2) 0.052(2) 0.0029(17) -0.0015(17) 0.0160(17)
C26A 0.055(2) 0.050(2) 0.051(2) 0.0072(17) 0.0013(17) 0.0110(17)
C27A 0.064(2) 0.051(2) 0.053(2) 0.0016(17) 0.0065(18) 0.0138(18)
N28A 0.0596(19) 0.0458(17) 0.0611(19) 0.0007(15) 0.0079(16) 0.0119(15)
N29A 0.0615(19) 0.0452(17) 0.0551(18) -0.0031(14) 0.0093(15) 0.0076(15)
C30A 0.063(2) 0.047(2) 0.063(2) -0.0017(18) 0.0197(18) 0.0058(18)
C31A 0.066(3) 0.057(2) 0.074(3) 0.000(2) 0.018(2) 0.016(2)
C32A 0.062(2) 0.052(2) 0.079(3) 0.004(2) 0.008(2) 0.0194(19)
C33A 0.067(3) 0.057(2) 0.065(2) 0.000(2) 0.018(2) 0.005(2)
N34A 0.076(2) 0.064(2) 0.058(2) -0.0026(17) 0.0116(17) 0.0093(18)
C35A 0.096(4) 0.093(4) 0.056(3) -0.002(2) 0.011(2) 0.013(3)
C36A 0.115(4) 0.121(5) 0.061(3) -0.007(3) 0.019(3) 0.022(3)
C37A 0.107(4) 0.115(4) 0.074(3) -0.012(3) 0.031(3) 0.020(3)
C38A 0.091(3) 0.080(3) 0.072(3) -0.001(2) 0.029(2) 0.018(3)
N1B 0.0473(18) 0.066(2) 0.0563(19) -0.0065(16) 0.0067(15) 0.0133(15)
C2B 0.048(2) 0.085(3) 0.058(2) -0.016(2) 0.0032(18) 0.011(2)
C3B 0.061(3) 0.091(3) 0.068(3) -0.019(2) 0.000(2) 0.020(2)
C4B 0.063(3) 0.092(3) 0.086(3) -0.034(3) -0.007(2) 0.018(3)
C5B 0.057(3) 0.069(3) 0.087(3) -0.017(2) -0.001(2) 0.017(2)
C6B 0.043(2) 0.067(3) 0.070(2) -0.013(2) 0.0035(18) 0.0179(19)
C7B 0.048(2) 0.054(2) 0.069(2) -0.0030(18) 0.0091(18) 0.0157(18)
N8B 0.0513(18) 0.0523(18) 0.0505(18) 0.0003(14) 0.0069(14) 0.0149(14)
N9B 0.0541(19) 0.0506(18) 0.061(2) 0.0033(15) 0.0052(15) 0.0109(14)
C10B 0.064(3) 0.051(2) 0.081(3) 0.013(2) 0.005(2) 0.0124(19)
C11B 0.054(2) 0.050(2) 0.088(3) -0.004(2) 0.005(2) 0.0118(18)
C12B 0.050(2) 0.059(2) 0.057(2) 0.0102(18) 0.0005(17) 0.0095(18)
C13B 0.057(2) 0.050(2) 0.044(2) 0.0090(16) 0.0001(17) 0.0069(17)
C14B 0.055(2) 0.052(2) 0.046(2) 0.0078(17) 0.0038(17) 0.0053(17)
C15B 0.058(2) 0.060(2) 0.048(2) 0.0087(18) 0.0062(17) 0.0074(18)
C16B 0.061(2) 0.056(2) 0.045(2) 0.0100(17) 0.0089(17) 0.0089(18)
C17B 0.065(2) 0.048(2) 0.045(2) 0.0095(16) -0.0014(17) 0.0112(17)
C18B 0.052(2) 0.056(2) 0.052(2) 0.0166(17) 0.0011(17) 0.0065(17)
N19B 0.0524(19) 0.060(2) 0.060(2) 0.0139(15) 0.0064(15) 0.0096(15)
N20B 0.0507(19) 0.064(2) 0.0565(19) 0.0157(15) 0.0033(15) 0.0123(15)
C21B 0.058(2) 0.054(2) 0.062(2) 0.0108(18) -0.0048(19) 0.0107(18)
C22B 0.047(2) 0.054(2) 0.072(3) 0.0204(19) -0.0077(18) 0.0027(17)
C23B 0.057(2) 0.059(2) 0.064(2) 0.0149(19) -0.0044(19) 0.0094(19)
C24B 0.062(2) 0.054(2) 0.078(3) 0.013(2) -0.002(2) -0.0002(19)
C25B 0.058(2) 0.061(2) 0.075(3) 0.018(2) -0.001(2) 0.002(2)
C26B 0.059(2) 0.060(2) 0.067(3) 0.017(2) -0.001(2) 0.0068(19)
C27B 0.072(3) 0.060(2) 0.069(3) 0.014(2) -0.004(2) 0.011(2)
N28B 0.073(2) 0.067(2) 0.065(2) -0.0003(18) -0.0108(18) 0.0103(18)
N29B 0.066(2) 0.0548(19) 0.056(2) -0.0023(15) 0.0011(16) 0.0111(16)
C30B 0.066(3) 0.060(2) 0.065(3) -0.012(2) -0.002(2) 0.009(2)
C31B 0.084(3) 0.075(3) 0.074(3) -0.015(2) -0.015(2) 0.006(2)
C32B 0.089(3) 0.079(3) 0.080(3) 0.002(3) -0.016(3) 0.014(3)
C33B 0.068(3) 0.055(2) 0.069(3) -0.012(2) 0.005(2) 0.006(2)
N34B 0.060(2) 0.0502(19) 0.066(2) -0.0108(16) 0.0074(16) 0.0094(15)
C35B 0.067(3) 0.052(2) 0.078(3) -0.004(2) 0.009(2) 0.0112(19)
C36B 0.077(3) 0.047(2) 0.109(4) -0.004(2) 0.010(3) 0.013(2)
C37B 0.090(4) 0.050(3) 0.126(4) -0.018(3) -0.002(3) 0.004(2)
C38B 0.078(3) 0.064(3) 0.101(4) -0.023(3) -0.010(3) 0.009(2)
N1C 0.093(2) 0.0521(19) 0.0443(18) 0.0022(15) 0.0016(17) 0.0130(18)
C2C 0.103(3) 0.062(3) 0.061(3) 0.001(2) -0.008(3) -0.006(2)
C3C 0.138(5) 0.066(3) 0.070(3) 0.009(2) -0.020(3) -0.019(3)
C4C 0.193(6) 0.053(3) 0.055(3) -0.001(2) -0.005(3) -0.005(3)
C5C 0.175(5) 0.050(3) 0.047(2) 0.004(2) 0.021(3) 0.018(3)
C6C 0.111(3) 0.054(2) 0.041(2) 0.0064(18) 0.012(2) 0.019(2)
N8C 0.074(2) 0.066(2) 0.0431(17) 0.0111(15) 0.0151(16) 0.0278(17)
C7C 0.110(3) 0.062(3) 0.047(2) 0.0181(19) 0.024(2) 0.035(2)
C11C 0.141(4) 0.071(3) 0.069(3) 0.027(2) 0.057(3) 0.058(3)
C10C 0.123(4) 0.092(3) 0.076(3) 0.042(3) 0.055(3) 0.068(3)
N9C 0.074(2) 0.085(2) 0.058(2) 0.0290(18) 0.0298(18) 0.0439(19)
C12C 0.053(2) 0.108(3) 0.050(2) 0.014(2) 0.0105(19) 0.026(2)
C13C 0.038(2) 0.095(3) 0.050(2) 0.014(2) 0.0081(17) 0.0218(19)
C14C 0.0399(19) 0.074(3) 0.047(2) 0.0036(18) 0.0088(16) 0.0162(18)
C15C 0.0394(19) 0.069(2) 0.048(2) 0.0029(17) 0.0081(16) 0.0108(17)
C16C 0.052(2) 0.080(3) 0.060(2) -0.006(2) 0.0034(19) 0.016(2)
C17C 0.061(3) 0.099(3) 0.055(2) -0.009(2) 0.003(2) 0.019(2)
C18C 0.052(2) 0.115(3) 0.042(2) -0.003(2) 0.0041(18) 0.024(2)
N19C 0.0421(16) 0.063(2) 0.0475(17) 0.0052(15) 0.0083(13) 0.0060(14)
N20C 0.0533(19) 0.062(2) 0.0538(18) 0.0069(16) 0.0139(15) 0.0109(15)
C21C 0.0415(19) 0.061(2) 0.057(2) 0.0123(18) 0.0125(17) 0.0082(17)
C22C 0.0416(19) 0.057(2) 0.051(2) 0.0111(17) 0.0105(16) 0.0046(16)
C23C 0.042(2) 0.067(2) 0.048(2) 0.0105(17) 0.0069(16) 0.0033(17)
C24C 0.053(2) 0.076(3) 0.054(2) 0.020(2) 0.0048(18) -0.001(2)
C25C 0.061(3) 0.066(3) 0.068(3) 0.021(2) 0.009(2) 0.008(2)
C26C 0.052(2) 0.064(2) 0.067(2) 0.012(2) 0.0123(19) 0.0117(19)
C27C 0.058(2) 0.069(2) 0.043(2) 0.0130(18) 0.0085(17) 0.0013(19)
N28C 0.0525(18) 0.072(2) 0.0442(17) 0.0069(15) 0.0081(14) 0.0051(16)
N29C 0.0542(18) 0.0590(19) 0.0434(17) 0.0067(14) 0.0110(14) 0.0083(15)
C30C 0.050(2) 0.057(2) 0.053(2) 0.0094(17) 0.0165(16) 0.0109(17)
C31C 0.049(2) 0.092(3) 0.061(2) 0.012(2) 0.0138(19) 0.006(2)
C32C 0.049(2) 0.100(3) 0.061(2) 0.010(2) 0.0078(19) -0.002(2)
C33C 0.057(2) 0.055(2) 0.046(2) 0.0067(17) 0.0165(17) 0.0110(18)
N34C 0.0571(19) 0.061(2) 0.0415(17) 0.0074(14) 0.0138(14) 0.0095(15)
C35C 0.066(2) 0.069(3) 0.047(2) 0.0073(19) 0.0125(18) 0.010(2)
C36C 0.084(3) 0.071(3) 0.045(2) 0.005(2) 0.020(2) 0.008(2)
C37C 0.077(3) 0.079(3) 0.054(2) 0.002(2) 0.030(2) 0.011(2)
C38C 0.064(3) 0.071(3) 0.059(2) 0.003(2) 0.0252(19) 0.009(2)
N1D 0.0580(19) 0.0542(19) 0.0575(19) 0.0042(15) 0.0045(15) 0.0083(15)
C2D 0.051(2) 0.049(2) 0.060(2) 0.0033(17) -0.0070(17) 0.0113(17)
C3D 0.058(2) 0.049(2) 0.071(3) -0.0015(19) -0.0092(19) 0.0120(18)
C4D 0.059(2) 0.054(2) 0.084(3) 0.012(2) -0.006(2) 0.0015(19)
C5D 0.068(3) 0.067(3) 0.080(3) 0.016(2) 0.002(2) -0.002(2)
C6D 0.067(3) 0.069(3) 0.064(3) 0.009(2) 0.008(2) 0.006(2)
C7D 0.047(2) 0.050(2) 0.056(2) -0.0011(17) -0.0033(16) 0.0090(16)
N8D 0.0507(18) 0.0487(17) 0.0524(18) -0.0022(14) 0.0006(14) 0.0075(14)
N9D 0.0548(18) 0.0557(18) 0.0500(18) 0.0024(15) 0.0035(15) 0.0072(15)
C10D 0.055(2) 0.070(3) 0.053(2) -0.0089(19) 0.0046(18) 0.013(2)
C11D 0.054(2) 0.055(2) 0.065(2) -0.0119(19) -0.0007(19) 0.0132(18)
C12D 0.064(2) 0.062(2) 0.062(3) 0.008(2) 0.007(2) 0.010(2)
C13D 0.064(2) 0.055(2) 0.072(3) 0.009(2) 0.012(2) 0.0099(19)
C14D 0.064(2) 0.055(2) 0.060(2) 0.0026(19) 0.0087(19) -0.0028(19)
C15D 0.063(3) 0.064(2) 0.070(3) 0.007(2) 0.005(2) 0.004(2)
C16D 0.073(3) 0.067(3) 0.115(4) -0.005(3) -0.005(3) -0.006(2)
C17D 0.088(4) 0.051(3) 0.175(6) 0.004(3) -0.019(4) 0.003(3)
C18D 0.072(3) 0.058(3) 0.138(5) 0.014(3) -0.007(3) 0.003(2)
N19D 0.060(2) 0.078(2) 0.068(2) 0.0125(19) -0.0022(17) -0.0123(18)
N20D 0.089(3) 0.096(3) 0.082(3) 0.021(2) -0.015(2) -0.019(2)
C21D 0.072(8) 0.111(8) 0.058(7) 0.036(7) 0.005(6) -0.026(6)
C22D 0.060(6) 0.107(7) 0.043(7) 0.046(5) -0.014(7) -0.023(5)
C23D 0.076(7) 0.105(8) 0.070(8) 0.037(6) -0.025(7) -0.014(6)
C24D 0.119(10) 0.116(9) 0.069(8) 0.041(7) -0.036(8) -0.020(8)
C25D 0.149(12) 0.136(11) 0.078(9) 0.022(8) -0.036(9) -0.006(10)
C26D 0.123(10) 0.122(9) 0.061(7) 0.019(6) -0.012(7) -0.012(7)
C27D 0.071(6) 0.109(9) 0.074(8) 0.045(6) -0.023(7) 0.008(6)
N29D 0.076(5) 0.101(9) 0.062(8) 0.015(6) 0.002(6) 0.017(6)
C30D 0.080(6) 0.118(10) 0.084(9) 0.038(7) 0.019(7) 0.020(7)
C31D 0.088(7) 0.145(12) 0.137(12) 0.075(10) 0.033(9) 0.021(8)
C32D 0.095(7) 0.153(12) 0.154(12) 0.088(10) 0.030(9) 0.023(8)
N28D 0.081(5) 0.117(8) 0.093(8) 0.048(7) 0.001(6) 0.009(5)
C33D 0.066(3) 0.141(4) 0.094(4) 0.049(3) 0.031(3) 0.035(3)
N34D 0.066(2) 0.088(3) 0.066(2) 0.0017(19) 0.0039(18) 0.028(2)
C35D 0.069(3) 0.082(3) 0.095(4) -0.013(3) -0.018(3) 0.026(2)
C36D 0.074(3) 0.096(4) 0.098(4) -0.018(3) -0.019(3) 0.028(3)
C37D 0.071(3) 0.143(5) 0.096(4) 0.010(4) 0.010(3) 0.044(3)
C38D 0.077(3) 0.165(6) 0.134(5) 0.061(5) 0.037(4) 0.033(4)
N1E 0.0537(19) 0.065(2) 0.0517(19) 0.0093(15) 0.0103(15) 0.0046(16)
C2E 0.065(3) 0.066(3) 0.074(3) 0.007(2) 0.007(2) 0.006(2)
C3E 0.080(3) 0.069(3) 0.103(4) 0.009(3) 0.004(3) 0.018(2)
C4E 0.092(3) 0.068(3) 0.086(3) -0.001(2) 0.013(3) 0.002(2)
C5E 0.077(3) 0.079(3) 0.065(3) 0.000(2) 0.014(2) -0.005(2)
C6E 0.063(2) 0.066(2) 0.049(2) 0.0046(19) 0.0175(18) -0.0026(19)
C7E 0.055(2) 0.087(3) 0.043(2) 0.005(2) 0.0134(17) 0.000(2)
N8E 0.0491(18) 0.087(2) 0.0433(18) 0.0051(17) 0.0087(14) 0.0103(17)
N9E 0.053(2) 0.101(3) 0.0459(19) -0.0010(18) 0.0038(15) 0.0150(19)
C10E 0.059(3) 0.121(4) 0.056(3) -0.005(3) 0.004(2) 0.005(3)
C11E 0.063(3) 0.097(3) 0.059(3) -0.005(2) 0.008(2) -0.008(2)
C12E 0.060(3) 0.108(3) 0.056(2) 0.012(2) 0.007(2) 0.026(2)
C13E 0.047(2) 0.103(3) 0.056(2) 0.004(2) -0.0004(18) 0.021(2)
C14E 0.049(2) 0.101(3) 0.059(2) 0.002(2) 0.0057(19) 0.022(2)
C15E 0.053(2) 0.099(3) 0.060(3) 0.003(2) 0.0089(19) 0.021(2)
C16E 0.058(3) 0.097(3) 0.069(3) -0.003(2) 0.010(2) 0.022(2)
C17E 0.064(3) 0.094(3) 0.087(3) 0.002(3) 0.010(2) 0.016(3)
C18E 0.057(3) 0.103(3) 0.071(3) 0.011(3) 0.008(2) 0.016(2)
N19E 0.058(2) 0.104(3) 0.061(2) 0.005(2) 0.0122(17) 0.030(2)
N20E 0.056(2) 0.094(3) 0.067(2) -0.001(2) 0.0187(17) 0.018(2)
C21E 0.049(2) 0.100(3) 0.060(2) 0.002(2) 0.0121(19) 0.027(2)
C22E 0.051(2) 0.095(3) 0.061(3) -0.003(2) 0.0089(19) 0.026(2)
C23E 0.044(2) 0.093(3) 0.061(2) 0.005(2) 0.0022(18) 0.029(2)
C24E 0.066(3) 0.101(3) 0.060(3) 0.013(2) 0.002(2) 0.035(2)
C25E 0.072(3) 0.101(3) 0.055(2) 0.001(2) -0.001(2) 0.038(3)
C26E 0.056(2) 0.097(3) 0.062(3) -0.001(2) 0.006(2) 0.031(2)
C27E 0.063(3) 0.103(3) 0.061(3) 0.009(2) 0.001(2) 0.031(2)
N28E 0.058(2) 0.083(2) 0.071(2) 0.0132(18) 0.0046(17) 0.0249(18)
N29E 0.057(2) 0.078(2) 0.065(2) 0.0088(18) 0.0081(16) 0.0220(18)
C30E 0.061(2) 0.076(3) 0.070(3) 0.007(2) 0.011(2) 0.012(2)
C31E 0.060(3) 0.081(3) 0.077(3) 0.007(2) 0.013(2) 0.020(2)
C32E 0.061(3) 0.081(3) 0.082(3) 0.019(2) 0.011(2) 0.025(2)
C33E 0.065(3) 0.089(3) 0.076(3) 0.000(2) 0.011(2) 0.014(2)
N34E 0.062(2) 0.088(3) 0.067(2) 0.000(2) 0.0077(18) 0.0141(19)
C35E 0.068(3) 0.126(5) 0.076(3) -0.004(3) 0.002(2) 0.023(3)
C36E 0.079(4) 0.164(6) 0.096(4) -0.040(4) -0.004(3) 0.020(4)
C37E 0.088(4) 0.176(7) 0.111(5) -0.062(5) -0.001(3) 0.023(4)
C38E 0.079(3) 0.134(5) 0.094(4) -0.031(4) 0.007(3) 0.025(3)
N1F 0.059(7) 0.106(8) 0.087(7) -0.024(6) 0.001(6) 0.021(7)
C6F 0.051(9) 0.097(8) 0.122(7) -0.030(6) -0.008(8) 0.024(7)
C5F 0.057(7) 0.099(8) 0.120(7) -0.027(6) -0.021(7) 0.027(6)
C4F 0.056(9) 0.137(9) 0.113(8) -0.041(8) -0.011(8) 0.046(8)
C3F 0.071(9) 0.149(10) 0.086(9) -0.030(7) 0.013(9) 0.044(9)
C2F 0.066(8) 0.136(10) 0.088(7) -0.023(6) 0.003(7) 0.032(8)
N8F 0.060(6) 0.080(6) 0.116(7) -0.013(5) -0.018(7) 0.029(5)
N9F 0.065(6) 0.070(5) 0.157(8) 0.022(6) 0.031(7) 0.014(4)
C10F 0.092(8) 0.092(7) 0.186(10) 0.026(7) -0.012(9) 0.016(6)
C11F 0.076(10) 0.094(7) 0.179(11) 0.009(7) -0.031(10) 0.013(7)
C7F 0.048(6) 0.092(7) 0.130(7) -0.018(5) -0.017(6) 0.023(5)
C12F 0.121(6) 0.161(7) 0.167(7) 0.071(5) -0.010(5) 0.015(5)
C15F 0.085(5) 0.126(8) 0.068(7) 0.029(6) 0.011(4) -0.022(5)
C16F 0.113(7) 0.167(11) 0.081(6) -0.001(6) 0.006(5) -0.040(7)
C17F 0.124(8) 0.207(12) 0.089(8) 0.019(7) -0.014(6) -0.046(8)
C18F 0.129(9) 0.186(12) 0.101(8) 0.041(7) -0.027(7) -0.034(7)
C13F 0.091(6) 0.141(9) 0.098(10) 0.039(7) -0.018(6) -0.020(6)
C14F 0.086(6) 0.108(7) 0.079(6) 0.038(5) -0.003(4) -0.013(5)
N19F 0.082(4) 0.095(5) 0.067(4) 0.006(3) 0.016(3) -0.018(4)
N20F 0.063(6) 0.066(7) 0.066(5) 0.009(5) 0.012(4) 0.005(4)
C21F 0.066(6) 0.070(6) 0.061(5) 0.013(4) 0.018(4) 0.008(4)
C22F 0.063(7) 0.065(7) 0.059(7) 0.013(6) 0.015(5) 0.006(4)
C23F 0.064(8) 0.074(5) 0.058(8) 0.028(5) 0.020(6) 0.008(5)
C24F 0.061(8) 0.081(5) 0.081(9) 0.035(5) 0.020(6) 0.008(5)
C25F 0.073(10) 0.073(5) 0.088(10) 0.024(5) 0.025(7) 0.015(6)
C26F 0.069(7) 0.064(6) 0.088(7) 0.017(5) 0.026(5) 0.006(5)
C27F 0.070(3) 0.088(3) 0.055(3) 0.021(2) 0.012(2) 0.004(2)
N28F 0.0519(19) 0.087(2) 0.0484(19) 0.0172(17) 0.0104(15) 0.0070(17)
N29F 0.0471(17) 0.080(2) 0.0417(17) 0.0161(16) 0.0118(14) 0.0082(16)
C30F 0.047(2) 0.083(3) 0.047(2) 0.0004(19) 0.0098(17) 0.020(2)
C31F 0.056(2) 0.105(3) 0.049(2) 0.006(2) 0.0127(19) 0.019(2)
C32F 0.053(2) 0.116(4) 0.048(2) 0.009(2) 0.0193(19) 0.010(2)
C33F 0.050(2) 0.079(3) 0.048(2) 0.0041(19) 0.0034(17) 0.015(2)
N34F 0.0502(18) 0.068(2) 0.0476(18) 0.0080(15) 0.0073(14) 0.0127(15)
C35F 0.065(3) 0.074(3) 0.055(2) 0.013(2) 0.008(2) 0.011(2)
C36F 0.080(3) 0.071(3) 0.079(3) 0.018(2) 0.003(2) 0.012(2)
C37F 0.093(4) 0.071(3) 0.076(3) 0.002(2) -0.006(3) 0.020(3)
C38F 0.073(3) 0.082(3) 0.062(3) -0.006(2) 0.002(2) 0.026(2)
N1G 0.059(5) 0.084(4) 0.070(4) 0.002(3) 0.006(3) 0.031(4)
C2G 0.089(6) 0.099(7) 0.065(4) 0.008(4) 0.016(4) 0.035(5)
C3G 0.105(7) 0.152(7) 0.069(5) 0.003(5) 0.014(5) 0.069(6)
C4G 0.084(7) 0.155(7) 0.081(6) -0.034(5) -0.003(5) 0.067(6)
C5G 0.067(6) 0.108(7) 0.103(6) -0.034(5) -0.021(5) 0.045(5)
C6G 0.053(4) 0.084(5) 0.084(5) -0.002(4) -0.006(4) 0.034(4)
C7G 0.043(5) 0.067(5) 0.093(5) -0.007(4) 0.003(5) 0.013(4)
N8G 0.054(5) 0.068(5) 0.068(5) 0.013(4) -0.013(5) 0.016(4)
N9G 0.050(4) 0.086(5) 0.108(6) 0.036(5) -0.002(5) 0.015(4)
C10G 0.075(8) 0.084(6) 0.125(8) 0.035(6) -0.020(7) -0.001(6)
C11G 0.079(7) 0.071(5) 0.129(7) 0.011(5) -0.013(7) -0.003(5)
C13G 0.052(6) 0.144(11) 0.063(7) 0.044(6) 0.009(5) 0.014(7)
C14G 0.055(5) 0.134(11) 0.055(7) 0.026(6) 0.004(4) -0.008(6)
C15G 0.061(6) 0.121(9) 0.058(6) 0.010(6) 0.013(4) -0.016(5)
C16G 0.073(7) 0.156(12) 0.065(8) -0.003(8) 0.015(6) -0.025(7)
C17G 0.084(7) 0.186(12) 0.073(8) -0.002(8) 0.000(6) -0.032(8)
C18G 0.084(8) 0.167(12) 0.080(9) 0.021(8) -0.006(7) -0.024(8)
N19G 0.064(7) 0.111(13) 0.061(7) 0.018(10) 0.006(5) -0.011(7)
N20G 0.072(6) 0.123(9) 0.074(7) 0.015(6) 0.014(5) -0.006(5)
C21G 0.070(8) 0.094(10) 0.063(7) 0.024(8) 0.018(6) -0.003(7)
C22G 0.072(11) 0.083(10) 0.053(8) 0.034(8) 0.012(8) 0.001(8)
C23G 0.068(10) 0.085(7) 0.051(8) 0.034(7) 0.017(7) 0.007(6)
C24G 0.071(12) 0.086(7) 0.061(9) 0.024(6) 0.009(8) 0.000(7)
C25G 0.078(11) 0.092(8) 0.073(9) 0.019(7) 0.014(8) -0.002(7)
C26G 0.074(11) 0.087(8) 0.059(8) 0.021(7) 0.012(8) -0.011(7)
C21H 0.059(6) 0.089(6) 0.059(6) 0.015(5) 0.007(5) -0.006(4)
C22H 0.068(6) 0.102(7) 0.045(7) 0.028(5) 0.004(6) 0.003(5)
C23H 0.079(6) 0.074(5) 0.062(6) 0.027(5) -0.016(6) -0.006(4)
C24H 0.111(8) 0.088(7) 0.064(6) 0.020(6) -0.025(6) 0.007(6)
C25H 0.101(8) 0.106(7) 0.063(6) 0.006(5) -0.016(5) 0.008(5)
C26H 0.084(7) 0.105(7) 0.063(5) 0.005(5) -0.001(5) 0.008(5)
C27H 0.096(6) 0.095(7) 0.079(7) 0.022(5) -0.023(5) 0.021(5)
N28H 0.083(4) 0.088(5) 0.102(6) 0.030(4) 0.004(4) 0.010(3)
N29H 0.071(4) 0.074(4) 0.062(5) 0.016(4) 0.009(4) 0.019(3)
C30H 0.070(4) 0.089(5) 0.079(6) 0.017(5) 0.035(4) 0.013(4)
C31H 0.084(5) 0.102(6) 0.166(10) 0.033(7) 0.053(6) 0.008(4)
C32H 0.099(6) 0.097(7) 0.185(11) 0.054(7) 0.037(7) 0.002(5)
O1S 0.073(2) 0.071(2) 0.084(2) 0.0158(17) 0.0190(16) 0.0147(16)
C2S 0.119(5) 0.079(3) 0.083(3) 0.019(3) 0.017(3) -0.002(3)
O3S 0.123(5) 0.225(8) 0.176(6) 0.089(6) 0.045(5) 0.073(5)
C4S 0.108(6) 0.246(12) 0.241(12) 0.163(10) 0.074(7) 0.090(7)
B10X 0.060(3) 0.083(3) 0.050(3) -0.006(2) 0.011(2) 0.010(2)
F11X 0.0787(19) 0.161(3) 0.083(2) -0.017(2) 0.0328(16) -0.0138(19)
F12X 0.0711(16) 0.120(2) 0.0542(14) 0.0118(14) 0.0023(12) 0.0165(15)
F13X 0.113(3) 0.112(2) 0.113(2) 0.021(2) 0.000(2) 0.040(2)
F14X 0.0811(19) 0.120(2) 0.098(2) -0.0429(19) 0.0220(16) 0.0080(17)
B15X 0.060(3) 0.084(4) 0.094(4) 0.012(3) 0.020(3) 0.008(3)
F16X 0.083(2) 0.246(5) 0.094(2) 0.026(3) 0.0369(18) 0.053(3)
F17X 0.088(3) 0.401(9) 0.117(3) -0.089(4) -0.002(2) 0.070(4)
F18X 0.230(5) 0.163(4) 0.104(3) 0.033(3) 0.063(3) 0.119(4)
F19X 0.327(9) 0.144(4) 0.351(9) -0.049(5) 0.203(7) -0.119(5)
B20X 0.062(4) 0.043(3) 0.046(3) 0.019(3) -0.009(3) 0.005(3)
F21X 0.203(7) 0.091(4) 0.141(5) 0.014(3) -0.003(5) 0.006(4)
F22X 0.122(4) 0.204(6) 0.077(3) 0.008(3) 0.016(3) 0.050(4)
F23X 0.160(5) 0.115(4) 0.123(4) 0.046(3) -0.043(4) -0.022(4)
F24X 0.099(3) 0.105(4) 0.118(4) 0.026(3) -0.022(3) 0.016(3)
B25X 0.088(4) 0.142(6) 0.079(4) 0.029(4) 0.017(3) 0.039(4)
F26X 0.148(4) 0.103(4) 0.144(5) -0.051(4) -0.071(4) 0.027(3)
F27X 0.116(4) 0.137(5) 0.071(3) -0.004(3) -0.011(3) 0.043(3)
F28X 0.183(7) 0.249(8) 0.135(6) 0.111(6) 0.085(5) 0.120(6)
F29X 0.076(3) 0.105(3) 0.084(3) 0.002(2) -0.019(2) -0.002(2)
F26Y 0.115(10) 0.106(10) 0.108(7) 0.021(8) -0.024(7) -0.029(8)
F27Y 0.25(2) 0.178(11) 0.137(14) -0.012(11) -0.061(15) 0.104(13)
F28Y 0.184(15) 0.33(2) 0.19(2) -0.04(2) -0.021(13) -0.081(17)
F29Y 0.27(2) 0.29(3) 0.156(15) 0.041(19) 0.108(18) 0.11(2)
B30X 0.174(17) 0.222(16) 0.248(19) 0.057(16) -0.062(12) 0.002(13)
F31X 0.41(3) 0.42(3) 0.36(2) 0.13(2) -0.153(18) 0.08(2)
F32X 0.226(16) 0.216(13) 0.39(2) 0.117(12) 0.112(15) 0.017(11)
F33X 0.206(13) 0.165(12) 0.232(15) 0.087(11) -0.060(11) -0.008(11)
F34X 0.159(13) 0.227(17) 0.285(17) 0.043(13) -0.050(12) 0.028(11)
B35X 0.106(5) 0.192(7) 0.086(4) 0.050(5) 0.015(4) 0.030(5)
F36X 0.290(15) 0.197(10) 0.158(12) 0.062(10) 0.147(12) 0.038(10)
F37X 0.244(13) 0.301(16) 0.101(6) -0.002(7) 0.008(7) -0.077(12)
F38X 0.128(7) 0.282(17) 0.269(19) -0.017(14) -0.015(9) 0.079(9)
F39X 0.117(7) 0.205(9) 0.208(14) -0.039(9) -0.011(8) 0.020(7)
F36Y 0.34(2) 0.42(2) 0.29(2) 0.16(2) -0.058(17) 0.182(18)
F37Y 0.168(9) 0.140(8) 0.149(10) 0.018(6) 0.124(9) -0.025(7)
F38Y 0.112(7) 0.308(12) 0.108(9) -0.082(9) 0.015(6) -0.054(7)
F39Y 0.170(9) 0.205(11) 0.081(5) -0.008(6) 0.040(5) -0.028(7)
B40X 0.232(9) 0.118(6) 0.054(5) -0.014(4) -0.003(5) 0.045(6)
F41X 0.279(17) 0.127(6) 0.084(8) -0.021(5) -0.057(9) 0.047(7)
F42X 0.208(9) 0.162(10) 0.114(7) -0.043(7) -0.055(6) 0.044(7)
F43X 0.279(15) 0.195(15) 0.090(6) 0.019(8) 0.023(8) 0.015(11)
F44X 0.111(5) 0.119(6) 0.060(4) -0.021(4) 0.010(3) 0.026(4)
F41Y 0.253(15) 0.251(16) 0.120(12) 0.056(11) 0.024(10) 0.020(13)
F42Y 0.36(3) 0.121(9) 0.180(14) 0.021(8) -0.071(16) -0.039(11)
F43Y 0.238(14) 0.217(16) 0.139(11) -0.056(11) 0.045(10) -0.015(11)
F44Y 0.32(2) 0.28(2) 0.141(12) -0.069(13) -0.049(13) 0.081(16)
B45X 0.069(3) 0.090(4) 0.056(3) 0.011(3) 0.010(2) 0.026(3)
F46X 0.105(2) 0.118(2) 0.113(2) 0.040(2) 0.0298(19) 0.0529(19)
F47X 0.149(3) 0.150(3) 0.106(3) -0.010(2) -0.005(2) -0.026(3)
F48X 0.121(2) 0.105(2) 0.0523(15) 0.0143(14) 0.0091(14) 0.0266(18)
F49X 0.101(2) 0.175(3) 0.082(2) 0.050(2) 0.0372(17) 0.067(2)
B30Y 0.018(4) 0.110(7) 0.126(8) 0.077(6) 0.026(4) 0.020(4)
F31Y 0.092(5) 0.105(5) 0.145(6) 0.073(4) 0.012(4) 0.034(4)
F32Y 0.190(11) 0.290(16) 0.150(8) 0.110(10) 0.075(8) 0.190(12)
F33Y 0.146(8) 0.118(7) 0.201(9) 0.055(6) 0.022(6) -0.022(6)
F34Y 0.132(8) 0.062(4) 0.105(5) 0.014(4) 0.050(5) -0.037(4)

loop_
_atom_type_symbol
_atom_type_description
_atom_type_scat_dispersion_real
_atom_type_scat_dispersion_imag
_atom_type_scat_source
B B 0.0004 0.0006 'International Tables Vol C Tables 4.2.6.8 and 6.1.1.4'
C C 0.0019 0.0015 'International Tables Vol C Tables 4.2.6.8 and 6.1.1.4'
Co Co 0.2978 0.9222 'International Tables Vol C Tables 4.2.6.8 and 6.1.1.4'
F F 0.0124 0.0097 'International Tables Vol C Tables 4.2.6.8 and 6.1.1.4'
H H 0.0000 0.0000 'International Tables Vol C Tables 4.2.6.8 and 6.1.1.4'
N N 0.0037 0.0031 'International Tables Vol C Tables 4.2.6.8 and 6.1.1.4'
O O 0.0071 0.0057 'International Tables Vol C Tables 4.2.6.8 and 6.1.1.4'

loop_
_geom_angle_atom_site_label_1
_geom_angle_atom_site_label_2
_geom_angle_atom_site_label_3
_geom_angle
_geom_angle_site_symmetry_1
_geom_angle_site_symmetry_3
_geom_angle_publ_flag
N29C Co01 N34C 76.91(12) . . ?
N1E Co01 N29C 94.66(12) . . ?
N1E Co01 N34C 85.09(12) . . ?
N1E Co01 N29F 101.58(13) . . ?
N8E Co01 N29C 166.15(12) . . ?
N8E Co01 N34C 90.96(12) . . ?
N8E Co01 N1E 77.44(14) . . ?
N8E Co01 N29F 97.01(12) . . ?
N29F Co01 N29C 95.71(12) . . ?
N29F Co01 N34C 170.54(13) . . ?
N34F Co01 N29C 88.66(12) . . ?
N34F Co01 N34C 96.88(12) . . ?
N34F Co01 N1E 176.46(12) . . ?
N34F Co01 N8E 99.55(13) . . ?
N34F Co01 N29F 76.83(13) . . ?
N1A Co02 N8A 76.21(12) . . ?
N1A Co02 N1B 85.24(12) . . ?
N8A Co02 N1B 89.63(13) . . ?
N8B Co02 N1A 90.66(12) . . ?
N8B Co02 N8A 162.68(12) . . ?
N8B Co02 N1B 77.89(13) . . ?
N1C Co02 N1A 95.67(11) . . ?
N1C Co02 N8A 89.21(11) . . ?
N1C Co02 N1B 178.32(12) . . ?
N1C Co02 N8B 103.50(11) . . ?
N8C Co02 N1A 173.23(11) . . ?
N8C Co02 N8A 101.70(11) . . ?
N8C Co02 N1B 101.26(11) . . ?
N8C Co02 N8B 92.58(11) . . ?
N8C Co02 N1C 77.79(10) . . ?
N29A Co03 N34A 75.95(13) . . ?
N29A Co03 N29B 164.60(12) . . ?
N34A Co03 N29B 91.66(13) . . ?
N34B Co03 N29A 92.62(13) . . ?
N34B Co03 N34A 85.25(13) . . ?
N34B Co03 N29B 77.05(13) . . ?
N34B Co03 N8D 100.10(12) . . ?
N1D Co03 N29A 93.48(12) . . ?
N1D Co03 N34A 97.13(13) . . ?
N1D Co03 N29B 97.15(13) . . ?
N1D Co03 N34B 173.83(13) . . ?
N1D Co03 N8D 77.81(12) . . ?
N8D Co03 N29A 101.06(12) . . ?
N8D Co03 N34A 174.06(13) . . ?
N8D Co03 N29B 92.07(12) . . ?
N29D Co04 N34D 77.5(3) . . ?
N29D Co04 N29E 97.1(3) . . ?
N29D Co04 N34E 97.9(4) . . ?
N29D Co04 N1F 97.2(5) . . ?
N29D Co04 N8F 166.4(4) . . ?
N34D Co04 N29E 167.04(15) . . ?
N34D Co04 N1F 95.8(4) . . ?
N34D Co04 N8F 92.9(3) . . ?
N34D Co04 N1G 90.1(2) . . ?
N34D Co04 N29H 77.0(2) . . ?
N29E Co04 N8F 94.1(3) . . ?
N29E Co04 N29H 94.6(2) . . ?
N34E Co04 N34D 91.94(14) . . ?
N34E Co04 N29E 76.95(14) . . ?
N34E Co04 N1F 164.2(4) . . ?
N34E Co04 N8F 92.1(3) . . ?
N34E Co04 N1G 173.0(2) . . ?
N34E Co04 N29H 81.4(3) . . ?
N1F Co04 N29E 96.6(4) . . ?
N1F Co04 N8F 73.8(5) . . ?
N1G Co04 N29E 100.1(2) . . ?
N1G Co04 N29H 92.6(3) . . ?
N8G Co04 N34D 91.1(3) . . ?
N8G Co04 N29E 98.8(3) . . ?
N8G Co04 N34E 109.6(3) . . ?
N8G Co04 N1G 77.0(3) . . ?
N8G Co04 N29H 164.3(4) . . ?
C2A N1A Co02 125.6(3) . . ?
C2A N1A C6A 118.3(3) . . ?
C6A N1A Co02 115.6(3) . . ?
N1A C2A H2A 119.0 . . ?
N1A C2A C3A 122.1(4) . . ?
C3A C2A H2A 119.0 . . ?
C2A C3A H3A 120.5 . . ?
C4A C3A C2A 118.9(4) . . ?
C4A C3A H3A 120.5 . . ?
C3A C4A H4A 120.2 . . ?
C3A C4A C5A 119.7(4) . . ?
C5A C4A H4A 120.2 . . ?
C4A C5A H5A 120.6 . . ?
C4A C5A C6A 118.9(4) . . ?
C6A C5A H5A 120.6 . . ?
N1A C6A C5A 122.1(4) . . ?
N1A C6A C7A 115.0(3) . . ?
C5A C6A C7A 122.9(4) . . ?
N8A C7A C6A 117.7(3) . . ?
N8A C7A C11A 110.9(4) . . ?
C11A C7A C6A 131.4(4) . . ?
C7A N8A Co02 113.7(3) . . ?
C7A N8A N9A 105.1(3) . . ?
N9A N8A Co02 139.8(3) . . ?
N8A N9A C12A 120.9(3) . . ?
C10A N9A N8A 111.2(3) . . ?
C10A N9A C12A 126.8(4) . . ?
N9A C10A H10A 126.0 . . ?
N9A C10A C11A 108.0(4) . . ?
C11A C10A H10A 126.0 . . ?
C7A C11A H11A 127.6 . . ?
C10A C11A C7A 104.9(4) . . ?
C10A C11A H11A 127.6 . . ?
N9A C12A H12A 109.1 . . ?
N9A C12A H12B 109.1 . . ?
N9A C12A C13A 112.4(4) . . ?
H12A C12A H12B 107.8 . . ?
C13A C12A H12A 109.1 . . ?
C13A C12A H12B 109.1 . . ?
C14A C13A C12A 118.5(4) . . ?
C18A C13A C12A 122.0(4) . . ?
C18A C13A C14A 119.4(4) . . ?
C13A C14A H14A 120.4 . . ?
C15A C14A C13A 119.1(4) . . ?
C15A C14A H14A 120.4 . . ?
C14A C15A C16A 121.2(4) . . ?
C14A C15A N19A 123.7(4) . . ?
C16A C15A N19A 115.1(4) . . ?
C15A C16A H16A 120.2 . . ?
C17A C16A C15A 119.5(4) . . ?
C17A C16A H16A 120.2 . . ?
C16A C17A H17A 120.1 . . ?
C16A C17A C18A 119.8(4) . . ?
C18A C17A H17A 120.1 . . ?
C13A C18A H18A 119.6 . . ?
C17A C18A C13A 120.8(4) . . ?
C17A C18A H18A 119.6 . . ?
N20A N19A C15A 113.4(3) . . ?
N19A N20A C21A 112.6(3) . . ?
C22A C21A N20A 115.7(3) . . ?
C26A C21A N20A 123.5(4) . . ?
C26A C21A C22A 120.8(4) . . ?
C21A C22A H22A 120.3 . . ?
C21A C22A C23A 119.5(4) . . ?
C23A C22A H22A 120.3 . . ?
C22A C23A H23A 120.2 . . ?
C22A C23A C24A 119.7(4) . . ?
C24A C23A H23A 120.2 . . ?
C23A C24A H24A 119.5 . . ?
C23A C24A C25A 121.0(4) . . ?
C25A C24A H24A 119.5 . . ?
C24A C25A C27A 123.6(3) . . ?
C26A C25A C24A 118.8(4) . . ?
C26A C25A C27A 117.5(4) . . ?
C21A C26A C25A 120.2(4) . . ?
C21A C26A H26A 119.9 . . ?
C25A C26A H26A 119.9 . . ?
C25A C27A H27A 108.9 . . ?
C25A C27A H27B 108.9 . . ?
H27A C27A H27B 107.7 . . ?
N28A C27A C25A 113.3(3) . . ?
N28A C27A H27A 108.9 . . ?
N28A C27A H27B 108.9 . . ?
N29A N28A C27A 122.0(3) . . ?
C32A N28A C27A 126.9(4) . . ?
C32A N28A N29A 111.1(3) . . ?
N28A N29A Co03 140.1(2) . . ?
C30A N29A Co03 114.2(3) . . ?
C30A N29A N28A 105.3(3) . . ?
N29A C30A C31A 110.8(4) . . ?
N29A C30A C33A 118.0(4) . . ?
C31A C30A C33A 131.2(4) . . ?
C30A C31A H31A 127.6 . . ?
C32A C31A C30A 104.8(4) . . ?
C32A C31A H31A 127.6 . . ?
N28A C32A C31A 108.1(4) . . ?
N28A C32A H32A 125.9 . . ?
C31A C32A H32A 125.9 . . ?
N34A C33A C30A 115.5(4) . . ?
N34A C33A C38A 122.7(4) . . ?
C38A C33A C30A 121.8(4) . . ?
C33A N34A Co03 114.9(3) . . ?
C35A N34A Co03 125.5(3) . . ?
C35A N34A C33A 118.9(4) . . ?
N34A C35A H35A 118.9 . . ?
N34A C35A C36A 122.2(5) . . ?
C36A C35A H35A 118.9 . . ?
C35A C36A H36A 120.8 . . ?
C35A C36A C37A 118.4(5) . . ?
C37A C36A H36A 120.8 . . ?
C36A C37A H37A 119.9 . . ?
C38A C37A C36A 120.2(5) . . ?
C38A C37A H37A 119.9 . . ?
C33A C38A H38A 121.2 . . ?
C37A C38A C33A 117.6(5) . . ?
C37A C38A H38A 121.2 . . ?
C2B N1B Co02 127.1(3) . . ?
C2B N1B C6B 118.6(4) . . ?
C6B N1B Co02 113.5(3) . . ?
N1B C2B H2B 118.4 . . ?
N1B C2B C3B 123.1(5) . . ?
C3B C2B H2B 118.4 . . ?
C2B C3B H3B 121.0 . . ?
C4B C3B C2B 118.0(5) . . ?
C4B C3B H3B 121.0 . . ?
C3B C4B H4B 119.7 . . ?
C3B C4B C5B 120.5(5) . . ?
C5B C4B H4B 119.7 . . ?
C4B C5B H5B 121.0 . . ?
C4B C5B C6B 118.0(5) . . ?
C6B C5B H5B 121.0 . . ?
N1B C6B C5B 121.8(4) . . ?
N1B C6B C7B 116.1(4) . . ?
C5B C6B C7B 122.1(4) . . ?
N8B C7B C6B 117.9(4) . . ?
N8B C7B C11B 110.7(4) . . ?
C11B C7B C6B 131.4(4) . . ?
C7B N8B Co02 113.9(3) . . ?
C7B N8B N9B 105.5(3) . . ?
N9B N8B Co02 140.5(2) . . ?
N8B N9B C12B 121.9(3) . . ?
C10B N9B N8B 110.9(3) . . ?
C10B N9B C12B 127.1(4) . . ?
N9B C10B H10B 126.6 . . ?
N9B C10B C11B 106.8(4) . . ?
C11B C10B H10B 126.6 . . ?
C7B C11B H11B 127.0 . . ?
C10B C11B C7B 106.0(4) . . ?
C10B C11B H11B 127.0 . . ?
N9B C12B H12C 108.6 . . ?
N9B C12B H12D 108.6 . . ?
N9B C12B C13B 114.5(3) . . ?
H12C C12B H12D 107.6 . . ?
C13B C12B H12C 108.6 . . ?
C13B C12B H12D 108.6 . . ?
C14B C13B C12B 121.6(3) . . ?
C14B C13B C18B 119.1(4) . . ?
C18B C13B C12B 119.3(3) . . ?
C13B C14B H14B 119.5 . . ?
C13B C14B C15B 121.0(4) . . ?
C15B C14B H14B 119.5 . . ?
C14B C15B H15B 119.9 . . ?
C16B C15B C14B 120.2(4) . . ?
C16B C15B H15B 119.9 . . ?
C15B C16B H16B 120.4 . . ?
C17B C16B C15B 119.3(4) . . ?
C17B C16B H16B 120.4 . . ?
C16B C17B C18B 121.0(4) . . ?
C16B C17B N19B 114.4(3) . . ?
C18B C17B N19B 124.5(4) . . ?
C13B C18B C17B 119.4(4) . . ?
C13B C18B H18B 120.3 . . ?
C17B C18B H18B 120.3 . . ?
N20B N19B C17B 112.6(3) . . ?
N19B N20B C21B 112.1(3) . . ?
C22B C21B N20B 124.3(4) . . ?
C26B C21B N20B 114.8(4) . . ?
C26B C21B C22B 120.9(4) . . ?
C21B C22B H22B 119.7 . . ?
C21B C22B C23B 120.5(4) . . ?
C23B C22B H22B 119.7 . . ?
C22B C23B C24B 117.8(4) . . ?
C22B C23B C27B 120.4(4) . . ?
C24B C23B C27B 121.8(4) . . ?
C23B C24B H24B 119.6 . . ?
C25B C24B C23B 120.9(4) . . ?
C25B C24B H24B 119.6 . . ?
C24B C25B H25B 119.6 . . ?
C24B C25B C26B 120.9(4) . . ?
C26B C25B H25B 119.6 . . ?
C21B C26B C25B 119.0(4) . . ?
C21B C26B H26B 120.5 . . ?
C25B C26B H26B 120.5 . . ?
C23B C27B H27C 108.7 . . ?
C23B C27B H27D 108.7 . . ?
H27C C27B H27D 107.6 . . ?
N28B C27B C23B 114.1(4) . . ?
N28B C27B H27C 108.7 . . ?
N28B C27B H27D 108.7 . . ?
N29B N28B C27B 122.6(3) . . ?
C32B N28B C27B 126.0(4) . . ?
C32B N28B N29B 111.0(4) . . ?
N28B N29B Co03 141.1(3) . . ?
C30B N29B Co03 112.1(3) . . ?
C30B N29B N28B 105.3(3) . . ?
N29B C30B C31B 110.9(4) . . ?
N29B C30B C33B 118.9(4) . . ?
C31B C30B C33B 130.2(4) . . ?
C30B C31B H31B 127.8 . . ?
C32B C31B C30B 104.5(4) . . ?
C32B C31B H31B 127.8 . . ?
N28B C32B C31B 108.3(4) . . ?
N28B C32B H32B 125.8 . . ?
C31B C32B H32B 125.8 . . ?
N34B C33B C30B 115.9(4) . . ?
N34B C33B C38B 121.2(4) . . ?
C38B C33B C30B 123.0(4) . . ?
C33B N34B Co03 114.9(3) . . ?
C35B N34B Co03 125.9(3) . . ?
C35B N34B C33B 118.9(4) . . ?
N34B C35B H35B 118.9 . . ?
N34B C35B C36B 122.1(5) . . ?
C36B C35B H35B 118.9 . . ?
C35B C36B H36B 120.7 . . ?
C35B C36B C37B 118.6(5) . . ?
C37B C36B H36B 120.7 . . ?
C36B C37B H37B 119.8 . . ?
C38B C37B C36B 120.4(5) . . ?
C38B C37B H37B 119.8 . . ?
C33B C38B H38B 120.6 . . ?
C37B C38B C33B 118.9(5) . . ?
C37B C38B H38B 120.6 . . ?
C2C N1C Co02 124.97(15) . . ?
C2C N1C C6C 120.0 . . ?
C6C N1C Co02 114.26(15) . . ?
N1C C2C H2C 120.0 . . ?
N1C C2C C3C 120.0 . . ?
C3C C2C H2C 120.0 . . ?
C2C C3C H3C 120.0 . . ?
C2C C3C C4C 120.0 . . ?
C4C C3C H3C 120.0 . . ?
C3C C4C H4C 120.0 . . ?
C3C C4C C5C 120.0 . . ?
C5C C4C H4C 120.0 . . ?
C4C C5C H5C 120.0 . . ?
C6C C5C C4C 120.0 . . ?
C6C C5C H5C 120.0 . . ?
C5C C6C N1C 120.0 . . ?
C7C C6C N1C 116.5(2) . . ?
C7C C6C C5C 123.5(2) . . ?
C7C N8C Co02 112.73(15) . . ?
C7C N8C N9C 108.0 . . ?
N9C N8C Co02 139.27(15) . . ?
C6C C7C N8C 118.1(2) . . ?
C6C C7C C11C 133.9(2) . . ?
N8C C7C C11C 108.0 . . ?
C7C C11C H11C 126.0 . . ?
C10C C11C C7C 108.0 . . ?
C10C C11C H11C 126.0 . . ?
C11C C10C H10C 126.0 . . ?
C11C C10C N9C 108.0 . . ?
N9C C10C H10C 126.0 . . ?
N8C N9C C10C 108.0 . . ?
C12C N9C N8C 123.0(2) . . ?
C12C N9C C10C 129.0(2) . . ?
N9C C12C H12E 108.8 . . ?
N9C C12C H12F 108.8 . . ?
N9C C12C C13C 113.8(3) . . ?
H12E C12C H12F 107.7 . . ?
C13C C12C H12E 108.8 . . ?
C13C C12C H12F 108.8 . . ?
C14C C13C C12C 123.3(4) . . ?
C14C C13C C18C 118.5(4) . . ?
C18C C13C C12C 118.2(4) . . ?
C13C C14C H14C 119.7 . . ?
C15C C14C C13C 120.6(4) . . ?
C15C C14C H14C 119.7 . . ?
C14C C15C C16C 120.8(4) . . ?
C14C C15C N19C 115.7(3) . . ?
C16C C15C N19C 123.5(4) . . ?
C15C C16C H16C 120.7 . . ?
C17C C16C C15C 118.7(5) . . ?
C17C C16C H16C 120.7 . . ?
C16C C17C H17C 119.7 . . ?
C16C C17C C18C 120.6(5) . . ?
C18C C17C H17C 119.7 . . ?
C13C C18C H18C 119.6 . . ?
C17C C18C C13C 120.9(4) . . ?
C17C C18C H18C 119.6 . . ?
N20C N19C C15C 113.8(3) . . ?
N19C N20C C21C 113.9(3) . . ?
C22C C21C N20C 124.1(3) . . ?
C22C C21C C26C 119.9(4) . . ?
C26C C21C N20C 115.8(4) . . ?
C21C C22C H22C 119.6 . . ?
C23C C22C C21C 120.8(4) . . ?
C23C C22C H22C 119.6 . . ?
C22C C23C C24C 119.1(4) . . ?
C22C C23C C27C 117.8(3) . . ?
C24C C23C C27C 123.1(3) . . ?
C23C C24C H24C 119.9 . . ?
C25C C24C C23C 120.1(4) . . ?
C25C C24C H24C 119.9 . . ?
C24C C25C H25C 119.8 . . ?
C26C C25C C24C 120.4(4) . . ?
C26C C25C H25C 119.8 . . ?
C21C C26C H26C 120.2 . . ?
C25C C26C C21C 119.7(4) . . ?
C25C C26C H26C 120.2 . . ?
C23C C27C H27E 108.3 . . ?
C23C C27C H27F 108.3 . . ?
H27E C27C H27F 107.4 . . ?
N28C C27C C23C 115.9(3) . . ?
N28C C27C H27E 108.3 . . ?
N28C C27C H27F 108.3 . . ?
N29C N28C C27C 122.2(3) . . ?
C32C N28C C27C 126.6(3) . . ?
C32C N28C N29C 110.9(3) . . ?
N28C N29C Co01 140.9(2) . . ?
C30C N29C Co01 113.5(3) . . ?
C30C N29C N28C 105.3(3) . . ?
N29C C30C C31C 110.5(3) . . ?
N29C C30C C33C 118.6(3) . . ?
C31C C30C C33C 131.0(3) . . ?
C30C C31C H31C 127.4 . . ?
C32C C31C C30C 105.2(4) . . ?
C32C C31C H31C 127.4 . . ?
N28C C32C C31C 108.1(4) . . ?
N28C C32C H32C 125.9 . . ?
C31C C32C H32C 125.9 . . ?
N34C C33C C30C 115.4(3) . . ?
N34C C33C C38C 122.0(4) . . ?
C38C C33C C30C 122.6(4) . . ?
C33C N34C Co01 114.9(2) . . ?
C35C N34C Co01 126.2(3) . . ?
C35C N34C C33C 118.2(3) . . ?
N34C C35C H35C 118.6 . . ?
N34C C35C C36C 122.9(4) . . ?
C36C C35C H35C 118.6 . . ?
C35C C36C H36C 120.8 . . ?
C37C C36C C35C 118.3(4) . . ?
C37C C36C H36C 120.8 . . ?
C36C C37C H37C 120.0 . . ?
C36C C37C C38C 120.0(4) . . ?
C38C C37C H37C 120.0 . . ?
C33C C38C H38C 120.7 . . ?
C37C C38C C33C 118.6(4) . . ?
C37C C38C H38C 120.7 . . ?
C2D N1D Co03 115.3(3) . . ?
C6D N1D Co03 126.3(3) . . ?
C6D N1D C2D 118.4(4) . . ?
N1D C2D C3D 120.7(4) . . ?
N1D C2D C7D 115.1(3) . . ?
C3D C2D C7D 124.1(4) . . ?
C2D C3D H3D 120.0 . . ?
C4D C3D C2D 119.9(4) . . ?
C4D C3D H3D 120.0 . . ?
C3D C4D H4D 120.3 . . ?
C3D C4D C5D 119.4(4) . . ?
C5D C4D H4D 120.3 . . ?
C4D C5D H5D 120.6 . . ?
C4D C5D C6D 118.9(4) . . ?
C6D C5D H5D 120.6 . . ?
N1D C6D C5D 122.7(4) . . ?
N1D C6D H6D 118.7 . . ?
C5D C6D H6D 118.7 . . ?
N8D C7D C2D 118.3(3) . . ?
N8D C7D C11D 109.7(4) . . ?
C11D C7D C2D 131.9(4) . . ?
C7D N8D Co03 111.9(2) . . ?
N9D N8D Co03 141.4(2) . . ?
N9D N8D C7D 105.4(3) . . ?
N8D N9D C10D 111.0(3) . . ?
N8D N9D C12D 121.9(3) . . ?
C10D N9D C12D 127.1(4) . . ?
N9D C10D H10D 126.0 . . ?
N9D C10D C11D 108.0(4) . . ?
C11D C10D H10D 126.0 . . ?
C7D C11D H11D 127.1 . . ?
C10D C11D C7D 105.9(3) . . ?
C10D C11D H11D 127.1 . . ?
N9D C12D H12G 108.7 . . ?
N9D C12D H12H 108.7 . . ?
N9D C12D C13D 114.1(3) . . ?
H12G C12D H12H 107.6 . . ?
C13D C12D H12G 108.7 . . ?
C13D C12D H12H 108.7 . . ?
C14D C13D C12D 122.7(4) . . ?
C18D C13D C12D 119.0(4) . . ?
C18D C13D C14D 118.3(4) . . ?
C13D C14D H14D 119.3 . . ?
C15D C14D C13D 121.3(4) . . ?
C15D C14D H14D 119.3 . . ?
C14D C15D C16D 119.3(4) . . ?
C14D C15D N19D 115.3(4) . . ?
C16D C15D N19D 125.3(4) . . ?
C15D C16D H16D 120.4 . . ?
C17D C16D C15D 119.3(5) . . ?
C17D C16D H16D 120.4 . . ?
C16D C17D H17D 119.1 . . ?
C16D C17D C18D 121.8(5) . . ?
C18D C17D H17D 119.1 . . ?
C13D C18D C17D 119.9(5) . . ?
C13D C18D H18D 120.1 . . ?
C17D C18D H18D 120.1 . . ?
N20D N19D C15D 114.2(4) . . ?
N19D N20D C21D 105.3(7) . . ?
N19D N20D C21H 118.4(7) . . ?
C22D C21D N20D 128.9(11) . . ?
C26D C21D N20D 117.2(12) . . ?
C26D C21D C22D 113.9(12) . . ?
C21D C22D H22D 118.1 . . ?
C23D C22D C21D 123.8(14) . . ?
C23D C22D H22D 118.1 . . ?
C22D C23D C24D 119.8(16) . . ?
C22D C23D C27D 123.6(13) . . ?
C24D C23D C27D 116.7(12) . . ?
C23D C24D H24D 121.6 . . ?
C25D C24D C23D 116.8(14) . . ?
C25D C24D H24D 121.6 . . ?
C24D C25D H25D 118.6 . . ?
C26D C25D C24D 122.8(16) . . ?
C26D C25D H25D 118.6 . . ?
C21D C26D H26D 118.6 . . ?
C25D C26D C21D 122.8(15) . . ?
C25D C26D H26D 118.6 . . ?
C23D C27D H27G 108.1 . . ?
C23D C27D H27H 108.1 . . ?
H27G C27D H27H 107.3 . . ?
N28D C27D C23D 116.7(13) . . ?
N28D C27D H27G 108.1 . . ?
N28D C27D H27H 108.1 . . ?
C30D N29D Co04 111.5(5) . . ?
N28D N29D Co04 140.5(5) . . ?
N28D N29D C30D 108.0 . . ?
N29D C30D C31D 108.0 . . ?
C33D C30D N29D 118.9(7) . . ?
C33D C30D C31D 129.5(8) . . ?
C30D C31D H31D 126.0 . . ?
C32D C31D C30D 108.0 . . ?
C32D C31D H31D 126.0 . . ?
C31D C32D H32D 126.0 . . ?
C31D C32D N28D 108.0 . . ?
N28D C32D H32D 126.0 . . ?
C27D N28D N29D 124.3(8) . . ?
C27D N28D C32D 127.3(8) . . ?
N29D N28D C32D 108.0 . . ?
C30D C33D C38D 123.2(6) . . ?
N34D C33D C30D 109.4(6) . . ?
N34D C33D C38D 121.3(6) . . ?
N34D C33D C30H 118.6(5) . . ?
C38D C33D C30H 119.3(7) . . ?
C33D N34D Co04 115.0(3) . . ?
C35D N34D Co04 125.4(4) . . ?
C35D N34D C33D 119.4(4) . . ?
N34D C35D H35D 118.0 . . ?
N34D C35D C36D 124.0(6) . . ?
C36D C35D H35D 118.0 . . ?
C35D C36D H36D 121.6 . . ?
C37D C36D C35D 116.9(6) . . ?
C37D C36D H36D 121.6 . . ?
C36D C37D H37D 119.2 . . ?
C36D C37D C38D 121.6(5) . . ?
C38D C37D H37D 119.2 . . ?
C33D C38D C37D 116.6(6) . . ?
C33D C38D H38D 121.7 . . ?
C37D C38D H38D 121.7 . . ?
C2E N1E Co01 126.2(3) . . ?
C6E N1E Co01 115.4(3) . . ?
C6E N1E C2E 118.0(4) . . ?
N1E C2E H2E 119.1 . . ?
N1E C2E C3E 121.8(4) . . ?
C3E C2E H2E 119.1 . . ?
C2E C3E H3E 120.1 . . ?
C4E C3E C2E 119.8(5) . . ?
C4E C3E H3E 120.1 . . ?
C3E C4E H4E 120.9 . . ?
C3E C4E C5E 118.2(5) . . ?
C5E C4E H4E 120.9 . . ?
C4E C5E H5E 120.2 . . ?
C6E C5E C4E 119.7(5) . . ?
C6E C5E H5E 120.2 . . ?
N1E C6E C5E 122.4(4) . . ?
N1E C6E C7E 115.1(4) . . ?
C5E C6E C7E 122.4(4) . . ?
N8E C7E C6E 118.2(4) . . ?
N8E C7E C11E 110.6(4) . . ?
C11E C7E C6E 131.0(5) . . ?
C7E N8E Co01 113.5(3) . . ?
C7E N8E N9E 105.8(3) . . ?
N9E N8E Co01 140.7(3) . . ?
N8E N9E C12E 122.3(4) . . ?
C10E N9E N8E 110.1(4) . . ?
C10E N9E C12E 127.3(4) . . ?
N9E C10E H10E 125.6 . . ?
N9E C10E C11E 108.9(4) . . ?
C11E C10E H10E 125.6 . . ?
C7E C11E H11E 127.7 . . ?
C10E C11E C7E 104.6(5) . . ?
C10E C11E H11E 127.7 . . ?
N9E C12E H12I 108.4 . . ?
N9E C12E H12J 108.4 . . ?
N9E C12E C13E 115.5(4) . . ?
H12I C12E H12J 107.5 . . ?
C13E C12E H12I 108.4 . . ?
C13E C12E H12J 108.4 . . ?
C14E C13E C12E 123.2(5) . . ?
C14E C13E C18E 119.4(4) . . ?
C18E C13E C12E 117.3(4) . . ?
C13E C14E H14E 120.5 . . ?
C13E C14E C15E 119.0(5) . . ?
C15E C14E H14E 120.5 . . ?
C14E C15E N19E 123.1(5) . . ?
C16E C15E C14E 120.8(5) . . ?
C16E C15E N19E 116.1(4) . . ?
C15E C16E H16E 119.7 . . ?
C15E C16E C17E 120.6(4) . . ?
C17E C16E H16E 119.7 . . ?
C16E C17E H17E 120.4 . . ?
C18E C17E C16E 119.1(5) . . ?
C18E C17E H17E 120.4 . . ?
C13E C18E H18E 119.6 . . ?
C17E C18E C13E 120.9(5) . . ?
C17E C18E H18E 119.6 . . ?
N20E N19E C15E 115.1(4) . . ?
N19E N20E C21E 113.6(4) . . ?
C22E C21E N20E 117.2(4) . . ?
C22E C21E C26E 120.6(5) . . ?
C26E C21E N20E 122.2(5) . . ?
C21E C22E H22E 119.7 . . ?
C23E C22E C21E 120.5(4) . . ?
C23E C22E H22E 119.7 . . ?
C22E C23E C24E 119.5(5) . . ?
C22E C23E C27E 123.1(4) . . ?
C24E C23E C27E 117.4(4) . . ?
C23E C24E H24E 119.7 . . ?
C25E C24E C23E 120.6(5) . . ?
C25E C24E H24E 119.7 . . ?
C24E C25E H25E 119.5 . . ?
C24E C25E C26E 121.0(5) . . ?
C26E C25E H25E 119.5 . . ?
C21E C26E H26E 121.2 . . ?
C25E C26E C21E 117.7(5) . . ?
C25E C26E H26E 121.2 . . ?
C23E C27E H27I 108.4 . . ?
C23E C27E H27J 108.4 . . ?
H27I C27E H27J 107.5 . . ?
N28E C27E C23E 115.3(4) . . ?
N28E C27E H27I 108.4 . . ?
N28E C27E H27J 108.4 . . ?
N29E N28E C27E 122.8(3) . . ?
C32E N28E C27E 126.5(4) . . ?
C32E N28E N29E 110.6(4) . . ?
N28E N29E Co04 140.2(3) . . ?
C30E N29E Co04 113.7(3) . . ?
C30E N29E N28E 105.1(3) . . ?
N29E C30E C31E 111.1(4) . . ?
N29E C30E C33E 118.5(4) . . ?
C31E C30E C33E 130.4(5) . . ?
C30E C31E H31E 127.6 . . ?
C32E C31E C30E 104.9(4) . . ?
C32E C31E H31E 127.6 . . ?
N28E C32E C31E 108.3(4) . . ?
N28E C32E H32E 125.8 . . ?
C31E C32E H32E 125.8 . . ?
N34E C33E C30E 114.9(4) . . ?
N34E C33E C38E 122.0(5) . . ?
C38E C33E C30E 123.1(5) . . ?
C33E N34E Co04 115.4(3) . . ?
C35E N34E Co04 126.4(3) . . ?
C35E N34E C33E 117.7(4) . . ?
N34E C35E H35E 118.5 . . ?
N34E C35E C36E 122.9(5) . . ?
C36E C35E H35E 118.5 . . ?
C35E C36E H36E 120.9 . . ?
C37E C36E C35E 118.3(6) . . ?
C37E C36E H36E 120.9 . . ?
C36E C37E H37E 119.7 . . ?
C36E C37E C38E 120.6(6) . . ?
C38E C37E H37E 119.7 . . ?
C33E C38E H38E 120.7 . . ?
C37E C38E C33E 118.5(5) . . ?
C37E C38E H38E 120.7 . . ?
C6F N1F Co04 117.9(6) . . ?
C6F N1F C2F 120.0 . . ?
C2F N1F Co04 122.0(6) . . ?
N1F C6F C5F 120.0 . . ?
C7F C6F N1F 114.3(10) . . ?
C7F C6F C5F 125.7(10) . . ?
C6F C5F H5F 120.0 . . ?
C4F C5F C6F 120.0 . . ?
C4F C5F H5F 120.0 . . ?
C5F C4F H4F 120.0 . . ?
C5F C4F C3F 120.0 . . ?
C3F C4F H4F 120.0 . . ?
C4F C3F H3F 120.0 . . ?
C4F C3F C2F 120.0 . . ?
C2F C3F H3F 120.0 . . ?
N1F C2F H2F 120.0 . . ?
C3F C2F N1F 120.0 . . ?
C3F C2F H2F 120.0 . . ?
N9F N8F Co04 142.3(5) . . ?
N9F N8F C7F 108.0 . . ?
C7F N8F Co04 109.7(5) . . ?
N8F N9F C10F 108.0 . . ?
C12F N9F N8F 122.2(9) . . ?
C12F N9F C10F 129.3(9) . . ?
N9F C10F H10F 126.0 . . ?
N9F C10F C11F 108.0 . . ?
C11F C10F H10F 126.0 . . ?
C10F C11F H11F 126.0 . . ?
C7F C11F C10F 108.0 . . ?
C7F C11F H11F 126.0 . . ?
C6F C7F N8F 123.9(10) . . ?
C6F C7F C11F 127.9(10) . . ?
N8F C7F C11F 108.0 . . ?
N9F C12F H12K 107.6 . . ?
N9F C12F H12L 107.6 . . ?
N9F C12F C13F 119.0(10) . . ?
H12K C12F H12L 107.0 . . ?
C13F C12F H12K 107.6 . . ?
C13F C12F H12L 107.6 . . ?
C16F C15F C14F 120.0 . . ?
C16F C15F N19F 115.1(6) . . ?
C14F C15F N19F 124.9(6) . . ?
C15F C16F H16F 120.0 . . ?
C15F C16F C17F 120.0 . . ?
C17F C16F H16F 120.0 . . ?
C16F C17F H17F 120.0 . . ?
C18F C17F C16F 120.0 . . ?
C18F C17F H17F 120.0 . . ?
C17F C18F H18F 120.0 . . ?
C17F C18F C13F 120.0 . . ?
C13F C18F H18F 120.0 . . ?
C18F C13F C12F 122.0(7) . . ?
C14F C13F C12F 118.0(7) . . ?
C14F C13F C18F 120.0 . . ?
C15F C14F H14F 120.0 . . ?
C13F C14F C15F 120.0 . . ?
C13F C14F H14F 120.0 . . ?
N20F N19F C15F 114.0(10) . . ?
N19F N20F C21F 111.7(13) . . ?
C22F C21F N20F 115.9(13) . . ?
C26F C21F N20F 122.8(13) . . ?
C26F C21F C22F 121.2(12) . . ?
C21F C22F H22F 120.0 . . ?
C23F C22F C21F 120.0(12) . . ?
C23F C22F H22F 120.0 . . ?
C22F C23F C24F 118.6(12) . . ?
C22F C23F C27F 126.0(13) . . ?
C24F C23F C27F 115.5(12) . . ?
C23F C24F H24F 119.2 . . ?
C25F C24F C23F 121.6(11) . . ?
C25F C24F H24F 119.2 . . ?
C24F C25F H25F 119.9 . . ?
C24F C25F C26F 120.2(10) . . ?
C26F C25F H25F 119.9 . . ?
C21F C26F C25F 118.3(10) . . ?
C21F C26F H26F 120.9 . . ?
C25F C26F H26F 120.9 . . ?
C23F C27F H27K 109(3) . . ?
C23F C27F H27L 116(3) . . ?
H27K C27F H27L 102(4) . . ?
N28F C27F C23F 111.3(8) . . ?
N28F C27F H27K 109(3) . . ?
N28F C27F H27L 110(3) . . ?
C23G C27F H27K 104(3) . . ?
C23G C27F H27L 107(3) . . ?
C23G C27F N28F 123.7(12) . . ?
N29F N28F C27F 121.6(3) . . ?
N29F N28F C32F 109.8(4) . . ?
C32F N28F C27F 127.7(4) . . ?
N28F N29F Co01 140.1(3) . . ?
C30F N29F Co01 114.2(3) . . ?
C30F N29F N28F 105.6(3) . . ?
N29F C30F C31F 111.1(4) . . ?
N29F C30F C33F 118.0(3) . . ?
C31F C30F C33F 130.7(4) . . ?
C30F C31F H31F 127.8 . . ?
C32F C31F C30F 104.4(4) . . ?
C32F C31F H31F 127.8 . . ?
N28F C32F H32F 125.5 . . ?
C31F C32F N28F 109.0(4) . . ?
C31F C32F H32F 125.5 . . ?
N34F C33F C30F 114.8(4) . . ?
N34F C33F C38F 122.0(4) . . ?
C38F C33F C30F 123.1(4) . . ?
C33F N34F Co01 116.1(3) . . ?
C35F N34F Co01 126.2(3) . . ?
C35F N34F C33F 117.4(4) . . ?
N34F C35F H35F 118.3 . . ?
N34F C35F C36F 123.4(4) . . ?
C36F C35F H35F 118.3 . . ?
C35F C36F H36F 120.7 . . ?
C37F C36F C35F 118.6(5) . . ?
C37F C36F H36F 120.7 . . ?
C36F C37F H37F 120.4 . . ?
C38F C37F C36F 119.1(5) . . ?
C38F C37F H37F 120.4 . . ?
C33F C38F H38F 120.3 . . ?
C37F C38F C33F 119.4(4) . . ?
C37F C38F H38F 120.3 . . ?
C2G N1G Co04 127.5(6) . . ?
C6G N1G Co04 113.6(6) . . ?
C6G N1G C2G 118.9(7) . . ?
N1G C2G H2G 122(3) . . ?
N1G C2G C3G 120.8(9) . . ?
C3G C2G H2G 117(3) . . ?
C2G C3G H3G 119.9 . . ?
C4G C3G C2G 120.2(9) . . ?
C4G C3G H3G 119.9 . . ?
C3G C4G H4G 120.8 . . ?
C5G C4G C3G 118.4(10) . . ?
C5G C4G H4G 120.8 . . ?
C4G C5G H5G 120.1 . . ?
C4G C5G C6G 119.9(10) . . ?
C6G C5G H5G 120.1 . . ?
N1G C6G C5G 121.8(9) . . ?
C7G C6G N1G 115.7(8) . . ?
C7G C6G C5G 122.4(9) . . ?
C6G C7G C11G 134.4(10) . . ?
N8G C7G C6G 120.8(9) . . ?
N8G C7G C11G 104.8(9) . . ?
C7G N8G Co04 112.7(6) . . ?
C7G N8G N9G 110.7(8) . . ?
N9G N8G Co04 136.5(7) . . ?
C10G N9G N8G 109.9(9) . . ?
N9G C10G H10G 127.3 . . ?
N9G C10G C11G 105.5(10) . . ?
C11G C10G H10G 127.3 . . ?
C7G C11G H11G 125.5 . . ?
C10G C11G C7G 109.0(10) . . ?
C10G C11G H11G 125.5 . . ?
C14G C13G H13G 119.5 . . ?
C14G C13G C18G 121.1(13) . . ?
C18G C13G H13G 119.5 . . ?
C13G C14G H14G 119.6 . . ?
C13G C14G C15G 120.7(12) . . ?
C15G C14G H14G 119.6 . . ?
C14G C15G C16G 118.3(12) . . ?
N19G C15G C14G 116.2(15) . . ?
N19G C15G C16G 125.4(16) . . ?
C15G C16G H16G 119.1 . . ?
C17G C16G C15G 121.7(14) . . ?
C17G C16G H16G 119.1 . . ?
C16G C17G H17G 120.9 . . ?
C16G C17G C18G 118.1(14) . . ?
C18G C17G H17G 120.9 . . ?
C13G C18G C17G 119.8(15) . . ?
C13G C18G H18G 120.1 . . ?
C17G C18G H18G 120.1 . . ?
N20G N19G C15G 113(2) . . ?
N19G N20G C21G 115(2) . . ?
C22G C21G N20G 122(2) . . ?
C26G C21G N20G 117(2) . . ?
C26G C21G C22G 120.9(17) . . ?
C21G C22G H22G 120.5 . . ?
C21G C22G C23G 119.0(19) . . ?
C23G C22G H22G 120.5 . . ?
C22G C23G C27F 120(2) . . ?
C22G C23G C24G 118.7(18) . . ?
C24G C23G C27F 121.1(18) . . ?
C23G C24G H24G 119.2 . . ?
C25G C24G C23G 121.5(16) . . ?
C25G C24G H24G 119.2 . . ?
C24G C25G H25G 119.9 . . ?
C24G C25G C26G 120.2(16) . . ?
C26G C25G H25G 119.9 . . ?
C21G C26G C25G 119.5(14) . . ?
C21G C26G H26G 120.2 . . ?
C25G C26G H26G 120.2 . . ?
C22H C21H N20D 117.1(9) . . ?
C26H C21H N20D 121.0(10) . . ?
C26H C21H C22H 120.7(9) . . ?
C21H C22H H22H 118.4 . . ?
C23H C22H C21H 123.2(11) . . ?
C23H C22H H22H 118.4 . . ?
C22H C23H C24H 115.4(11) . . ?
C22H C23H C27H 119.6(11) . . ?
C24H C23H C27H 124.9(10) . . ?
C23H C24H H24H 119.7 . . ?
C25H C24H C23H 120.5(9) . . ?
C25H C24H H24H 119.7 . . ?
C24H C25H H25H 118.6 . . ?
C26H C25H C24H 122.8(10) . . ?
C26H C25H H25H 118.6 . . ?
C21H C26H H26H 121.5 . . ?
C25H C26H C21H 117.0(11) . . ?
C25H C26H H26H 121.5 . . ?
C23H C27H H27M 108.2 . . ?
C23H C27H H27N 108.2 . . ?
C23H C27H N28H 116.5(10) . . ?
H27M C27H H27N 107.3 . . ?
N28H C27H H27M 108.2 . . ?
N28H C27H H27N 108.2 . . ?
N29H N28H C27H 123.2(8) . . ?
C32H N28H C27H 124.0(8) . . ?
C32H N28H N29H 112.7(7) . . ?
N28H N29H Co04 141.5(6) . . ?
C30H N29H Co04 112.6(5) . . ?
C30H N29H N28H 105.0(6) . . ?
N29H C30H C33D 115.5(7) . . ?
N29H C30H C31H 109.0(7) . . ?
C31H C30H C33D 135.3(8) . . ?
C30H C31H H31H 126.1 . . ?
C32H C31H C30H 107.8(8) . . ?
C32H C31H H31H 126.1 . . ?
N28H C32H C31H 105.4(8) . . ?
N28H C32H H32H 127.3 . . ?
C31H C32H H32H 127.3 . . ?
C2S O1S H1S 109.5 . . ?
O1S C2S H2SA 109.5 . . ?
O1S C2S H2SB 109.5 . . ?
O1S C2S H2SC 109.5 . . ?
H2SA C2S H2SB 109.5 . . ?
H2SA C2S H2SC 109.5 . . ?
H2SB C2S H2SC 109.5 . . ?
C4S O3S H3S 109.5 . . ?
O3S C4S H4SA 109.5 . . ?
O3S C4S H4SB 109.5 . . ?
O3S C4S H4SC 109.5 . . ?
H4SA C4S H4SB 109.5 . . ?
H4SA C4S H4SC 109.5 . . ?
H4SB C4S H4SC 109.5 . . ?
F11X B10X F12X 112.9(4) . . ?
F11X B10X F13X 106.6(4) . . ?
F11X B10X F14X 112.8(4) . . ?
F12X B10X F13X 107.0(4) . . ?
F14X B10X F12X 111.7(4) . . ?
F14X B10X F13X 105.2(4) . . ?
F16X B15X F18X 112.3(5) . . ?
F17X B15X F16X 108.8(5) . . ?
F17X B15X F18X 102.5(5) . . ?
F19X B15X F16X 117.0(5) . . ?
F19X B15X F17X 108.8(7) . . ?
F19X B15X F18X 106.4(6) . . ?
F21X B20X F22X 115.3(6) . . ?
F21X B20X F23X 116.2(6) . . ?
F21X B20X F24X 107.8(6) . . ?
F22X B20X F23X 104.7(6) . . ?
F22X B20X F24X 104.3(5) . . ?
F23X B20X F24X 107.8(5) . . ?
F26X B25X F27X 120.3(7) . . ?
F26X B25X F28X 112.6(7) . . ?
F26X B25X F29X 105.9(5) . . ?
F27X B25X F28X 110.1(6) . . ?
F27X B25X F29X 104.8(5) . . ?
F28X B25X F29X 100.9(7) . . ?
F26Y B25X F27Y 91.6(10) . . ?
F28Y B25X F26Y 103.4(13) . . ?
F28Y B25X F27Y 106.5(16) . . ?
F29Y B25X F26Y 120.1(15) . . ?
F29Y B25X F27Y 112.1(15) . . ?
F29Y B25X F28Y 119.1(17) . . ?
F31X B30X F32X 106.9(16) . . ?
F33X B30X F31X 109.6(18) . . ?
F33X B30X F32X 119.5(17) . . ?
F34X B30X F31X 108.0(18) . . ?
F34X B30X F32X 114.9(18) . . ?
F34X B30X F33X 97.4(15) . . ?
F36X B35X F37X 101.8(10) . . ?
F36X B35X F39X 120.3(10) . . ?
F38X B35X F36X 107.2(12) . . ?
F38X B35X F37X 100.1(11) . . ?
F38X B35X F39X 113.6(12) . . ?
F39X B35X F37X 111.4(10) . . ?
F36Y B35X F39Y 106.5(14) . . ?
F37Y B35X F36Y 108.5(13) . . ?
F37Y B35X F38Y 120.5(12) . . ?
F37Y B35X F39Y 113.3(10) . . ?
F38Y B35X F36Y 103.8(13) . . ?
F38Y B35X F39Y 103.0(9) . . ?
F41X B40X F42X 101.5(10) . . ?
F43X B40X F41X 108.5(10) . . ?
F43X B40X F42X 110.8(10) . . ?
F43X B40X F44X 113.7(11) . . ?
F44X B40X F41X 115.6(9) . . ?
F44X B40X F42X 106.1(8) . . ?
F41Y B40X F42Y 126.0(15) . . ?
F41Y B40X F43Y 103.2(12) . . ?
F41Y B40X F44Y 117.8(17) . . ?
F42Y B40X F43Y 100.2(14) . . ?
F44Y B40X F42Y 108.5(17) . . ?
F44Y B40X F43Y 93.2(14) . . ?
F47X B45X F46X 103.2(4) . . ?
F48X B45X F46X 111.1(4) . . ?
F48X B45X F47X 109.2(4) . . ?
F48X B45X F49X 113.5(4) . . ?
F49X B45X F46X 108.3(4) . . ?
F49X B45X F47X 111.0(5) . . ?
F31Y B30Y F32Y 107.6(9) . . ?
F33Y B30Y F31Y 115.2(9) . . ?
F33Y B30Y F32Y 108.2(11) . . ?
F34Y B30Y F31Y 109.0(9) . . ?
F34Y B30Y F32Y 106.0(9) . . ?
F34Y B30Y F33Y 110.4(9) . . ?

loop_
_geom_bond_atom_site_label_1
_geom_bond_atom_site_label_2
_geom_bond_distance
_geom_bond_site_symmetry_2
_geom_bond_publ_flag
Co01 N29C 2.166(3) . ?
Co01 N34C 2.168(3) . ?
Co01 N1E 2.143(3) . ?
Co01 N8E 2.141(3) . ?
Co01 N29F 2.157(3) . ?
Co01 N34F 2.136(3) . ?
Co02 N1A 2.147(3) . ?
Co02 N8A 2.154(3) . ?
Co02 N1B 2.162(3) . ?
Co02 N8B 2.122(3) . ?
Co02 N1C 2.115(2) . ?
Co02 N8C 2.1090(18) . ?
Co03 N29A 2.160(3) . ?
Co03 N34A 2.177(3) . ?
Co03 N29B 2.190(3) . ?
Co03 N34B 2.136(3) . ?
Co03 N1D 2.110(3) . ?
Co03 N8D 2.149(3) . ?
Co04 N29D 2.047(6) . ?
Co04 N34D 2.135(4) . ?
Co04 N29E 2.160(3) . ?
Co04 N34E 2.130(4) . ?
Co04 N1F 2.156(7) . ?
Co04 N8F 2.225(8) . ?
Co04 N1G 2.138(7) . ?
Co04 N8G 2.091(8) . ?
Co04 N29H 2.235(7) . ?
N1A C2A 1.339(5) . ?
N1A C6A 1.351(5) . ?
C2A H2A 0.9500 . ?
C2A C3A 1.402(6) . ?
C3A H3A 0.9500 . ?
C3A C4A 1.366(6) . ?
C4A H4A 0.9500 . ?
C4A C5A 1.375(6) . ?
C5A H5A 0.9500 . ?
C5A C6A 1.392(6) . ?
C6A C7A 1.453(6) . ?
C7A N8A 1.356(5) . ?
C7A C11A 1.397(6) . ?
N8A N9A 1.360(4) . ?
N9A C10A 1.349(5) . ?
N9A C12A 1.446(5) . ?
C10A H10A 0.9500 . ?
C10A C11A 1.378(6) . ?
C11A H11A 0.9500 . ?
C12A H12A 0.9900 . ?
C12A H12B 0.9900 . ?
C12A C13A 1.521(6) . ?
C13A C14A 1.395(6) . ?
C13A C18A 1.388(6) . ?
C14A H14A 0.9500 . ?
C14A C15A 1.384(6) . ?
C15A C16A 1.386(6) . ?
C15A N19A 1.437(5) . ?
C16A H16A 0.9500 . ?
C16A C17A 1.379(6) . ?
C17A H17A 0.9500 . ?
C17A C18A 1.384(6) . ?
C18A H18A 0.9500 . ?
N19A N20A 1.260(5) . ?
N20A C21A 1.440(5) . ?
C21A C22A 1.388(6) . ?
C21A C26A 1.388(5) . ?
C22A H22A 0.9500 . ?
C22A C23A 1.388(6) . ?
C23A H23A 0.9500 . ?
C23A C24A 1.390(6) . ?
C24A H24A 0.9500 . ?
C24A C25A 1.396(6) . ?
C25A C26A 1.388(5) . ?
C25A C27A 1.507(5) . ?
C26A H26A 0.9500 . ?
C27A H27A 0.9900 . ?
C27A H27B 0.9900 . ?
C27A N28A 1.465(5) . ?
N28A N29A 1.355(5) . ?
N28A C32A 1.347(5) . ?
N29A C30A 1.349(5) . ?
C30A C31A 1.398(6) . ?
C30A C33A 1.454(6) . ?
C31A H31A 0.9500 . ?
C31A C32A 1.373(6) . ?
C32A H32A 0.9500 . ?
C33A N34A 1.346(6) . ?
C33A C38A 1.398(6) . ?
N34A C35A 1.346(6) . ?
C35A H35A 0.9500 . ?
C35A C36A 1.383(7) . ?
C36A H36A 0.9500 . ?
C36A C37A 1.400(8) . ?
C37A H37A 0.9500 . ?
C37A C38A 1.382(8) . ?
C38A H38A 0.9500 . ?
N1B C2B 1.331(5) . ?
N1B C6B 1.342(6) . ?
C2B H2B 0.9500 . ?
C2B C3B 1.380(6) . ?
C3B H3B 0.9500 . ?
C3B C4B 1.363(8) . ?
C4B H4B 0.9500 . ?
C4B C5B 1.383(7) . ?
C5B H5B 0.9500 . ?
C5B C6B 1.390(6) . ?
C6B C7B 1.468(6) . ?
C7B N8B 1.345(5) . ?
C7B C11B 1.385(6) . ?
N8B N9B 1.366(4) . ?
N9B C10B 1.357(5) . ?
N9B C12B 1.463(5) . ?
C10B H10B 0.9500 . ?
C10B C11B 1.382(6) . ?
C11B H11B 0.9500 . ?
C12B H12C 0.9900 . ?
C12B H12D 0.9900 . ?
C12B C13B 1.516(5) . ?
C13B C14B 1.386(5) . ?
C13B C18B 1.390(5) . ?
C14B H14B 0.9500 . ?
C14B C15B 1.387(5) . ?
C15B H15B 0.9500 . ?
C15B C16B 1.384(6) . ?
C16B H16B 0.9500 . ?
C16B C17B 1.374(6) . ?
C17B C18B 1.409(6) . ?
C17B N19B 1.451(5) . ?
C18B H18B 0.9500 . ?
N19B N20B 1.240(4) . ?
N20B C21B 1.463(5) . ?
C21B C22B 1.388(6) . ?
C21B C26B 1.378(6) . ?
C22B H22B 0.9500 . ?
C22B C23B 1.400(6) . ?
C23B C24B 1.401(6) . ?
C23B C27B 1.501(6) . ?
C24B H24B 0.9500 . ?
C24B C25B 1.377(6) . ?
C25B H25B 0.9500 . ?
C25B C26B 1.383(6) . ?
C26B H26B 0.9500 . ?
C27B H27C 0.9900 . ?
C27B H27D 0.9900 . ?
C27B N28B 1.453(6) . ?
N28B N29B 1.361(5) . ?
N28B C32B 1.343(6) . ?
N29B C30B 1.337(5) . ?
C30B C31B 1.408(6) . ?
C30B C33B 1.455(6) . ?
C31B H31B 0.9500 . ?
C31B C32B 1.369(7) . ?
C32B H32B 0.9500 . ?
C33B N34B 1.356(6) . ?
C33B C38B 1.390(6) . ?
N34B C35B 1.351(6) . ?
C35B H35B 0.9500 . ?
C35B C36B 1.370(6) . ?
C36B H36B 0.9500 . ?
C36B C37B 1.384(7) . ?
C37B H37B 0.9500 . ?
C37B C38B 1.364(8) . ?
C38B H38B 0.9500 . ?
N1C C2C 1.3900 . ?
N1C C6C 1.3900 . ?
C2C H2C 0.9500 . ?
C2C C3C 1.3900 . ?
C3C H3C 0.9500 . ?
C3C C4C 1.3900 . ?
C4C H4C 0.9500 . ?
C4C C5C 1.3900 . ?
C5C H5C 0.9500 . ?
C5C C6C 1.3900 . ?
C6C C7C 1.359(4) . ?
N8C C7C 1.4200 . ?
N8C N9C 1.4200 . ?
C7C C11C 1.4200 . ?
C11C H11C 0.9500 . ?
C11C C10C 1.4200 . ?
C10C H10C 0.9500 . ?
C10C N9C 1.4200 . ?
N9C C12C 1.399(5) . ?
C12C H12E 0.9900 . ?
C12C H12F 0.9900 . ?
C12C C13C 1.506(6) . ?
C13C C14C 1.388(5) . ?
C13C C18C 1.396(7) . ?
C14C H14C 0.9500 . ?
C14C C15C 1.386(6) . ?
C15C C16C 1.396(6) . ?
C15C N19C 1.440(5) . ?
C16C H16C 0.9500 . ?
C16C C17C 1.384(6) . ?
C17C H17C 0.9500 . ?
C17C C18C 1.387(7) . ?
C18C H18C 0.9500 . ?
N19C N20C 1.252(4) . ?
N20C C21C 1.434(5) . ?
C21C C22C 1.389(5) . ?
C21C C26C 1.396(6) . ?
C22C H22C 0.9500 . ?
C22C C23C 1.378(5) . ?
C23C C24C 1.404(6) . ?
C23C C27C 1.503(6) . ?
C24C H24C 0.9500 . ?
C24C C25C 1.389(6) . ?
C25C H25C 0.9500 . ?
C25C C26C 1.379(6) . ?
C26C H26C 0.9500 . ?
C27C H27E 0.9900 . ?
C27C H27F 0.9900 . ?
C27C N28C 1.467(5) . ?
N28C N29C 1.353(4) . ?
N28C C32C 1.346(5) . ?
N29C C30C 1.348(5) . ?
C30C C31C 1.394(6) . ?
C30C C33C 1.465(6) . ?
C31C H31C 0.9500 . ?
C31C C32C 1.361(6) . ?
C32C H32C 0.9500 . ?
C33C N34C 1.347(5) . ?
C33C C38C 1.392(5) . ?
N34C C35C 1.339(5) . ?
C35C H35C 0.9500 . ?
C35C C36C 1.391(6) . ?
C36C H36C 0.9500 . ?
C36C C37C 1.370(6) . ?
C37C H37C 0.9500 . ?
C37C C38C 1.380(6) . ?
C38C H38C 0.9500 . ?
N1D C2D 1.364(5) . ?
N1D C6D 1.341(5) . ?
C2D C3D 1.389(6) . ?
C2D C7D 1.444(6) . ?
C3D H3D 0.9500 . ?
C3D C4D 1.368(6) . ?
C4D H4D 0.9500 . ?
C4D C5D 1.371(7) . ?
C5D H5D 0.9500 . ?
C5D C6D 1.381(6) . ?
C6D H6D 0.9500 . ?
C7D N8D 1.360(5) . ?
C7D C11D 1.399(6) . ?
N8D N9D 1.352(4) . ?
N9D C10D 1.353(5) . ?
N9D C12D 1.466(5) . ?
C10D H10D 0.9500 . ?
C10D C11D 1.356(6) . ?
C11D H11D 0.9500 . ?
C12D H12G 0.9900 . ?
C12D H12H 0.9900 . ?
C12D C13D 1.503(6) . ?
C13D C14D 1.389(6) . ?
C13D C18D 1.387(6) . ?
C14D H14D 0.9500 . ?
C14D C15D 1.380(6) . ?
C15D C16D 1.403(7) . ?
C15D N19D 1.424(6) . ?
C16D H16D 0.9500 . ?
C16D C17D 1.346(8) . ?
C17D H17D 0.9500 . ?
C17D C18D 1.389(8) . ?
C18D H18D 0.9500 . ?
N19D N20D 1.247(5) . ?
N20D C21D 1.496(13) . ?
N20D C21H 1.411(10) . ?
C21D C22D 1.415(15) . ?
C21D C26D 1.408(14) . ?
C22D H22D 0.9500 . ?
C22D C23D 1.360(14) . ?
C23D C24D 1.417(17) . ?
C23D C27D 1.53(3) . ?
C24D H24D 0.9500 . ?
C24D C25D 1.38(2) . ?
C25D H25D 0.9500 . ?
C25D C26D 1.342(17) . ?
C26D H26D 0.9500 . ?
C27D H27G 0.9900 . ?
C27D H27H 0.9900 . ?
C27D N28D 1.401(12) . ?
N29D C30D 1.4200 . ?
N29D N28D 1.4200 . ?
C30D C31D 1.4200 . ?
C30D C33D 1.398(9) . ?
C31D H31D 0.9500 . ?
C31D C32D 1.4200 . ?
C32D H32D 0.9500 . ?
C32D N28D 1.4200 . ?
C33D N34D 1.349(7) . ?
C33D C38D 1.411(8) . ?
C33D C30H 1.472(10) . ?
N34D C35D 1.331(6) . ?
C35D H35D 0.9500 . ?
C35D C36D 1.383(7) . ?
C36D H36D 0.9500 . ?
C36D C37D 1.368(9) . ?
C37D H37D 0.9500 . ?
C37D C38D 1.416(9) . ?
C38D H38D 0.9500 . ?
N1E C2E 1.347(6) . ?
N1E C6E 1.343(5) . ?
C2E H2E 0.9500 . ?
C2E C3E 1.383(7) . ?
C3E H3E 0.9500 . ?
C3E C4E 1.376(7) . ?
C4E H4E 0.9500 . ?
C4E C5E 1.376(7) . ?
C5E H5E 0.9500 . ?
C5E C6E 1.375(6) . ?
C6E C7E 1.468(6) . ?
C7E N8E 1.349(6) . ?
C7E C11E 1.385(6) . ?
N8E N9E 1.356(5) . ?
N9E C10E 1.337(6) . ?
N9E C12E 1.443(6) . ?
C10E H10E 0.9500 . ?
C10E C11E 1.376(7) . ?
C11E H11E 0.9500 . ?
C12E H12I 0.9900 . ?
C12E H12J 0.9900 . ?
C12E C13E 1.507(6) . ?
C13E C14E 1.376(7) . ?
C13E C18E 1.404(7) . ?
C14E H14E 0.9500 . ?
C14E C15E 1.400(6) . ?
C15E C16E 1.362(7) . ?
C15E N19E 1.448(6) . ?
C16E H16E 0.9500 . ?
C16E C17E 1.383(7) . ?
C17E H17E 0.9500 . ?
C17E C18E 1.373(7) . ?
C18E H18E 0.9500 . ?
N19E N20E 1.250(5) . ?
N20E C21E 1.425(6) . ?
C21E C22E 1.385(7) . ?
C21E C26E 1.410(6) . ?
C22E H22E 0.9500 . ?
C22E C23E 1.373(6) . ?
C23E C24E 1.385(6) . ?
C23E C27E 1.513(7) . ?
C24E H24E 0.9500 . ?
C24E C25E 1.377(7) . ?
C25E H25E 0.9500 . ?
C25E C26E 1.394(7) . ?
C26E H26E 0.9500 . ?
C27E H27I 0.9900 . ?
C27E H27J 0.9900 . ?
C27E N28E 1.466(6) . ?
N28E N29E 1.359(5) . ?
N28E C32E 1.345(6) . ?
N29E C30E 1.326(6) . ?
C30E C31E 1.397(6) . ?
C30E C33E 1.464(7) . ?
C31E H31E 0.9500 . ?
C31E C32E 1.349(7) . ?
C32E H32E 0.9500 . ?
C33E N34E 1.359(6) . ?
C33E C38E 1.385(7) . ?
N34E C35E 1.343(6) . ?
C35E H35E 0.9500 . ?
C35E C36E 1.391(8) . ?
C36E H36E 0.9500 . ?
C36E C37E 1.356(9) . ?
C37E H37E 0.9500 . ?
C37E C38E 1.381(8) . ?
C38E H38E 0.9500 . ?
N1F C6F 1.3900 . ?
N1F C2F 1.3900 . ?
C6F C5F 1.3900 . ?
C6F C7F 1.263(16) . ?
C5F H5F 0.9500 . ?
C5F C4F 1.3900 . ?
C4F H4F 0.9500 . ?
C4F C3F 1.3900 . ?
C3F H3F 0.9500 . ?
C3F C2F 1.3900 . ?
C2F H2F 0.9500 . ?
N8F N9F 1.4200 . ?
N8F C7F 1.4200 . ?
N9F C10F 1.4200 . ?
N9F C12F 1.086(13) . ?
C10F H10F 0.9500 . ?
C10F C11F 1.4200 . ?
C11F H11F 0.9500 . ?
C11F C7F 1.4200 . ?
C12F H12K 0.9900 . ?
C12F H12L 0.9900 . ?
C12F C13F 1.634(11) . ?
C15F C16F 1.3900 . ?
C15F C14F 1.3900 . ?
C15F N19F 1.421(11) . ?
C16F H16F 0.9500 . ?
C16F C17F 1.3900 . ?
C17F H17F 0.9500 . ?
C17F C18F 1.3900 . ?
C18F H18F 0.9500 . ?
C18F C13F 1.3900 . ?
C13F C14F 1.3900 . ?
C14F H14F 0.9500 . ?
N19F N20F 1.228(19) . ?
N20F C21F 1.45(3) . ?
C21F C22F 1.40(2) . ?
C21F C26F 1.387(13) . ?
C22F H22F 0.9500 . ?
C22F C23F 1.38(2) . ?
C23F C24F 1.402(12) . ?
C23F C27F 1.530(18) . ?
C24F H24F 0.9500 . ?
C24F C25F 1.368(13) . ?
C25F H25F 0.9500 . ?
C25F C26F 1.408(14) . ?
C26F H26F 0.9500 . ?
C27F H27K 0.98(5) . ?
C27F H27L 1.03(5) . ?
C27F N28F 1.442(6) . ?
C27F C23G 1.44(2) . ?
N28F N29F 1.358(4) . ?
N28F C32F 1.364(6) . ?
N29F C30F 1.340(5) . ?
C30F C31F 1.405(6) . ?
C30F C33F 1.468(6) . ?
C31F H31F 0.9500 . ?
C31F C32F 1.354(7) . ?
C32F H32F 0.9500 . ?
C33F N34F 1.354(5) . ?
C33F C38F 1.390(6) . ?
N34F C35F 1.337(5) . ?
C35F H35F 0.9500 . ?
C35F C36F 1.384(6) . ?
C36F H36F 0.9500 . ?
C36F C37F 1.380(7) . ?
C37F H37F 0.9500 . ?
C37F C38F 1.369(7) . ?
C38F H38F 0.9500 . ?
N1G C2G 1.356(10) . ?
N1G C6G 1.356(10) . ?
C2G H2G 0.965(18) . ?
C2G C3G 1.397(11) . ?
C3G H3G 0.9500 . ?
C3G C4G 1.387(13) . ?
C4G H4G 0.9500 . ?
C4G C5G 1.374(12) . ?
C5G H5G 0.9500 . ?
C5G C6G 1.390(11) . ?
C6G C7G 1.353(16) . ?
C7G N8G 1.350(12) . ?
C7G C11G 1.429(12) . ?
N8G N9G 1.372(10) . ?
N9G C10G 1.358(13) . ?
C10G H10G 0.9500 . ?
C10G C11G 1.410(13) . ?
C11G H11G 0.9500 . ?
C13G H13G 0.9500 . ?
C13G C14G 1.376(13) . ?
C13G C18G 1.379(15) . ?
C14G H14G 0.9500 . ?
C14G C15G 1.394(14) . ?
C15G C16G 1.398(14) . ?
C15G N19G 1.37(3) . ?
C16G H16G 0.9500 . ?
C16G C17G 1.398(15) . ?
C17G H17G 0.9500 . ?
C17G C18G 1.419(16) . ?
C18G H18G 0.9500 . ?
N19G N20G 1.32(3) . ?
N20G C21G 1.42(3) . ?
C21G C22G 1.41(3) . ?
C21G C26G 1.390(18) . ?
C22G H22G 0.9500 . ?
C22G C23G 1.41(3) . ?
C23G C24G 1.416(15) . ?
C24G H24G 0.9500 . ?
C24G C25G 1.361(15) . ?
C25G H25G 0.9500 . ?
C25G C26G 1.404(17) . ?
C26G H26G 0.9500 . ?
C21H C22H 1.385(13) . ?
C21H C26H 1.372(12) . ?
C22H H22H 0.9500 . ?
C22H C23H 1.350(12) . ?
C23H C24H 1.412(16) . ?
C23H C27H 1.425(18) . ?
C24H H24H 0.9500 . ?
C24H C25H 1.378(18) . ?
C25H H25H 0.9500 . ?
C25H C26H 1.343(13) . ?
C26H H26H 0.9500 . ?
C27H H27M 0.9900 . ?
C27H H27N 0.9900 . ?
C27H N28H 1.433(10) . ?
N28H N29H 1.391(9) . ?
N28H C32H 1.364(10) . ?
N29H C30H 1.364(10) . ?
C30H C31H 1.425(11) . ?
C31H H31H 0.9500 . ?
C31H C32H 1.386(11) . ?
C32H H32H 0.9500 . ?
O1S H1S 0.8400 . ?
O1S C2S 1.393(6) . ?
C2S H2SA 0.9800 . ?
C2S H2SB 0.9800 . ?
C2S H2SC 0.9800 . ?
O3S H3S 0.8400 . ?
O3S C4S 1.373(9) . ?
C4S H4SA 0.9800 . ?
C4S H4SB 0.9800 . ?
C4S H4SC 0.9800 . ?
B10X F11X 1.366(5) . ?
B10X F12X 1.378(5) . ?
B10X F13X 1.398(6) . ?
B10X F14X 1.369(5) . ?
B15X F16X 1.341(6) . ?
B15X F17X 1.335(6) . ?
B15X F18X 1.344(7) . ?
B15X F19X 1.294(7) . ?
B20X F21X 1.261(8) . ?
B20X F22X 1.354(8) . ?
B20X F23X 1.401(7) . ?
B20X F24X 1.435(7) . ?
B25X F26X 1.349(8) . ?
B25X F27X 1.362(7) . ?
B25X F28X 1.379(8) . ?
B25X F29X 1.410(8) . ?
B25X F26Y 1.377(11) . ?
B25X F27Y 1.462(13) . ?
B25X F28Y 1.342(13) . ?
B25X F29Y 1.310(12) . ?
B30X F31X 1.378(14) . ?
B30X F32X 1.439(14) . ?
B30X F33X 1.366(14) . ?
B30X F34X 1.359(14) . ?
B35X F36X 1.341(11) . ?
B35X F37X 1.407(10) . ?
B35X F38X 1.332(11) . ?
B35X F39X 1.397(11) . ?
B35X F36Y 1.396(19) . ?
B35X F37Y 1.205(13) . ?
B35X F38Y 1.351(17) . ?
B35X F39Y 1.408(11) . ?
B40X F41X 1.357(11) . ?
B40X F42X 1.438(11) . ?
B40X F43X 1.342(12) . ?
B40X F44X 1.344(10) . ?
B40X F41Y 1.345(13) . ?
B40X F42Y 1.412(12) . ?
B40X F43Y 1.437(12) . ?
B40X F44Y 1.389(13) . ?
B45X F46X 1.384(6) . ?
B45X F47X 1.383(6) . ?
B45X F48X 1.346(5) . ?
B45X F49X 1.348(6) . ?
B30Y F31Y 1.361(11) . ?
B30Y F32Y 1.413(11) . ?
B30Y F33Y 1.353(12) . ?
B30Y F34Y 1.338(10) . ?

loop_
_geom_torsion_atom_site_label_1
_geom_torsion_atom_site_label_2
_geom_torsion_atom_site_label_3
_geom_torsion_atom_site_label_4
_geom_torsion
_geom_torsion_site_symmetry_1
_geom_torsion_site_symmetry_2
_geom_torsion_site_symmetry_3
_geom_torsion_site_symmetry_4
_geom_torsion_publ_flag
Co01 N29C C30C C31C 175.0(3) . . . . ?
Co01 N29C C30C C33C -4.1(4) . . . . ?
Co01 N34C C35C C36C -169.2(3) . . . . ?
Co01 N1E C2E C3E -171.9(4) . . . . ?
Co01 N1E C6E C5E 172.3(3) . . . . ?
Co01 N1E C6E C7E -4.3(4) . . . . ?
Co01 N8E N9E C10E -176.6(3) . . . . ?
Co01 N8E N9E C12E 9.0(6) . . . . ?
Co01 N29F C30F C31F -178.0(3) . . . . ?
Co01 N29F C30F C33F -1.6(4) . . . . ?
Co01 N34F C35F C36F -173.7(3) . . . . ?
Co02 N1A C2A C3A -170.8(3) . . . . ?
Co02 N1A C6A C5A 170.1(3) . . . . ?
Co02 N1A C6A C7A -9.7(4) . . . . ?
Co02 N8A N9A C10A 166.2(3) . . . . ?
Co02 N8A N9A C12A -25.0(6) . . . . ?
Co02 N1B C2B C3B -167.4(3) . . . . ?
Co02 N1B C6B C5B 168.8(3) . . . . ?
Co02 N1B C6B C7B -9.3(4) . . . . ?
Co02 N8B N9B C10B -176.3(3) . . . . ?
Co02 N8B N9B C12B 7.2(6) . . . . ?
Co02 N1C C2C C3C -169.34(19) . . . . ?
Co02 N1C C6C C5C 170.43(17) . . . . ?
Co02 N1C C6C C7C -9.3(2) . . . . ?
Co02 N8C C7C C6C -1.9(3) . . . . ?
Co02 N8C C7C C11C 179.92(18) . . . . ?
Co02 N8C N9C C10C -179.9(3) . . . . ?
Co02 N8C N9C C12C -0.2(4) . . . . ?
Co03 N29A C30A C31A -173.9(3) . . . . ?
Co03 N29A C30A C33A 6.2(4) . . . . ?
Co03 N34A C35A C36A -168.7(4) . . . . ?
Co03 N29B C30B C31B -168.9(3) . . . . ?
Co03 N29B C30B C33B 9.4(5) . . . . ?
Co03 N34B C35B C36B -173.1(3) . . . . ?
Co03 N1D C2D C3D -178.4(3) . . . . ?
Co03 N1D C2D C7D 1.5(4) . . . . ?
Co03 N1D C6D C5D 177.6(3) . . . . ?
Co03 N8D N9D C10D -163.6(3) . . . . ?
Co03 N8D N9D C12D 16.8(6) . . . . ?
Co04 N29D C30D C31D 179.1(9) . . . . ?
Co04 N29D C30D C33D 18.6(11) . . . . ?
Co04 N29D N28D C27D -4.7(19) . . . . ?
Co04 N29D N28D C32D -178.7(13) . . . . ?
Co04 N34D C35D C36D 177.5(4) . . . . ?
Co04 N29E C30E C31E -171.7(3) . . . . ?
Co04 N29E C30E C33E 6.0(5) . . . . ?
Co04 N34E C35E C36E -172.4(5) . . . . ?
Co04 N1F C6F C5F 176.8(8) . . . . ?
Co04 N1F C6F C7F -1.5(9) . . . . ?
Co04 N1F C2F C3F -176.7(9) . . . . ?
Co04 N8F N9F C10F -175.9(12) . . . . ?
Co04 N8F N9F C12F 11.5(14) . . . . ?
Co04 N8F C7F C6F -7.6(12) . . . . ?
Co04 N8F C7F C11F 177.3(8) . . . . ?
Co04 N1G C2G C3G 179.4(7) . . . . ?
Co04 N1G C6G C5G 179.1(7) . . . . ?
Co04 N1G C6G C7G 2.6(10) . . . . ?
Co04 N8G N9G C10G -175.1(13) . . . . ?
Co04 N29H C30H C33D -11.3(9) . . . . ?
Co04 N29H C30H C31H 172.8(7) . . . . ?
N1A C2A C3A C4A 1.4(7) . . . . ?
N1A C6A C7A N8A -0.3(5) . . . . ?
N1A C6A C7A C11A -179.4(4) . . . . ?
C2A N1A C6A C5A -2.1(6) . . . . ?
C2A N1A C6A C7A 178.0(3) . . . . ?
C2A C3A C4A C5A -1.8(7) . . . . ?
C3A C4A C5A C6A 0.3(7) . . . . ?
C4A C5A C6A N1A 1.7(6) . . . . ?
C4A C5A C6A C7A -178.5(4) . . . . ?
C5A C6A C7A N8A 179.9(4) . . . . ?
C5A C6A C7A C11A 0.7(7) . . . . ?
C6A N1A C2A C3A 0.6(6) . . . . ?
C6A C7A N8A Co02 10.0(4) . . . . ?
C6A C7A N8A N9A 179.4(3) . . . . ?
C6A C7A C11A C10A 179.9(4) . . . . ?
C7A N8A N9A C10A 1.4(4) . . . . ?
C7A N8A N9A C12A 170.1(4) . . . . ?
N8A C7A C11A C10A 0.8(5) . . . . ?
N8A N9A C10A C11A -0.9(5) . . . . ?
N8A N9A C12A C13A -79.8(5) . . . . ?
N9A C10A C11A C7A 0.1(5) . . . . ?
N9A C12A C13A C14A 168.1(3) . . . . ?
N9A C12A C13A C18A -12.9(6) . . . . ?
C10A N9A C12A C13A 87.0(5) . . . . ?
C11A C7A N8A Co02 -170.7(3) . . . . ?
C11A C7A N8A N9A -1.3(4) . . . . ?
C12A N9A C10A C11A -168.8(4) . . . . ?
C12A C13A C14A C15A 177.5(4) . . . . ?
C12A C13A C18A C17A -177.0(4) . . . . ?
C13A C14A C15A C16A -1.3(6) . . . . ?
C13A C14A C15A N19A 178.0(4) . . . . ?
C14A C13A C18A C17A 2.0(6) . . . . ?
C14A C15A C16A C17A 3.6(7) . . . . ?
C14A C15A N19A N20A -25.6(6) . . . . ?
C15A C16A C17A C18A -3.1(7) . . . . ?
C15A N19A N20A C21A -179.0(3) . . . . ?
C16A C15A N19A N20A 153.6(4) . . . . ?
C16A C17A C18A C13A 0.3(7) . . . . ?
C18A C13A C14A C15A -1.5(6) . . . . ?
N19A C15A C16A C17A -175.7(4) . . . . ?
N19A N20A C21A C22A 171.6(3) . . . . ?
N19A N20A C21A C26A -7.6(5) . . . . ?
N20A C21A C22A C23A -177.3(3) . . . . ?
N20A C21A C26A C25A 178.2(3) . . . . ?
C21A C22A C23A C24A -1.5(6) . . . . ?
C22A C21A C26A C25A -1.0(6) . . . . ?
C22A C23A C24A C25A 0.1(6) . . . . ?
C23A C24A C25A C26A 0.8(6) . . . . ?
C23A C24A C25A C27A -175.4(4) . . . . ?
C24A C25A C26A C21A -0.4(6) . . . . ?
C24A C25A C27A N28A -21.6(5) . . . . ?
C25A C27A N28A N29A -75.0(5) . . . . ?
C25A C27A N28A C32A 104.6(4) . . . . ?
C26A C21A C22A C23A 1.9(6) . . . . ?
C26A C25A C27A N28A 162.1(3) . . . . ?
C27A C25A C26A C21A 176.1(3) . . . . ?
C27A N28A N29A Co03 -8.7(6) . . . . ?
C27A N28A N29A C30A 179.5(3) . . . . ?
C27A N28A C32A C31A -179.8(4) . . . . ?
N28A N29A C30A C31A 0.4(4) . . . . ?
N28A N29A C30A C33A -179.6(3) . . . . ?
N29A N28A C32A C31A -0.2(5) . . . . ?
N29A C30A C31A C32A -0.4(5) . . . . ?
N29A C30A C33A N34A 3.1(6) . . . . ?
N29A C30A C33A C38A -177.5(4) . . . . ?
C30A C31A C32A N28A 0.4(5) . . . . ?
C30A C33A N34A Co03 -10.7(5) . . . . ?
C30A C33A N34A C35A 178.2(4) . . . . ?
C30A C33A C38A C37A -179.3(5) . . . . ?
C31A C30A C33A N34A -176.9(4) . . . . ?
C31A C30A C33A C38A 2.6(7) . . . . ?
C32A N28A N29A Co03 171.7(3) . . . . ?
C32A N28A N29A C30A -0.1(4) . . . . ?
C33A C30A C31A C32A 179.5(4) . . . . ?
C33A N34A C35A C36A 1.4(8) . . . . ?
N34A C33A C38A C37A 0.2(7) . . . . ?
N34A C35A C36A C37A -0.4(9) . . . . ?
C35A C36A C37A C38A -0.7(10) . . . . ?
C36A C37A C38A C33A 0.8(9) . . . . ?
C38A C33A N34A Co03 169.9(4) . . . . ?
C38A C33A N34A C35A -1.2(7) . . . . ?
N1B C2B C3B C4B -1.1(6) . . . . ?
N1B C6B C7B N8B 8.9(5) . . . . ?
N1B C6B C7B C11B -172.2(4) . . . . ?
C2B N1B C6B C5B -1.9(6) . . . . ?
C2B N1B C6B C7B -180.0(3) . . . . ?
C2B C3B C4B C5B 0.1(7) . . . . ?
C3B C4B C5B C6B -0.1(7) . . . . ?
C4B C5B C6B N1B 1.0(6) . . . . ?
C4B C5B C6B C7B 178.9(4) . . . . ?
C5B C6B C7B N8B -169.1(4) . . . . ?
C5B C6B C7B C11B 9.7(7) . . . . ?
C6B N1B C2B C3B 2.0(6) . . . . ?
C6B C7B N8B Co02 -3.7(4) . . . . ?
C6B C7B N8B N9B 178.2(3) . . . . ?
C6B C7B C11B C10B -178.4(4) . . . . ?
C7B N8B N9B C10B 1.0(4) . . . . ?
C7B N8B N9B C12B -175.4(3) . . . . ?
N8B C7B C11B C10B 0.5(5) . . . . ?
N8B N9B C10B C11B -0.7(4) . . . . ?
N8B N9B C12B C13B -88.8(4) . . . . ?
N9B C10B C11B C7B 0.1(5) . . . . ?
N9B C12B C13B C14B -26.6(5) . . . . ?
N9B C12B C13B C18B 156.3(3) . . . . ?
C10B N9B C12B C13B 95.4(5) . . . . ?
C11B C7B N8B Co02 177.2(3) . . . . ?
C11B C7B N8B N9B -0.9(4) . . . . ?
C12B N9B C10B C11B 175.5(3) . . . . ?
C12B C13B C14B C15B -179.4(3) . . . . ?
C12B C13B C18B C17B 178.7(3) . . . . ?
C13B C14B C15B C16B 0.7(6) . . . . ?
C14B C13B C18B C17B 1.5(5) . . . . ?
C14B C15B C16B C17B 1.6(6) . . . . ?
C15B C16B C17B C18B -2.4(5) . . . . ?
C15B C16B C17B N19B 178.7(3) . . . . ?
C16B C17B C18B C13B 0.9(5) . . . . ?
C16B C17B N19B N20B 177.6(3) . . . . ?
C17B N19B N20B C21B -179.8(3) . . . . ?
C18B C13B C14B C15B -2.3(5) . . . . ?
C18B C17B N19B N20B -1.3(5) . . . . ?
N19B C17B C18B C13B 179.7(3) . . . . ?
N19B N20B C21B C22B -20.5(5) . . . . ?
N19B N20B C21B C26B 160.3(3) . . . . ?
N20B C21B C22B C23B -179.5(3) . . . . ?
N20B C21B C26B C25B -179.9(3) . . . . ?
C21B C22B C23B C24B 0.2(6) . . . . ?
C21B C22B C23B C27B 179.1(4) . . . . ?
C22B C21B C26B C25B 0.9(6) . . . . ?
C22B C23B C24B C25B -0.5(6) . . . . ?
C22B C23B C27B N28B 163.8(4) . . . . ?
C23B C24B C25B C26B 1.0(6) . . . . ?
C23B C27B N28B N29B -83.3(5) . . . . ?
C23B C27B N28B C32B 88.4(6) . . . . ?
C24B C23B C27B N28B -17.4(6) . . . . ?
C24B C25B C26B C21B -1.2(6) . . . . ?
C26B C21B C22B C23B -0.4(6) . . . . ?
C27B C23B C24B C25B -179.4(4) . . . . ?
C27B N28B N29B Co03 -23.2(7) . . . . ?
C27B N28B N29B C30B 173.1(4) . . . . ?
C27B N28B C32B C31B -173.2(4) . . . . ?
N28B N29B C30B C31B 0.1(5) . . . . ?
N28B N29B C30B C33B 178.5(4) . . . . ?
N29B N28B C32B C31B -0.7(6) . . . . ?
N29B C30B C31B C32B -0.5(6) . . . . ?
N29B C30B C33B N34B -2.3(6) . . . . ?
N29B C30B C33B C38B 178.4(4) . . . . ?
C30B C31B C32B N28B 0.7(6) . . . . ?
C30B C33B N34B Co03 -6.5(5) . . . . ?
C30B C33B N34B C35B 179.2(4) . . . . ?
C30B C33B C38B C37B -179.3(5) . . . . ?
C31B C30B C33B N34B 175.7(5) . . . . ?
C31B C30B C33B C38B -3.6(8) . . . . ?
C32B N28B N29B Co03 164.0(4) . . . . ?
C32B N28B N29B C30B 0.3(5) . . . . ?
C33B C30B C31B C32B -178.6(5) . . . . ?
C33B N34B C35B C36B 0.5(6) . . . . ?
N34B C33B C38B C37B 1.5(8) . . . . ?
N34B C35B C36B C37B 0.6(7) . . . . ?
C35B C36B C37B C38B -0.6(8) . . . . ?
C36B C37B C38B C33B -0.4(9) . . . . ?
C38B C33B N34B Co03 172.8(4) . . . . ?
C38B C33B N34B C35B -1.5(6) . . . . ?
N1C C2C C3C C4C 0.0 . . . . ?
N1C C6C C7C N8C 7.4(3) . . . . ?
N1C C6C C7C C11C -174.9(2) . . . . ?
C2C N1C C6C C5C 0.0 . . . . ?
C2C N1C C6C C7C -179.7(3) . . . . ?
C2C C3C C4C C5C 0.0 . . . . ?
C3C C4C C5C C6C 0.0 . . . . ?
C4C C5C C6C N1C 0.0 . . . . ?
C4C C5C C6C C7C 179.7(3) . . . . ?
C5C C6C C7C N8C -172.27(17) . . . . ?
C5C C6C C7C C11C 5.4(4) . . . . ?
C6C N1C C2C C3C 0.0 . . . . ?
C6C C7C C11C C10C -177.8(4) . . . . ?
N8C C7C C11C C10C 0.0 . . . . ?
N8C N9C C12C C13C -87.4(4) . . . . ?
C7C N8C N9C C10C 0.0 . . . . ?
C7C N8C N9C C12C 179.7(3) . . . . ?
C7C C11C C10C N9C 0.0 . . . . ?
C11C C10C N9C N8C 0.0 . . . . ?
C11C C10C N9C C12C -179.7(4) . . . . ?
C10C N9C C12C C13C 92.2(4) . . . . ?
N9C N8C C7C C6C 178.2(3) . . . . ?
N9C N8C C7C C11C 0.0 . . . . ?
N9C C12C C13C C14C -24.7(5) . . . . ?
N9C C12C C13C C18C 158.4(3) . . . . ?
C12C C13C C14C C15C -178.2(3) . . . . ?
C12C C13C C18C C17C 176.7(4) . . . . ?
C13C C14C C15C C16C 1.6(5) . . . . ?
C13C C14C C15C N19C -177.7(3) . . . . ?
C14C C13C C18C C17C -0.3(6) . . . . ?
C14C C15C C16C C17C -0.3(6) . . . . ?
C14C C15C N19C N20C 174.9(3) . . . . ?
C15C C16C C17C C18C -1.3(6) . . . . ?
C15C N19C N20C C21C 177.0(3) . . . . ?
C16C C15C N19C N20C -4.4(5) . . . . ?
C16C C17C C18C C13C 1.6(6) . . . . ?
C18C C13C C14C C15C -1.3(5) . . . . ?
N19C C15C C16C C17C 179.0(4) . . . . ?
N19C N20C C21C C22C -10.8(5) . . . . ?
N19C N20C C21C C26C 173.9(3) . . . . ?
N20C C21C C22C C23C -173.9(3) . . . . ?
N20C C21C C26C C25C 174.9(4) . . . . ?
C21C C22C C23C C24C -0.6(5) . . . . ?
C21C C22C C23C C27C 179.7(3) . . . . ?
C22C C21C C26C C25C -0.6(6) . . . . ?
C22C C23C C24C C25C -0.7(6) . . . . ?
C22C C23C C27C N28C -156.9(3) . . . . ?
C23C C24C C25C C26C 1.3(6) . . . . ?
C23C C27C N28C N29C -114.9(4) . . . . ?
C23C C27C N28C C32C 72.4(5) . . . . ?
C24C C23C C27C N28C 23.4(5) . . . . ?
C24C C25C C26C C21C -0.6(6) . . . . ?
C26C C21C C22C C23C 1.2(6) . . . . ?
C27C C23C C24C C25C 179.0(4) . . . . ?
C27C N28C N29C Co01 13.9(6) . . . . ?
C27C N28C N29C C30C -174.3(3) . . . . ?
C27C N28C C32C C31C 173.8(4) . . . . ?
N28C N29C C30C C31C 0.6(4) . . . . ?
N28C N29C C30C C33C -178.5(3) . . . . ?
N29C N28C C32C C31C 0.4(5) . . . . ?
N29C C30C C31C C32C -0.4(5) . . . . ?
N29C C30C C33C N34C 9.2(5) . . . . ?
N29C C30C C33C C38C -170.9(4) . . . . ?
C30C C31C C32C N28C 0.0(5) . . . . ?
C30C C33C N34C Co01 -9.3(4) . . . . ?
C30C C33C N34C C35C 179.6(3) . . . . ?
C30C C33C C38C C37C 179.6(4) . . . . ?
C31C C30C C33C N34C -169.7(4) . . . . ?
C31C C30C C33C C38C 10.3(7) . . . . ?
C32C N28C N29C Co01 -172.4(3) . . . . ?
C32C N28C N29C C30C -0.6(4) . . . . ?
C33C C30C C31C C32C 178.6(4) . . . . ?
C33C N34C C35C C36C 0.8(6) . . . . ?
N34C C33C C38C C37C -0.4(6) . . . . ?
N34C C35C C36C C37C -0.3(7) . . . . ?
C35C C36C C37C C38C -0.5(7) . . . . ?
C36C C37C C38C C33C 0.8(7) . . . . ?
C38C C33C N34C Co01 170.7(3) . . . . ?
C38C C33C N34C C35C -0.4(6) . . . . ?
N1D C2D C3D C4D 0.2(6) . . . . ?
N1D C2D C7D N8D 8.6(5) . . . . ?
N1D C2D C7D C11D -174.3(4) . . . . ?
C2D N1D C6D C5D -1.6(6) . . . . ?
C2D C3D C4D C5D -0.6(6) . . . . ?
C2D C7D N8D Co03 -13.8(4) . . . . ?
C2D C7D N8D N9D 176.4(3) . . . . ?
C2D C7D C11D C10D -176.3(4) . . . . ?
C3D C2D C7D N8D -171.5(4) . . . . ?
C3D C2D C7D C11D 5.6(7) . . . . ?
C3D C4D C5D C6D 0.0(7) . . . . ?
C4D C5D C6D N1D 1.2(7) . . . . ?
C6D N1D C2D C3D 0.9(6) . . . . ?
C6D N1D C2D C7D -179.1(4) . . . . ?
C7D C2D C3D C4D -179.8(4) . . . . ?
C7D N8D N9D C10D 1.1(4) . . . . ?
C7D N8D N9D C12D -178.4(3) . . . . ?
N8D C7D C11D C10D 1.0(4) . . . . ?
N8D N9D C10D C11D -0.5(4) . . . . ?
N8D N9D C12D C13D -90.4(4) . . . . ?
N9D C10D C11D C7D -0.3(4) . . . . ?
N9D C12D C13D C14D -10.9(6) . . . . ?
N9D C12D C13D C18D 169.7(4) . . . . ?
C10D N9D C12D C13D 90.1(5) . . . . ?
C11D C7D N8D Co03 168.5(3) . . . . ?
C11D C7D N8D N9D -1.3(4) . . . . ?
C12D N9D C10D C11D 179.0(4) . . . . ?
C12D C13D C14D C15D 178.2(4) . . . . ?
C12D C13D C18D C17D -179.1(5) . . . . ?
C13D C14D C15D C16D 1.4(7) . . . . ?
C13D C14D C15D N19D -179.4(4) . . . . ?
C14D C13D C18D C17D 1.5(8) . . . . ?
C14D C15D C16D C17D 0.6(8) . . . . ?
C14D C15D N19D N20D 157.1(4) . . . . ?
C15D C16D C17D C18D -1.4(10) . . . . ?
C15D N19D N20D C21D 170.5(9) . . . . ?
C15D N19D N20D C21H -171.8(8) . . . . ?
C16D C15D N19D N20D -23.8(7) . . . . ?
C16D C17D C18D C13D 0.4(10) . . . . ?
C18D C13D C14D C15D -2.4(7) . . . . ?
N19D C15D C16D C17D -178.6(6) . . . . ?
N19D N20D C21D C22D -9(2) . . . . ?
N19D N20D C21D C26D 169.0(13) . . . . ?
N19D N20D C21H C22H -32.0(16) . . . . ?
N19D N20D C21H C26H 160.0(10) . . . . ?
N20D C21D C22D C23D 177.1(18) . . . . ?
N20D C21D C26D C25D -177.3(18) . . . . ?
N20D C21H C22H C23H -171.0(14) . . . . ?
N20D C21H C26H C25H 173.6(12) . . . . ?
C21D C22D C23D C24D -1(3) . . . . ?
C21D C22D C23D C27D 178.3(16) . . . . ?
C22D C21D C26D C25D 1(3) . . . . ?
C22D C23D C24D C25D 2(3) . . . . ?
C22D C23D C27D N28D -140.1(16) . . . . ?
C23D C24D C25D C26D -2(3) . . . . ?
C23D C27D N28D N29D -111.7(14) . . . . ?
C23D C27D N28D C32D 61.1(17) . . . . ?
C24D C23D C27D N28D 39(2) . . . . ?
C24D C25D C26D C21D 1(3) . . . . ?
C26D C21D C22D C23D -1(3) . . . . ?
C27D C23D C24D C25D -176.9(17) . . . . ?
N29D C30D C31D C32D 0.0 . . . . ?
N29D C30D C33D N34D -30.9(11) . . . . ?
N29D C30D C33D C38D 176.2(8) . . . . ?
C30D N29D N28D C27D 174.0(15) . . . . ?
C30D N29D N28D C32D 0.0 . . . . ?
C30D C31D C32D N28D 0.0 . . . . ?
C30D C33D N34D Co04 27.8(8) . . . . ?
C30D C33D N34D C35D -156.7(7) . . . . ?
C30D C33D C38D C37D 150.2(9) . . . . ?
C31D C30D C33D N34D 173.4(8) . . . . ?
C31D C30D C33D C38D 20.5(15) . . . . ?
C31D C32D N28D C27D -173.8(15) . . . . ?
C31D C32D N28D N29D 0.0 . . . . ?
N28D N29D C30D C31D 0.0 . . . . ?
N28D N29D C30D C33D -160.5(12) . . . . ?
C33D C30D C31D C32D 157.8(14) . . . . ?
C33D N34D C35D C36D 2.5(8) . . . . ?
C33D C30H C31H C32H -174.9(11) . . . . ?
N34D C33D C38D C37D 0.4(10) . . . . ?
N34D C33D C30H N29H 13.8(10) . . . . ?
N34D C33D C30H C31H -171.7(10) . . . . ?
N34D C35D C36D C37D 1.1(8) . . . . ?
C35D C36D C37D C38D -4.0(9) . . . . ?
C36D C37D C38D C33D 3.2(10) . . . . ?
C38D C33D N34D Co04 -178.7(5) . . . . ?
C38D C33D N34D C35D -3.2(9) . . . . ?
C38D C33D C30H N29H -176.1(7) . . . . ?
C38D C33D C30H C31H -1.6(15) . . . . ?
N1E C2E C3E C4E -0.3(8) . . . . ?
N1E C6E C7E N8E 6.7(5) . . . . ?
N1E C6E C7E C11E -177.7(4) . . . . ?
C2E N1E C6E C5E -1.0(6) . . . . ?
C2E N1E C6E C7E -177.6(3) . . . . ?
C2E C3E C4E C5E 0.4(8) . . . . ?
C3E C4E C5E C6E -0.8(7) . . . . ?
C4E C5E C6E N1E 1.1(7) . . . . ?
C4E C5E C6E C7E 177.5(4) . . . . ?
C5E C6E C7E N8E -169.9(4) . . . . ?
C5E C6E C7E C11E 5.7(7) . . . . ?
C6E N1E C2E C3E 0.6(6) . . . . ?
C6E C7E N8E Co01 -5.6(4) . . . . ?
C6E C7E N8E N9E 175.9(3) . . . . ?
C6E C7E C11E C10E -176.2(4) . . . . ?
C7E N8E N9E C10E 1.3(4) . . . . ?
C7E N8E N9E C12E -173.2(3) . . . . ?
N8E C7E C11E C10E -0.4(5) . . . . ?
N8E N9E C10E C11E -1.6(5) . . . . ?
N8E N9E C12E C13E -86.2(5) . . . . ?
N9E C10E C11E C7E 1.2(5) . . . . ?
N9E C12E C13E C14E -5.9(6) . . . . ?
N9E C12E C13E C18E 177.1(4) . . . . ?
C10E N9E C12E C13E 100.3(5) . . . . ?
C11E C7E N8E Co01 178.0(3) . . . . ?
C11E C7E N8E N9E -0.6(4) . . . . ?
C12E N9E C10E C11E 172.6(4) . . . . ?
C12E C13E C14E C15E -177.6(4) . . . . ?
C12E C13E C18E C17E 177.4(4) . . . . ?
C13E C14E C15E C16E 1.3(7) . . . . ?
C13E C14E C15E N19E -178.8(4) . . . . ?
C14E C13E C18E C17E 0.3(7) . . . . ?
C14E C15E C16E C17E -1.6(7) . . . . ?
C14E C15E N19E N20E -2.6(6) . . . . ?
C15E C16E C17E C18E 1.1(7) . . . . ?
C15E N19E N20E C21E 177.4(4) . . . . ?
C16E C15E N19E N20E 177.2(4) . . . . ?
C16E C17E C18E C13E -0.5(7) . . . . ?
C18E C13E C14E C15E -0.7(6) . . . . ?
N19E C15E C16E C17E 178.6(4) . . . . ?
N19E N20E C21E C22E 153.5(4) . . . . ?
N19E N20E C21E C26E -29.1(6) . . . . ?
N20E C21E C22E C23E -178.8(4) . . . . ?
N20E C21E C26E C25E -179.4(4) . . . . ?
C21E C22E C23E C24E -3.4(6) . . . . ?
C21E C22E C23E C27E 178.7(4) . . . . ?
C22E C21E C26E C25E -2.1(6) . . . . ?
C22E C23E C24E C25E 1.5(6) . . . . ?
C22E C23E C27E N28E -8.9(6) . . . . ?
C23E C24E C25E C26E 0.1(7) . . . . ?
C23E C27E N28E N29E -84.2(5) . . . . ?
C23E C27E N28E C32E 99.4(5) . . . . ?
C24E C23E C27E N28E 173.2(4) . . . . ?
C24E C25E C26E C21E 0.2(6) . . . . ?
C26E C21E C22E C23E 3.7(6) . . . . ?
C27E C23E C24E C25E 179.6(4) . . . . ?
C27E N28E N29E Co04 -9.4(7) . . . . ?
C27E N28E N29E C30E -176.1(4) . . . . ?
C27E N28E C32E C31E 176.3(5) . . . . ?
N28E N29E C30E C31E -0.9(5) . . . . ?
N28E N29E C30E C33E 176.8(4) . . . . ?
N29E N28E C32E C31E -0.4(5) . . . . ?
N29E C30E C31E C32E 0.7(6) . . . . ?
N29E C30E C33E N34E 0.0(7) . . . . ?
N29E C30E C33E C38E -177.8(5) . . . . ?
C30E C31E C32E N28E -0.1(5) . . . . ?
C30E C33E N34E Co04 -6.2(6) . . . . ?
C30E C33E N34E C35E -178.6(5) . . . . ?
C30E C33E C38E C37E 179.0(6) . . . . ?
C31E C30E C33E N34E 177.2(5) . . . . ?
C31E C30E C33E C38E -0.7(9) . . . . ?
C32E N28E N29E Co04 167.5(4) . . . . ?
C32E N28E N29E C30E 0.8(5) . . . . ?
C33E C30E C31E C32E -176.7(5) . . . . ?
C33E N34E C35E C36E -1.0(9) . . . . ?
N34E C33E C38E C37E 1.3(10) . . . . ?
N34E C35E C36E C37E 2.1(11) . . . . ?
C35E C36E C37E C38E -1.4(13) . . . . ?
C36E C37E C38E C33E -0.1(12) . . . . ?
C38E C33E N34E Co04 171.7(5) . . . . ?
C38E C33E N34E C35E -0.7(8) . . . . ?
N1F C6F C5F C4F 0.0 . . . . ?
N1F C6F C7F N8F 6.3(13) . . . . ?
N1F C6F C7F C11F -179.6(7) . . . . ?
C6F N1F C2F C3F 0.0 . . . . ?
C6F C5F C4F C3F 0.0 . . . . ?
C5F C6F C7F N8F -171.9(8) . . . . ?
C5F C6F C7F C11F 2.2(17) . . . . ?
C5F C4F C3F C2F 0.0 . . . . ?
C4F C3F C2F N1F 0.0 . . . . ?
C2F N1F C6F C5F 0.0 . . . . ?
C2F N1F C6F C7F -178.3(13) . . . . ?
N8F N9F C10F C11F 0.0 . . . . ?
N8F N9F C12F C13F -89.0(11) . . . . ?
N9F N8F C7F C6F 175.1(12) . . . . ?
N9F N8F C7F C11F 0.0 . . . . ?
N9F C10F C11F C7F 0.0 . . . . ?
N9F C12F C13F C18F -179.9(9) . . . . ?
N9F C12F C13F C14F 3.1(13) . . . . ?
C10F N9F C12F C13F 100.1(12) . . . . ?
C10F C11F C7F C6F -174.8(13) . . . . ?
C10F C11F C7F N8F 0.0 . . . . ?
C7F C6F C5F C4F 178.1(14) . . . . ?
C7F N8F N9F C10F 0.0 . . . . ?
C7F N8F N9F C12F -172.6(13) . . . . ?
C12F N9F C10F C11F 171.9(14) . . . . ?
C12F C13F C14F C15F 177.0(8) . . . . ?
C15F C16F C17F C18F 0.0 . . . . ?
C15F N19F N20F C21F 177.6(11) . . . . ?
C16F C15F C14F C13F 0.0 . . . . ?
C16F C15F N19F N20F 174.3(10) . . . . ?
C16F C17F C18F C13F 0.0 . . . . ?
C17F C18F C13F C12F -176.9(9) . . . . ?
C17F C18F C13F C14F 0.0 . . . . ?
C18F C13F C14F C15F 0.0 . . . . ?
C14F C15F C16F C17F 0.0 . . . . ?
C14F C15F N19F N20F -4.7(14) . . . . ?
N19F C15F C16F C17F -179.1(8) . . . . ?
N19F C15F C14F C13F 179.0(9) . . . . ?
N19F N20F C21F C22F 150.1(18) . . . . ?
N19F N20F C21F C26F -31(2) . . . . ?
N20F C21F C22F C23F 179(2) . . . . ?
N20F C21F C26F C25F -177.8(16) . . . . ?
C21F C22F C23F C24F -1(4) . . . . ?
C21F C22F C23F C27F 180(3) . . . . ?
C22F C21F C26F C25F 1(2) . . . . ?
C22F C23F C24F C25F 0(3) . . . . ?
C22F C23F C27F N28F -11(3) . . . . ?
C23F C24F C25F C26F 1(3) . . . . ?
C23F C27F N28F N29F -84.5(15) . . . . ?
C23F C27F N28F C32F 107.4(15) . . . . ?
C24F C23F C27F N28F 169.7(17) . . . . ?
C24F C25F C26F C21F -1(2) . . . . ?
C26F C21F C22F C23F 1(3) . . . . ?
C27F C23F C24F C25F 180(2) . . . . ?
C27F N28F N29F Co01 6.3(6) . . . . ?
C27F N28F N29F C30F -169.6(4) . . . . ?
C27F N28F C32F C31F 169.5(4) . . . . ?
C27F C23G C24G C25G -178(3) . . . . ?
N28F C27F C23G C22G -10(5) . . . . ?
N28F C27F C23G C24G 169(2) . . . . ?
N28F N29F C30F C31F -0.8(4) . . . . ?
N28F N29F C30F C33F 175.6(3) . . . . ?
N29F N28F C32F C31F 0.2(5) . . . . ?
N29F C30F C31F C32F 1.0(5) . . . . ?
N29F C30F C33F N34F 3.2(5) . . . . ?
N29F C30F C33F C38F -174.2(4) . . . . ?
C30F C31F C32F N28F -0.7(5) . . . . ?
C30F C33F N34F Co01 -3.2(4) . . . . ?
C30F C33F N34F C35F -177.6(4) . . . . ?
C30F C33F C38F C37F 176.9(4) . . . . ?
C31F C30F C33F N34F 178.8(4) . . . . ?
C31F C30F C33F C38F 1.4(7) . . . . ?
C32F N28F N29F Co01 176.3(3) . . . . ?
C32F N28F N29F C30F 0.4(4) . . . . ?
C33F C30F C31F C32F -174.8(4) . . . . ?
C33F N34F C35F C36F 0.1(6) . . . . ?
N34F C33F C38F C37F -0.4(7) . . . . ?
N34F C35F C36F C37F 0.6(7) . . . . ?
C35F C36F C37F C38F -1.1(7) . . . . ?
C36F C37F C38F C33F 1.0(7) . . . . ?
C38F C33F N34F Co01 174.3(3) . . . . ?
C38F C33F N34F C35F -0.2(6) . . . . ?
N1G C2G C3G C4G 1.0(15) . . . . ?
N1G C6G C7G N8G 1.0(15) . . . . ?
N1G C6G C7G C11G -178.2(12) . . . . ?
C2G N1G C6G C5G -1.2(12) . . . . ?
C2G N1G C6G C7G -177.7(8) . . . . ?
C2G C3G C4G C5G -0.2(16) . . . . ?
C3G C4G C5G C6G -1.3(16) . . . . ?
C4G C5G C6G N1G 2.0(14) . . . . ?
C4G C5G C6G C7G 178.3(10) . . . . ?
C5G C6G C7G N8G -175.5(11) . . . . ?
C5G C6G C7G C11G 5.3(19) . . . . ?
C6G N1G C2G C3G -0.3(12) . . . . ?
C6G C7G N8G Co04 -4.1(14) . . . . ?
C6G C7G N8G N9G 178.0(10) . . . . ?
C6G C7G C11G C10G -178.6(14) . . . . ?
C7G N8G N9G C10G 2.1(14) . . . . ?
N8G C7G C11G C10G 2.1(16) . . . . ?
N8G N9G C10G C11G -0.7(16) . . . . ?
N9G C10G C11G C7G -0.9(17) . . . . ?
C11G C7G N8G Co04 175.3(8) . . . . ?
C11G C7G N8G N9G -2.6(13) . . . . ?
C13G C14G C15G C16G 5(2) . . . . ?
C13G C14G C15G N19G -178.8(19) . . . . ?
C14G C13G C18G C17G 2(3) . . . . ?
C14G C15G C16G C17G -3(3) . . . . ?
C14G C15G N19G N20G 152(2) . . . . ?
C15G C16G C17G C18G 2(3) . . . . ?
C15G N19G N20G C21G 179.7(19) . . . . ?
C16G C15G N19G N20G -32(4) . . . . ?
C16G C17G C18G C13G -1(3) . . . . ?
C18G C13G C14G C15G -4(3) . . . . ?
N19G C15G C16G C17G -179(2) . . . . ?
N19G N20G C21G C22G -10(3) . . . . ?
N19G N20G C21G C26G 170(2) . . . . ?
N20G C21G C22G C23G -176(3) . . . . ?
N20G C21G C26G C25G 177.6(18) . . . . ?
C21G C22G C23G C27F 175(4) . . . . ?
C21G C22G C23G C24G -3(5) . . . . ?
C22G C21G C26G C25G -2(3) . . . . ?
C22G C23G C24G C25G 1(5) . . . . ?
C23G C27F N28F N29F -83(2) . . . . ?
C23G C27F N28F C32F 109(2) . . . . ?
C23G C24G C25G C26G 1(4) . . . . ?
C24G C25G C26G C21G -1(3) . . . . ?
C26G C21G C22G C23G 4(4) . . . . ?
C21H C22H C23H C24H -1(2) . . . . ?
C21H C22H C23H C27H 179.8(14) . . . . ?
C22H C21H C26H C25H 6(2) . . . . ?
C22H C23H C24H C25H 1(2) . . . . ?
C22H C23H C27H N28H -142.0(13) . . . . ?
C23H C24H C25H C26H 2(2) . . . . ?
C23H C27H N28H N29H -134.0(11) . . . . ?
C23H C27H N28H C32H 50.4(16) . . . . ?
C24H C23H C27H N28H 38.4(17) . . . . ?
C24H C25H C26H C21H -5.7(19) . . . . ?
C26H C21H C22H C23H -3(2) . . . . ?
C27H C23H C24H C25H -179.4(12) . . . . ?
C27H N28H N29H Co04 14.5(16) . . . . ?
C27H N28H N29H C30H -178.4(9) . . . . ?
C27H N28H C32H C31H 178.2(11) . . . . ?
N28H N29H C30H C33D 177.4(7) . . . . ?
N28H N29H C30H C31H 1.4(10) . . . . ?
N29H N28H C32H C31H 2.2(14) . . . . ?
N29H C30H C31H C32H -0.1(13) . . . . ?
C30H C33D N34D Co04 -8.8(8) . . . . ?
C30H C33D N34D C35D 166.7(6) . . . . ?
C30H C33D C38D C37D -169.4(7) . . . . ?
C30H C31H C32H N28H -1.2(14) . . . . ?
C32H N28H N29H Co04 -169.5(9) . . . . ?
C32H N28H N29H C30H -2.3(11) . . . . ?

loop_
_smtbx_masks_void_nr
_smtbx_masks_void_average_x
_smtbx_masks_void_average_y
_smtbx_masks_void_average_z
_smtbx_masks_void_volume
_smtbx_masks_void_count_electrons
_smtbx_masks_void_content
1 -0.038 0.540 0.000 1379.9 406.4 '0.8 BF4,16 MeOH,8 H2O'
2 -0.136 0.335 0.641 84.2 27.3 '1 MeOH,1 H2O'
3 0.136 0.665 0.359 84.2 27.9 '1 MeOH,1 H2O'
4 0.500 1.000 0.500 160.3 56.7 '2 MeOH,2 H2O'
5 0.466 0.523 0.556 22.5 1.9 '1 ?'
6 0.534 0.477 0.444 22.5 1.9 '1 ?'
